data_7114338
loop_
_publ_author_name
'Bibal, Brigitte'
'Tinant, Bernard'
'Declercq, Jean-Paul'
'Dutasta, Jean-Pierre'

_publ_section_title
;
 A new supramolecular assembly obtained from the combination of silver(i)
 cations with a thiophosphorylated cavitand
;
_journal_issue 5
_journal_name_full 'Chemical Communications'
_journal_page_first 432
_journal_paper_doi 10.1039/b110698h
_journal_year 2002
_chemical_formula_moiety '2Lig. 4Ag. 4pic. 4 aceton'
_chemical_formula_sum 'C228 H280 Ag4 N12 O48 P8 S8'
_chemical_formula_weight 4892.35
_chemical_name_systematic
; 
? 
;
_space_group_IT_number 2
_symmetry_cell_setting triclinic
_symmetry_space_group_name_Hall '-P 1'
_symmetry_space_group_name_H-M 'P -1'
_atom_sites_solution_hydrogens geom
_atom_sites_solution_primary direct
_atom_sites_solution_secondary difmap
_audit_creation_method SHELXL-97
_cell_angle_alpha 67.75(2)
_cell_angle_beta 74.05(2)
_cell_angle_gamma 83.99(2)
_cell_formula_units_Z 2
_cell_length_a 23.095(9)
_cell_length_b 23.507(9)
_cell_length_c 24.193(9)
_cell_measurement_temperature 100(2)
_cell_volume 11688(8)
_computing_publication_material 'SHELXL-97 (Sheldrick, 1997)'
_computing_structure_refinement 'SHELXL-97 (Sheldrick, 1997)'
_computing_structure_solution 'SHELXS-97 (Sheldrick, 1997)'
_diffrn_ambient_temperature 100(2)
_diffrn_detector_area_resol_mean 6.66
_diffrn_measured_fraction_theta_full 0.926
_diffrn_measured_fraction_theta_max 0.926
_diffrn_measurement_device_type 'MAR345 image plate'
_diffrn_measurement_method '233 images, phi scans of 1.5 deg'
_diffrn_radiation_monochromator graphite
_diffrn_radiation_source 'RU200 rotating anode'
_diffrn_radiation_type MoK\a
_diffrn_radiation_wavelength 0.71069
_diffrn_reflns_av_R_equivalents 0.0510
_diffrn_reflns_av_sigmaI/netI 0.0475
_diffrn_reflns_limit_h_max 28
_diffrn_reflns_limit_h_min 0
_diffrn_reflns_limit_k_max 29
_diffrn_reflns_limit_k_min -29
_diffrn_reflns_limit_l_max 30
_diffrn_reflns_limit_l_min -28
_diffrn_reflns_number 295890
_diffrn_reflns_theta_full 26.41
_diffrn_reflns_theta_max 26.41
_diffrn_reflns_theta_min 2.58
_exptl_absorpt_coefficient_mu 0.533
_exptl_absorpt_correction_type none
_exptl_crystal_colour yellow
_exptl_crystal_density_diffrn 1.390
_exptl_crystal_density_method 'not measured'
_exptl_crystal_description parallelipiped
_exptl_crystal_F_000 5096
_exptl_crystal_size_max 0.32
_exptl_crystal_size_mid 0.16
_exptl_crystal_size_min 0.14
_refine_diff_density_max 1.289
_refine_diff_density_min -0.954
_refine_diff_density_rms 0.094
_refine_ls_extinction_coef 0.00344(11)
_refine_ls_extinction_expression Fc^*^==kFc[1+0.001xFc^2^\l^3^/sin(2\q)]^-1/4^
_refine_ls_extinction_method SHELXL
_refine_ls_goodness_of_fit_ref 1.020
_refine_ls_hydrogen_treatment mixed
_refine_ls_matrix_type fullcycle
_refine_ls_number_parameters 2978
_refine_ls_number_reflns 44486
_refine_ls_number_restraints 360
_refine_ls_restrained_S_all 1.038
_refine_ls_R_factor_all 0.0596
_refine_ls_R_factor_gt 0.0560
_refine_ls_shift/su_max 0.421
_refine_ls_shift/su_mean 0.016
_refine_ls_structure_factor_coef Fsqd
_refine_ls_weighting_details 'calc w==1/[\s^2^(Fo^2^)+(0.0874P)^2^+19.7822P] where P==(Fo^2^+2Fc^2^)/3'
_refine_ls_weighting_scheme calc
_refine_ls_wR_factor_gt 0.1552
_refine_ls_wR_factor_ref 0.1586
_reflns_number_gt 40606
_reflns_number_total 44486
_reflns_threshold_expression >2sigma(I)
_cod_data_source_file b110698h.txt
_cod_data_source_block bb240ag
_cod_original_sg_symbol_H-M ' P -1 '
_cod_database_code 7114338

loop_
_symmetry_equiv_pos_as_xyz
'x, y, z'
'-x, -y, -z'

loop_
_atom_site_label
_atom_site_type_symbol
_atom_site_fract_x
_atom_site_fract_y
_atom_site_fract_z
_atom_site_U_iso_or_equiv
_atom_site_adp_type
_atom_site_occupancy
_atom_site_symmetry_multiplicity
_atom_site_calc_flag
_atom_site_refinement_flags
_atom_site_disorder_assembly
_atom_site_disorder_group
Ag1 Ag+ 0.251719(12) 0.074502(11) 0.102436(12) 0.03577(6) Uani 1 1 d . . .
Ag2 Ag+ 0.408395(11) 0.242247(11) 0.100491(11) 0.03381(6) Uani 1 1 d . . .
O1 O 0.34990(9) 0.08837(9) -0.05804(10) 0.0271(4) Uani 1 1 d . . .
P2 P 0.37756(3) 0.10684(3) -0.01366(4) 0.02591(15) Uani 1 1 d . . .
O3 O 0.43856(9) 0.14292(9) -0.05690(10) 0.0271(4) Uani 1 1 d . . .
C4 C 0.43862(13) 0.20713(13) -0.08823(14) 0.0260(6) Uani 1 1 d . . .
C5 C 0.46001(13) 0.24234(14) -0.06366(14) 0.0277(6) Uani 1 1 d . . .
H5 H 0.4735 0.2243 -0.0280 0.093(2) Uiso 1 1 calc R . .
C6 C 0.46074(13) 0.30549(14) -0.09398(14) 0.0283(6) Uani 1 1 d . . .
O7 O 0.48292(10) 0.34116(10) -0.06866(10) 0.0296(4) Uani 1 1 d . . .
P8 P 0.43857(4) 0.37404(4) -0.02639(4) 0.02842(16) Uani 1 1 d . . .
O9 O 0.42321(10) 0.43893(10) -0.07421(11) 0.0309(5) Uani 1 1 d . . .
C10 C 0.37428(14) 0.44417(14) -0.10042(15) 0.0303(6) Uani 1 1 d . . .
C11 C 0.32046(15) 0.46497(14) -0.07291(15) 0.0319(7) Uani 1 1 d . . .
H11 H 0.3165 0.4751 -0.0384 0.093(2) Uiso 1 1 calc R . .
C12 C 0.27216(14) 0.47027(14) -0.09865(15) 0.0295(6) Uani 1 1 d . . .
O13 O 0.21740(10) 0.49298(10) -0.07111(11) 0.0318(5) Uani 1 1 d . . .
P14 P 0.16345(4) 0.44783(4) -0.02351(4) 0.02900(16) Uani 1 1 d . . .
O15 O 0.12703(10) 0.43614(10) -0.06563(10) 0.0295(4) Uani 1 1 d . . .
C16 C 0.14287(14) 0.39013(14) -0.09103(14) 0.0283(6) Uani 1 1 d . . .
C17 C 0.11001(14) 0.33608(14) -0.06139(15) 0.0293(6) Uani 1 1 d . . .
H17 H 0.0808 0.3293 -0.0244 0.093(2) Uiso 1 1 calc R . .
C18 C 0.12220(13) 0.29234(14) -0.08872(14) 0.0279(6) Uani 1 1 d . . .
O19 O 0.08594(9) 0.23915(10) -0.06015(10) 0.0277(4) Uani 1 1 d . . .
P20 P 0.10588(3) 0.17383(4) -0.01843(4) 0.02683(15) Uani 1 1 d . . .
O21 O 0.14635(9) 0.14270(10) -0.06435(10) 0.0281(4) Uani 1 1 d . . .
C22 C 0.20839(13) 0.15602(14) -0.09085(14) 0.0269(6) Uani 1 1 d . . .
C23 C 0.24833(14) 0.11549(14) -0.06260(14) 0.0278(6) Uani 1 1 d . . .
H23 H 0.2351 0.0807 -0.0276 0.093(2) Uiso 1 1 calc R . .
C24 C 0.30899(14) 0.12870(14) -0.08848(14) 0.0264(6) Uani 1 1 d . . .
C25 C 0.33092(14) 0.17894(14) -0.14235(14) 0.0273(6) Uani 1 1 d . . .
C26 C 0.39833(14) 0.19065(14) -0.16907(14) 0.0283(6) Uani 1 1 d D . .
H26 H 0.4183 0.1508 -0.1548 0.093(2) Uiso 1 1 calc R . .
C27 C 0.41973(13) 0.23169(14) -0.14258(14) 0.0266(6) Uani 1 1 d . . .
C28 C 0.42154(14) 0.29584(14) -0.17142(14) 0.0290(6) Uani 1 1 d . . .
H28 H 0.4086 0.3138 -0.2075 0.093(2) Uiso 1 1 calc R . .
C29 C 0.44199(14) 0.33396(14) -0.14821(14) 0.0284(6) Uani 1 1 d . . .
C30 C 0.44222(14) 0.40369(14) -0.18010(15) 0.0315(6) Uani 1 1 d D . .
H30 H 0.4739 0.4196 -0.1699 0.093(2) Uiso 1 1 calc R . .
C31 C 0.38259(14) 0.42887(14) -0.15245(15) 0.0299(6) Uani 1 1 d . . .
C32 C 0.33216(15) 0.43525(14) -0.17630(15) 0.0305(6) Uani 1 1 d . . .
H32 H 0.3360 0.4252 -0.2108 0.093(2) Uiso 1 1 calc R . .
C33 C 0.27686(15) 0.45595(13) -0.15029(15) 0.0296(6) Uani 1 1 d . . .
C34 C 0.22312(15) 0.46214(14) -0.17761(15) 0.0307(6) Uani 1 1 d D . .
H34 H 0.1967 0.4938 -0.1668 0.093(2) Uiso 1 1 calc R . .
C35 C 0.18750(14) 0.40204(14) -0.14627(14) 0.0282(6) Uani 1 1 d . . .
C36 C 0.19882(14) 0.35562(14) -0.17072(14) 0.0280(6) Uani 1 1 d . . .
H36 H 0.2294 0.3614 -0.2066 0.093(2) Uiso 1 1 calc R . .
C37 C 0.16607(14) 0.30081(14) -0.14355(14) 0.0274(6) Uani 1 1 d . . .
C38 C 0.17939(14) 0.25129(14) -0.17167(14) 0.0288(6) Uani 1 1 d D . .
H38 H 0.1423 0.2275 -0.1578 0.093(2) Uiso 1 1 calc R . .
C39 C 0.22614(14) 0.20771(14) -0.14408(14) 0.0271(6) Uani 1 1 d . . .
C40 C 0.28796(14) 0.21794(14) -0.16902(14) 0.0280(6) Uani 1 1 d . . .
H40 H 0.3011 0.2521 -0.2048 0.093(2) Uiso 1 1 calc R . .
S41 S 0.32556(4) 0.15643(3) 0.02902(3) 0.02957(15) Uani 1 1 d . . .
S42 S 0.36512(4) 0.32956(4) 0.02719(4) 0.03204(16) Uani 1 1 d . . .
S43 S 0.18787(4) 0.37142(4) 0.03324(4) 0.03362(16) Uani 1 1 d . . .
S44 S 0.14820(4) 0.17544(4) 0.04049(4) 0.03367(17) Uani 1 1 d . . .
C45 C 0.40481(15) 0.03580(15) 0.03133(15) 0.0319(7) Uani 1 1 d . . .
C46 C 0.40996(18) -0.01620(17) 0.0171(2) 0.0448(9) Uani 1 1 d . . .
H46 H 0.3991 -0.0153 -0.0175 0.093(2) Uiso 1 1 calc R . .
C47 C 0.4316(2) -0.06993(18) 0.0549(2) 0.0527(10) Uani 1 1 d . . .
H47 H 0.4350 -0.1052 0.0455 0.093(2) Uiso 1 1 calc R . .
C48 C 0.44780(17) -0.07169(18) 0.10552(19) 0.0482(9) Uani 1 1 d . . .
H48 H 0.4623 -0.1081 0.1303 0.093(2) Uiso 1 1 calc R . .
C49 C 0.4428(2) -0.0194(2) 0.1205(2) 0.0575(11) Uani 1 1 d . . .
H49 H 0.4544 -0.0204 0.1547 0.093(2) Uiso 1 1 calc R . .
C50 C 0.4203(2) 0.03429(19) 0.08347(18) 0.0511(10) Uani 1 1 d . . .
H50 H 0.4156 0.0692 0.0936 0.093(2) Uiso 1 1 calc R . .
C51 C 0.48865(15) 0.39556(14) 0.00673(15) 0.0318(7) Uani 1 1 d . . .
C52 C 0.55067(16) 0.39772(16) -0.01865(18) 0.0376(7) Uani 1 1 d . . .
H52 H 0.5668 0.3868 -0.0530 0.093(2) Uiso 1 1 calc R . .
C53 C 0.58847(17) 0.41614(17) 0.00735(19) 0.0425(8) Uani 1 1 d . . .
H53 H 0.6299 0.4175 -0.0093 0.093(2) Uiso 1 1 calc R . .
C54 C 0.56384(18) 0.43254(16) 0.05847(19) 0.0431(8) Uani 1 1 d . . .
H54 H 0.5890 0.4444 0.0763 0.093(2) Uiso 1 1 calc R . .
C55 C 0.50260(19) 0.4314(2) 0.0829(2) 0.0487(9) Uani 1 1 d . . .
H55 H 0.4867 0.4431 0.1168 0.093(2) Uiso 1 1 calc R . .
C56 C 0.46426(17) 0.41291(18) 0.05761(18) 0.0419(8) Uani 1 1 d . . .
H56 H 0.4228 0.4121 0.0743 0.093(2) Uiso 1 1 calc R . .
C57 C 0.11399(16) 0.49907(17) 0.00507(17) 0.0360(7) Uani 1 1 d . . .
C58 C 0.1297(2) 0.56035(17) -0.01325(18) 0.0437(8) Uani 1 1 d . . .
H58 H 0.1678 0.5742 -0.0386 0.093(2) Uiso 1 1 calc R . .
C59 C 0.0889(2) 0.6006(2) 0.0062(2) 0.0529(10) Uani 1 1 d . . .
H59 H 0.0993 0.6416 -0.0060 0.093(2) Uiso 1 1 calc R . .
C60 C 0.0327(2) 0.5798(2) 0.0438(2) 0.0559(12) Uani 1 1 d . . .
H60 H 0.0049 0.6071 0.0560 0.093(2) Uiso 1 1 calc R . .
C61 C 0.01692(18) 0.5181(2) 0.0637(2) 0.0548(11) Uani 1 1 d . . .
H61 H -0.0208 0.5042 0.0898 0.093(2) Uiso 1 1 calc R . .
C62 C 0.05816(17) 0.4773(2) 0.04406(19) 0.0456(9) Uani 1 1 d . . .
H62 H 0.0482 0.4361 0.0570 0.093(2) Uiso 1 1 calc R . .
C63 C 0.03823(14) 0.13075(15) 0.00770(15) 0.0296(6) Uani 1 1 d . . .
C64 C 0.02746(16) 0.08163(17) 0.06421(17) 0.0389(8) Uani 1 1 d . . .
H64 H 0.0529 0.0745 0.0900 0.093(2) Uiso 1 1 calc R . .
C65 C -0.02164(17) 0.04338(18) 0.08170(18) 0.0455(9) Uani 1 1 d . . .
H65 H -0.0288 0.0101 0.1190 0.093(2) Uiso 1 1 calc R . .
C66 C -0.06006(16) 0.05495(17) 0.04331(18) 0.0412(8) Uani 1 1 d . . .
H66 H -0.0924 0.0289 0.0547 0.093(2) Uiso 1 1 calc R . .
C67 C -0.05040(15) 0.10507(16) -0.01168(16) 0.0363(7) Uani 1 1 d . . .
H67 H -0.0774 0.1136 -0.0362 0.093(2) Uiso 1 1 calc R . .
C68 C -0.00079(15) 0.14270(15) -0.03057(15) 0.0317(6) Uani 1 1 d . . .
H68 H 0.0065 0.1755 -0.0683 0.093(2) Uiso 1 1 calc R . .
C69 C 0.41711(15) 0.21481(16) -0.24012(14) 0.0336(7) Uani 1 1 d D . .
H69A H 0.3984 0.2546 -0.2557 0.093(2) Uiso 1 1 calc R . .
H69B H 0.4604 0.2209 -0.2539 0.093(2) Uiso 1 1 calc R . .
C70 C 0.4002(2) 0.1724(2) -0.26825(18) 0.0491(9) Uani 1 1 d D . .
H70A H 0.3568 0.1741 -0.2622 0.093(2) Uiso 1 1 calc R . .
H70B H 0.4181 0.1890 -0.3124 0.093(2) Uiso 1 1 calc R . .
C71 C 0.4177(2) 0.1072(2) -0.2446(2) 0.0641(12) Uani 1 1 d D . .
H71A H 0.4067 0.0863 -0.2681 0.093(2) Uiso 1 1 calc R . .
H71B H 0.3954 0.0883 -0.2019 0.093(2) Uiso 1 1 calc R . .
C72 C 0.4845(2) 0.0982(3) -0.2487(2) 0.0693(13) Uani 1 1 d D . .
H72A H 0.4937 0.1137 -0.2201 0.093(2) Uiso 1 1 calc R . .
H72B H 0.4927 0.0544 -0.2345 0.093(2) Uiso 1 1 calc R . .
C73 C 0.5273(3) 0.1281(4) -0.3111(3) 0.106(3) Uani 1 1 d D . .
H73A H 0.5180 0.1141 -0.3406 0.093(2) Uiso 1 1 calc R . .
H73B H 0.5215 0.1723 -0.3248 0.093(2) Uiso 1 1 calc R . .
C74 C 0.5914(3) 0.1136(4) -0.3098(4) 0.096(2) Uani 1 1 d D . .
H74A H 0.5982 0.1250 -0.2775 0.093(2) Uiso 1 1 calc R . .
H74B H 0.5957 0.0693 -0.2967 0.093(2) Uiso 1 1 calc R . .
C75 C 0.6409(6) 0.1405(5) -0.3652(6) 0.245(10) Uani 1 1 d D . .
H75A H 0.6719 0.1093 -0.3659 0.093(2) Uiso 1 1 calc R . .
H75B H 0.6256 0.1492 -0.4011 0.093(2) Uiso 1 1 calc R . .
C76 C 0.6677(8) 0.1925(9) -0.3722(5) 0.44(2) Uani 1 1 d DU . .
H76A H 0.6798 0.1835 -0.3344 0.093(2) Uiso 1 1 calc R . .
H76B H 0.6360 0.2231 -0.3726 0.093(2) Uiso 1 1 calc R . .
C77 C 0.7171(7) 0.2226(10) -0.4207(6) 0.42(2) Uani 1 1 d DU . .
H77A H 0.7167 0.2124 -0.4559 0.093(2) Uiso 1 1 calc R . .
H77B H 0.7098 0.2664 -0.4321 0.093(2) Uiso 1 1 calc R . .
C78 C 0.7759(6) 0.2118(7) -0.4126(8) 0.323(17) Uani 1 1 d DU . .
H78A H 0.8040 0.2295 -0.4527 0.093(2) Uiso 1 1 calc R . .
H78B H 0.7827 0.1677 -0.3979 0.093(2) Uiso 1 1 calc R . .
C79 C 0.7905(6) 0.2373(8) -0.3677(6) 0.307(16) Uani 1 1 d DU . .
H79A H 0.8309 0.2261 -0.3642 0.093(2) Uiso 1 1 calc R . .
H79B H 0.7628 0.2204 -0.3278 0.093(2) Uiso 1 1 calc R . .
H79C H 0.7869 0.2813 -0.3832 0.093(2) Uiso 1 1 calc R . .
C80 C 0.45797(17) 0.42389(16) -0.25095(16) 0.0393(8) Uani 1 1 d D B .
H80A H 0.4954 0.4042 -0.2643 0.093(2) Uiso 1 1 calc R . .
H80B H 0.4267 0.4093 -0.2621 0.093(2) Uiso 1 1 calc R . .
C81 C 0.4647(2) 0.49246(19) -0.2857(2) 0.0550(11) Uani 1 1 d D . .
H81A H 0.4723 0.5002 -0.3295 0.093(2) Uiso 1 1 calc R A 1
H81B H 0.4265 0.5117 -0.2737 0.093(2) Uiso 1 1 calc R A 1
C82 C 0.5112(3) 0.5223(2) -0.2773(3) 0.0480(15) Uani 0.712(9) 1 d PD B 1
H82A H 0.5482 0.4987 -0.2813 0.093(2) Uiso 0.712(9) 1 calc PR B 1
H82B H 0.4996 0.5232 -0.2360 0.093(2) Uiso 0.712(9) 1 calc PR B 1
C83 C 0.5228(3) 0.5886(3) -0.3249(3) 0.0537(17) Uani 0.712(9) 1 d PD B 1
H83A H 0.5317 0.5876 -0.3662 0.093(2) Uiso 0.712(9) 1 calc PR B 1
H83B H 0.4863 0.6125 -0.3192 0.093(2) Uiso 0.712(9) 1 calc PR B 1
C82B C 0.4900(9) 0.5181(9) -0.3536(7) 0.072(5) Uani 0.288(9) 1 d PD B 2
H82C H 0.5213 0.4917 -0.3669 0.093(2) Uiso 0.288(9) 1 calc PR B 2
H82D H 0.5064 0.5589 -0.3669 0.093(2) Uiso 0.288(9) 1 calc PR B 2
C83B C 0.4357(12) 0.5204(12) -0.3788(12) 0.105(9) Uani 0.288(9) 1 d PD B 2
C84 C 0.5740(3) 0.6203(3) -0.3201(3) 0.0875(19) Uani 1 1 d D . .
H84A H 0.5642 0.6234 -0.2797 0.093(2) Uiso 1 1 calc R B 1
H84B H 0.6102 0.5955 -0.3238 0.093(2) Uiso 1 1 calc R B 1
C85 C 0.5862(3) 0.6835(2) -0.3692(2) 0.0724(15) Uani 1 1 d D B .
H85A H 0.6249 0.6975 -0.3706 0.093(2) Uiso 1 1 calc R . .
H85B H 0.5891 0.6809 -0.4089 0.093(2) Uiso 1 1 calc R . .
C86 C 0.5395(2) 0.7303(3) -0.3595(2) 0.0685(14) Uani 1 1 d D . .
H86A H 0.5307 0.7270 -0.3168 0.093(2) Uiso 1 1 calc R B .
H86B H 0.5028 0.7208 -0.3663 0.093(2) Uiso 1 1 calc R . .
C87 C 0.5570(2) 0.7953(3) -0.4005(3) 0.0713(14) Uani 1 1 d D B .
H87A H 0.5638 0.7993 -0.4432 0.093(2) Uiso 1 1 calc R . .
H87B H 0.5947 0.8044 -0.3951 0.093(2) Uiso 1 1 calc R . .
C88 C 0.5092(3) 0.8428(3) -0.3875(2) 0.0750(15) Uani 1 1 d D . .
H88A H 0.4723 0.8351 -0.3953 0.093(2) Uiso 1 1 calc R B .
H88B H 0.5006 0.8369 -0.3441 0.093(2) Uiso 1 1 calc R . .
C89 C 0.5276(3) 0.9078(3) -0.4253(3) 0.0761(15) Uani 1 1 d D B .
H89A H 0.5394 0.9126 -0.4685 0.093(2) Uiso 1 1 calc R . .
H89B H 0.5627 0.9162 -0.4149 0.093(2) Uiso 1 1 calc R . .
C90 C 0.4795(3) 0.9557(3) -0.4171(3) 0.0877(18) Uani 1 1 d D . .
H90A H 0.4950 0.9960 -0.4433 0.093(2) Uiso 1 1 calc R B .
H90B H 0.4684 0.9526 -0.3748 0.093(2) Uiso 1 1 calc R . .
H90C H 0.4447 0.9485 -0.4280 0.093(2) Uiso 1 1 calc R . .
C91 C 0.24102(16) 0.48377(16) -0.24823(15) 0.0366(7) Uani 1 1 d D . .
H91A H 0.2669 0.5195 -0.2647 0.093(2) Uiso 1 1 calc R . .
H91B H 0.2643 0.4515 -0.2602 0.093(2) Uiso 1 1 calc R . .
C92 C 0.18793(19) 0.50029(19) -0.27757(18) 0.0480(9) Uani 1 1 d D D .
H92A H 0.1576 0.4685 -0.2547 0.093(2) Uiso 1 1 calc R . .
H92B H 0.1702 0.5384 -0.2739 0.093(2) Uiso 1 1 calc R . .
C93 C 0.2047(3) 0.5076(3) -0.3451(2) 0.0818(17) Uani 1 1 d D . .
H93A H 0.2407 0.5328 -0.3647 0.093(2) Uiso 1 1 calc R C 1
H93B H 0.2165 0.4672 -0.3463 0.093(2) Uiso 1 1 calc R C 1
C94A C 0.1666(4) 0.5312(6) -0.3826(4) 0.078(3) Uani 0.564(6) 1 d PD D 1
H94A H 0.1529 0.5711 -0.3810 0.093(2) Uiso 0.564(6) 1 calc PR D 1
H94B H 0.1315 0.5047 -0.3658 0.093(2) Uiso 0.564(6) 1 calc PR D 1
C95A C 0.1921(5) 0.5388(7) -0.4513(4) 0.088(4) Uani 0.564(6) 1 d PD D 1
H95A H 0.2242 0.5690 -0.4697 0.093(2) Uiso 0.564(6) 1 calc PR D 1
H95B H 0.2096 0.5000 -0.4531 0.093(2) Uiso 0.564(6) 1 calc PR D 1
C96A C 0.1466(5) 0.5587(7) -0.4896(4) 0.086(3) Uani 0.564(6) 1 d PD D 1
H96A H 0.1131 0.5301 -0.4700 0.093(2) Uiso 0.564(6) 1 calc PR D 1
H96B H 0.1311 0.5989 -0.4904 0.093(2) Uiso 0.564(6) 1 calc PR D 1
C97A C 0.1717(6) 0.5616(7) -0.5544(5) 0.097(4) Uani 0.564(6) 1 d PD D 1
H97A H 0.1865 0.5212 -0.5534 0.093(2) Uiso 0.564(6) 1 calc PR D 1
H97B H 0.2058 0.5894 -0.5736 0.093(2) Uiso 0.564(6) 1 calc PR D 1
C98A C 0.1263(5) 0.5832(6) -0.5956(4) 0.081(3) Uani 0.564(6) 1 d PD D 1
H98A H 0.0913 0.5566 -0.5759 0.093(2) Uiso 0.564(6) 1 calc PR D 1
H98B H 0.1130 0.6246 -0.5987 0.093(2) Uiso 0.564(6) 1 calc PR D 1
C99A C 0.1534(5) 0.5825(6) -0.6602(4) 0.082(3) Uani 0.564(6) 1 d PD D 1
H99A H 0.1681 0.5415 -0.6569 0.093(2) Uiso 0.564(6) 1 calc PR D 1
H99B H 0.1876 0.6102 -0.6803 0.093(2) Uiso 0.564(6) 1 calc PR D 1
C00A C 0.1078(5) 0.6017(5) -0.7008(4) 0.076(3) Uani 0.564(6) 1 d PD D 1
H00A H 0.1235 0.5899 -0.7364 0.093(2) Uiso 0.564(6) 1 calc PR D 1
H00B H 0.0702 0.5800 -0.6772 0.093(2) Uiso 0.564(6) 1 calc PR D 1
C94B C 0.2424(5) 0.5552(5) -0.3912(4) 0.060(3) Uani 0.436(6) 1 d PD D 2
H94C H 0.2815 0.5506 -0.3822 0.093(2) Uiso 0.436(6) 1 calc PR D 2
H94D H 0.2257 0.5941 -0.3887 0.093(2) Uiso 0.436(6) 1 calc PR D 2
C95B C 0.2520(5) 0.5587(7) -0.4583(4) 0.069(3) Uani 0.436(6) 1 d PD D 2
H95C H 0.2873 0.5834 -0.4844 0.093(2) Uiso 0.436(6) 1 calc PR D 2
H95D H 0.2592 0.5177 -0.4594 0.093(2) Uiso 0.436(6) 1 calc PR D 2
C96B C 0.1979(6) 0.5865(6) -0.4838(5) 0.067(3) Uani 0.436(6) 1 d PD D 2
H96C H 0.1909 0.6273 -0.4822 0.093(2) Uiso 0.436(6) 1 calc PR D 2
H96D H 0.1627 0.5618 -0.4571 0.093(2) Uiso 0.436(6) 1 calc PR D 2
C97B C 0.2042(6) 0.5911(7) -0.5494(5) 0.079(4) Uani 0.436(6) 1 d PD D 2
H97C H 0.2121 0.5506 -0.5517 0.093(2) Uiso 0.436(6) 1 calc PR D 2
H97D H 0.2383 0.6172 -0.5768 0.093(2) Uiso 0.436(6) 1 calc PR D 2
C98B C 0.1470(6) 0.6177(6) -0.5710(5) 0.069(3) Uani 0.436(6) 1 d PD D 2
H98C H 0.1381 0.6572 -0.5665 0.093(2) Uiso 0.436(6) 1 calc PR D 2
H98D H 0.1135 0.5904 -0.5447 0.093(2) Uiso 0.436(6) 1 calc PR D 2
C99B C 0.1535(6) 0.6260(6) -0.6391(4) 0.064(3) Uani 0.436(6) 1 d PD D 2
H99C H 0.1876 0.6525 -0.6656 0.093(2) Uiso 0.436(6) 1 calc PR D 2
H99D H 0.1610 0.5864 -0.6436 0.093(2) Uiso 0.436(6) 1 calc PR D 2
C00B C 0.0970(5) 0.6539(6) -0.6587(5) 0.063(3) Uani 0.436(6) 1 d PD D 2
H00C H 0.0637 0.6265 -0.6318 0.093(2) Uiso 0.436(6) 1 calc PR D 2
H00D H 0.0893 0.6923 -0.6516 0.093(2) Uiso 0.436(6) 1 calc PR D 2
C101 C 0.0965(3) 0.6661(3) -0.7213(3) 0.0863(19) Uani 1 1 d . . .
H10A H 0.0675 0.6760 -0.7454 0.0933(17) Uiso 1 1 calc R D 1
H10B H 0.1333 0.6878 -0.7461 0.0933(17) Uiso 1 1 calc R D 1
H10C H 0.0810 0.6781 -0.6861 0.0933(17) Uiso 1 1 calc R D 1
C102 C 0.19558(15) 0.27695(16) -0.24245(15) 0.0328(7) Uani 1 1 d D . .
H10D H 0.2072 0.2433 -0.2571 0.0933(17) Uiso 1 1 calc R . .
H10E H 0.2299 0.3042 -0.2579 0.0933(17) Uiso 1 1 calc R . .
C103 C 0.14312(18) 0.3122(2) -0.26821(17) 0.0444(8) Uani 1 1 d D . .
H10F H 0.1076 0.2863 -0.2494 0.0933(17) Uiso 1 1 calc R . .
H10G H 0.1343 0.3483 -0.2571 0.0933(17) Uiso 1 1 calc R . .
C104 C 0.1567(2) 0.3320(2) -0.33791(19) 0.0553(11) Uani 1 1 d D . .
H10H H 0.1696 0.2963 -0.3490 0.0933(17) Uiso 1 1 calc R . .
H10I H 0.1900 0.3608 -0.3565 0.0933(17) Uiso 1 1 calc R . .
C105 C 0.1040(3) 0.3619(4) -0.3654(3) 0.104(3) Uani 1 1 d D F .
H10J H 0.0705 0.3334 -0.3467 0.0933(17) Uiso 1 1 calc R . .
H10K H 0.0914 0.3982 -0.3552 0.0933(17) Uiso 1 1 calc R . .
C106 C 0.1195(4) 0.3801(5) -0.4350(3) 0.138(4) Uani 1 1 d D . .
H10L H 0.1420 0.4183 -0.4536 0.0933(17) Uiso 1 1 calc R E 1
H10M H 0.1461 0.3490 -0.4456 0.0933(17) Uiso 1 1 calc R E 1
C07A C 0.0681(7) 0.3886(6) -0.4641(6) 0.114(6) Uani 0.569(6) 1 d PD F 1
H07A H 0.0430 0.3532 -0.4367 0.0933(17) Uiso 0.569(6) 1 calc PR F 1
H07B H 0.0467 0.4232 -0.4554 0.0933(17) Uiso 0.569(6) 1 calc PR F 1
C08A C 0.0605(8) 0.3961(8) -0.5149(6) 0.45(4) Uani 0.569(6) 1 d PDU F 1
H08A H 0.0221 0.3752 -0.5003 0.0933(17) Uiso 0.569(6) 1 calc PR F 1
H08B H 0.0894 0.3659 -0.5243 0.0933(17) Uiso 0.569(6) 1 calc PR F 1
C09A C 0.0569(5) 0.4309(7) -0.5747(8) 0.207(17) Uani 0.569(6) 1 d PD F 1
H09A H 0.0972 0.4366 -0.6020 0.0933(17) Uiso 0.569(6) 1 calc PR F 1
H09B H 0.0410 0.4712 -0.5762 0.0933(17) Uiso 0.569(6) 1 calc PR F 1
C10A C 0.0193(5) 0.4037(10) -0.5978(10) 0.189(13) Uani 0.569(6) 1 d PD F 1
H10N H 0.0492 0.3913 -0.6280 0.0933(17) Uiso 0.569(6) 1 calc PR F 1
H10O H 0.0068 0.3657 -0.5630 0.0933(17) Uiso 0.569(6) 1 calc PR F 1
C11A C -0.0275(6) 0.4155(7) -0.6220(6) 0.115(5) Uani 0.569(6) 1 d PD F 1
H11P H -0.0118 0.4368 -0.6661 0.0933(17) Uiso 0.569(6) 1 calc PR F 1
H11Q H -0.0522 0.4451 -0.6067 0.0933(17) Uiso 0.569(6) 1 calc PR F 1
C12A C -0.0702(5) 0.3664(7) -0.6144(6) 0.100(4) Uani 0.569(6) 1 d PD F 1
H12A H -0.0991 0.3849 -0.6380 0.0933(17) Uiso 0.569(6) 1 calc PR F 1
H12B H -0.0908 0.3475 -0.5716 0.0933(17) Uiso 0.569(6) 1 calc PR F 1
H12C H -0.0477 0.3358 -0.6288 0.0933(17) Uiso 0.569(6) 1 calc PR F 1
C07B C 0.0689(8) 0.4405(7) -0.4560(5) 0.089(5) Uani 0.431(6) 1 d PD F 2
H07C H 0.0278 0.4267 -0.4345 0.0933(17) Uiso 0.431(6) 1 calc PR F 2
H07D H 0.0768 0.4743 -0.4453 0.0933(17) Uiso 0.431(6) 1 calc PR F 2
C08B C 0.0779(8) 0.4611(6) -0.5253(6) 0.091(5) Uani 0.431(6) 1 d PD F 2
H08C H 0.0397 0.4749 -0.5352 0.0933(17) Uiso 0.431(6) 1 calc PR F 2
H08D H 0.1055 0.4956 -0.5459 0.0933(17) Uiso 0.431(6) 1 calc PR F 2
C09B C 0.1015(9) 0.4123(6) -0.5483(5) 0.086(5) Uani 0.431(6) 1 d PD F 2
H09C H 0.0899 0.3729 -0.5154 0.0933(17) Uiso 0.431(6) 1 calc PR F 2
H09D H 0.1452 0.4143 -0.5605 0.0933(17) Uiso 0.431(6) 1 calc PR F 2
C10B C 0.0772(7) 0.4173(6) -0.6070(7) 0.087(5) Uani 0.431(6) 1 d PD F 2
H10P H 0.1042 0.3925 -0.6272 0.0933(17) Uiso 0.431(6) 1 calc PR F 2
H10Q H 0.0385 0.3966 -0.5899 0.0933(17) Uiso 0.431(6) 1 calc PR F 2
C11B C 0.0690(6) 0.4745(7) -0.6557(5) 0.077(4) Uani 0.431(6) 1 d PD F 2
H11A H 0.0826 0.4676 -0.6943 0.0933(17) Uiso 0.431(6) 1 calc PR F 2
H11B H 0.0961 0.5043 -0.6575 0.0933(17) Uiso 0.431(6) 1 calc PR F 2
C12B C 0.0085(7) 0.5038(7) -0.6540(6) 0.085(4) Uani 0.431(6) 1 d PD F 2
H12D H 0.0114 0.5414 -0.6892 0.0933(17) Uiso 0.431(6) 1 calc PR F 2
H12E H -0.0058 0.5125 -0.6169 0.0933(17) Uiso 0.431(6) 1 calc PR F 2
H12F H -0.0190 0.4764 -0.6549 0.0933(17) Uiso 0.431(6) 1 calc PR F 2
Ag3 Ag+ 0.199805(13) 0.407566(12) 0.114266(13) 0.03957(6) Uani 1 1 d . . .
Ag4 Ag+ 0.074348(11) 0.208969(12) 0.118733(11) 0.03391(5) Uani 1 1 d . . .
O201 O 0.08272(10) 0.00532(10) 0.29291(10) 0.0286(4) Uani 1 1 d . . .
P202 P 0.14661(4) 0.00491(4) 0.24569(4) 0.02677(15) Uani 1 1 d . . .
O203 O 0.19044(10) -0.03285(10) 0.28786(10) 0.0282(4) Uani 1 1 d . . .
C204 C 0.22077(14) -0.00470(14) 0.31405(14) 0.0279(6) Uani 1 1 d . . .
C205 C 0.28109(14) 0.00908(14) 0.28542(14) 0.0282(6) Uani 1 1 d . . .
H205 H 0.3001 0.0011 0.2499 0.0933(17) Uiso 1 1 calc R . .
C206 C 0.31200(13) 0.03504(14) 0.31151(13) 0.0265(6) Uani 1 1 d . . .
O207 O 0.37428(9) 0.04662(10) 0.28395(10) 0.0277(4) Uani 1 1 d . . .
P208 P 0.39926(4) 0.11331(4) 0.23721(3) 0.02776(16) Uani 1 1 d . . .
O209 O 0.40469(10) 0.14971(10) 0.27959(10) 0.0289(4) Uani 1 1 d . . .
C210 C 0.35584(14) 0.17993(15) 0.30722(14) 0.0287(6) Uani 1 1 d . . .
C211 C 0.35327(14) 0.24325(15) 0.27981(14) 0.0302(6) Uani 1 1 d . . .
H211 H 0.3812 0.2647 0.2435 0.0933(17) Uiso 1 1 calc R . .
C212 C 0.30754(15) 0.27330(14) 0.30848(14) 0.0294(6) Uani 1 1 d . . .
O213 O 0.30681(10) 0.33836(10) 0.28305(10) 0.0310(5) Uani 1 1 d . . .
P214 P 0.26419(4) 0.37600(4) 0.23886(4) 0.03124(17) Uani 1 1 d . . .
O215 O 0.19952(10) 0.37923(10) 0.28252(11) 0.0330(5) Uani 1 1 d . . .
C216 C 0.15672(15) 0.33126(14) 0.30910(15) 0.0311(6) Uani 1 1 d . . .
C217 C 0.10993(15) 0.33732(15) 0.28167(16) 0.0326(7) Uani 1 1 d . . .
H217 H 0.1079 0.3705 0.2458 0.0933(17) Uiso 1 1 calc R . .
C218 C 0.06631(14) 0.29190(15) 0.30998(15) 0.0301(6) Uani 1 1 d . . .
O219 O 0.01708(10) 0.29898(10) 0.28371(10) 0.0312(5) Uani 1 1 d . . .
P220 P 0.01290(4) 0.26237(4) 0.24132(4) 0.02884(16) Uani 1 1 d . . .
O221 O -0.01400(10) 0.19617(10) 0.28702(10) 0.0300(4) Uani 1 1 d . . .
C222 C 0.02055(14) 0.14672(14) 0.31509(14) 0.0293(6) Uani 1 1 d . . .
C223 C 0.03596(14) 0.10167(15) 0.28961(14) 0.0297(6) Uani 1 1 d . . .
H223 H 0.0248 0.1050 0.2544 0.0933(17) Uiso 1 1 calc R . .
C224 C 0.06829(14) 0.05192(14) 0.31828(14) 0.0282(6) Uani 1 1 d . . .
C225 C 0.08589(14) 0.04460(14) 0.37147(14) 0.0288(6) Uani 1 1 d . . .
C226 C 0.12418(14) -0.00991(14) 0.39872(14) 0.0293(6) Uani 1 1 d D . .
H226 H 0.1151 -0.0436 0.3879 0.0933(17) Uiso 1 1 calc R . .
C227 C 0.19053(14) 0.00661(14) 0.36741(14) 0.0286(6) Uani 1 1 d . . .
C228 C 0.22390(14) 0.03376(14) 0.39075(14) 0.0292(6) Uani 1 1 d . . .
H228 H 0.2045 0.0430 0.4255 0.0933(17) Uiso 1 1 calc R . .
C229 C 0.28483(14) 0.04786(14) 0.36468(13) 0.0281(6) Uani 1 1 d . . .
C230 C 0.32052(14) 0.07679(14) 0.39133(14) 0.0288(6) Uani 1 1 d D . .
H230 H 0.3629 0.0660 0.3784 0.0933(17) Uiso 1 1 calc R . .
C231 C 0.31564(14) 0.14623(14) 0.36225(13) 0.0280(6) Uani 1 1 d . . .
C232 C 0.26962(14) 0.17925(15) 0.38826(14) 0.0291(6) Uani 1 1 d . . .
H232 H 0.2412 0.1577 0.4242 0.0933(17) Uiso 1 1 calc R . .
C233 C 0.26450(14) 0.24297(15) 0.36276(14) 0.0292(6) Uani 1 1 d . . .
C234 C 0.21372(14) 0.27792(15) 0.39140(15) 0.0315(7) Uani 1 1 d D . .
H234 H 0.2282 0.3198 0.3788 0.0933(17) Uiso 1 1 calc R . .
C235 C 0.16122(14) 0.28267(15) 0.36336(15) 0.0308(6) Uani 1 1 d . . .
C236 C 0.11594(14) 0.23881(15) 0.38923(15) 0.0306(6) Uani 1 1 d . . .
H236 H 0.1181 0.2055 0.4249 0.0933(17) Uiso 1 1 calc R . .
C237 C 0.06729(14) 0.24230(15) 0.36420(15) 0.0304(6) Uani 1 1 d . . .
C238 C 0.01806(14) 0.19353(15) 0.39458(15) 0.0314(7) Uani 1 1 d D . .
H238 H -0.0182 0.2130 0.3820 0.0933(17) Uiso 1 1 calc R . .
C239 C 0.03564(14) 0.14240(15) 0.36868(14) 0.0297(6) Uani 1 1 d . . .
C240 C 0.06839(14) 0.09077(15) 0.39577(14) 0.0294(6) Uani 1 1 d . . .
H240 H 0.0789 0.0870 0.4314 0.0933(17) Uiso 1 1 calc R . .
S241 S 0.17264(4) 0.08787(4) 0.19059(4) 0.03190(16) Uani 1 1 d . . .
S242 S 0.34988(4) 0.15175(4) 0.17934(4) 0.03461(17) Uani 1 1 d . . .
S243 S 0.26809(5) 0.34089(5) 0.17698(4) 0.0424(2) Uani 1 1 d . . .
S244 S 0.09091(4) 0.26236(4) 0.18368(4) 0.03364(17) Uani 1 1 d . . .
C245 C 0.13374(14) -0.04916(15) 0.21497(15) 0.0311(6) Uani 1 1 d . . .
C246 C 0.12294(16) -0.02745(17) 0.15620(17) 0.0378(7) Uani 1 1 d . . .
H246 H 0.1250 0.0144 0.1326 0.0933(17) Uiso 1 1 calc R . .
C247 C 0.10921(18) -0.06896(19) 0.13369(19) 0.0452(9) Uani 1 1 d . . .
H247 H 0.1011 -0.0547 0.0951 0.0933(17) Uiso 1 1 calc R . .
C248 C 0.10733(17) -0.1315(2) 0.1679(2) 0.0475(10) Uani 1 1 d . . .
H248 H 0.0980 -0.1590 0.1523 0.0933(17) Uiso 1 1 calc R . .
C249 C 0.11945(18) -0.15308(18) 0.2259(2) 0.0462(9) Uani 1 1 d . . .
H249 H 0.1187 -0.1951 0.2487 0.0933(17) Uiso 1 1 calc R . .
C250 C 0.13253(16) -0.11218(16) 0.24970(17) 0.0381(7) Uani 1 1 d . . .
H250 H 0.1404 -0.1265 0.2884 0.0933(17) Uiso 1 1 calc R . .
C251 C 0.47627(14) 0.09635(17) 0.20915(16) 0.0351(7) Uani 1 1 d . . .
C252 C 0.50069(19) 0.10568(17) 0.14798(18) 0.0457(9) Uani 1 1 d . . .
H252 H 0.4772 0.1222 0.1199 0.0933(17) Uiso 1 1 calc R . .
C253 C 0.5612(2) 0.0902(2) 0.1277(2) 0.0605(13) Uani 1 1 d . . .
H253 H 0.5777 0.0966 0.0861 0.0933(17) Uiso 1 1 calc R . .
C254 C 0.59550(19) 0.0660(3) 0.1685(3) 0.0692(15) Uani 1 1 d . . .
H254 H 0.6354 0.0554 0.1552 0.0933(17) Uiso 1 1 calc R . .
C255 C 0.5711(3) 0.0573(5) 0.2292(4) 0.114(3) Uani 1 1 d . . .
H255 H 0.5949 0.0411 0.2570 0.0933(17) Uiso 1 1 calc R . .
C256 C 0.5118(2) 0.0722(4) 0.2503(3) 0.084(2) Uani 1 1 d . . .
H256 H 0.4959 0.0660 0.2919 0.0933(17) Uiso 1 1 calc R . .
C257 C 0.28945(17) 0.45240(16) 0.21653(16) 0.0372(7) Uani 1 1 d . . .
C258 C 0.3513(2) 0.46417(19) 0.1924(2) 0.0505(9) Uani 1 1 d . . .
H258 H 0.3780 0.4330 0.1874 0.0933(17) Uiso 1 1 calc R . .
C259 C 0.3721(2) 0.5232(2) 0.1761(2) 0.0642(13) Uani 1 1 d . . .
H259 H 0.4132 0.5314 0.1603 0.0933(17) Uiso 1 1 calc R . .
C260 C 0.3329(3) 0.5691(2) 0.1831(3) 0.0711(15) Uani 1 1 d . . .
H260 H 0.3475 0.6084 0.1717 0.0933(17) Uiso 1 1 calc R . .
C261 C 0.2717(2) 0.55804(19) 0.2067(2) 0.0605(12) Uani 1 1 d . . .
H261 H 0.2453 0.5897 0.2111 0.0933(17) Uiso 1 1 calc R . .
C262 C 0.2500(2) 0.49916(17) 0.2241(2) 0.0468(9) Uani 1 1 d . . .
H262 H 0.2090 0.4911 0.2407 0.0933(17) Uiso 1 1 calc R . .
C263 C -0.05072(15) 0.29742(16) 0.21339(15) 0.0335(7) Uani 1 1 d . . .
C264 C -0.09382(17) 0.26194(19) 0.21097(19) 0.0438(8) Uani 1 1 d . . .
H264 H -0.0903 0.2194 0.2251 0.0933(17) Uiso 1 1 calc R . .
C265 C -0.14216(18) 0.2904(2) 0.1874(2) 0.0507(10) Uani 1 1 d . . .
H265 H -0.1705 0.2666 0.1850 0.0933(17) Uiso 1 1 calc R . .
C266 C -0.14867(19) 0.3530(2) 0.1675(2) 0.0547(10) Uani 1 1 d . . .
H266 H -0.1812 0.3717 0.1518 0.0933(17) Uiso 1 1 calc R . .
C267 C -0.1062(2) 0.3881(2) 0.1710(3) 0.0716(15) Uani 1 1 d . . .
H267 H -0.1108 0.4305 0.1583 0.0933(17) Uiso 1 1 calc R . .
C268 C -0.0571(2) 0.3607(2) 0.1932(2) 0.0577(11) Uani 1 1 d . . .
H268 H -0.0284 0.3847 0.1946 0.0933(17) Uiso 1 1 calc R . .
C269 C 0.11089(15) -0.03326(15) 0.46954(14) 0.0331(7) Uani 1 1 d D . .
H26A H 0.1214 -0.0014 0.4814 0.0933(17) Uiso 1 1 calc R . .
H26B H 0.0680 -0.0411 0.4871 0.0933(17) Uiso 1 1 calc R . .
C270 C 0.14537(16) -0.09190(17) 0.49650(16) 0.0388(8) Uani 1 1 d D . .
H27A H 0.1304 -0.1253 0.4900 0.0933(17) Uiso 1 1 calc R . .
H27B H 0.1876 -0.0861 0.4745 0.0933(17) Uiso 1 1 calc R . .
C271 C 0.1397(2) -0.1100(2) 0.56544(19) 0.0562(11) Uani 1 1 d D . .
H27C H 0.0986 -0.1229 0.5881 0.0933(17) Uiso 1 1 calc R . .
H27D H 0.1476 -0.0741 0.5729 0.0933(17) Uiso 1 1 calc R . .
C272 C 0.1831(3) -0.1623(3) 0.5909(3) 0.0833(17) Uani 1 1 d D . .
H27E H 0.2227 -0.1545 0.5623 0.0933(17) Uiso 1 1 calc R . .
H27F H 0.1867 -0.1625 0.6300 0.0933(17) Uiso 1 1 calc R . .
C273 C 0.1630(3) -0.2202(4) 0.5997(3) 0.109(3) Uani 1 1 d D . .
H27G H 0.1508 -0.2178 0.5636 0.0933(17) Uiso 1 1 calc R . .
H27H H 0.1281 -0.2323 0.6349 0.0933(17) Uiso 1 1 calc R . .
C274 C 0.2154(6) -0.2718(4) 0.6116(6) 0.167(5) Uani 1 1 d D . .
H27I H 0.1966 -0.3116 0.6257 0.0933(17) Uiso 1 1 calc R . .
H27J H 0.2434 -0.2660 0.5718 0.0933(17) Uiso 1 1 calc R . .
C275 C 0.2487(6) -0.2754(6) 0.6518(6) 0.187(6) Uani 1 1 d D . .
H27K H 0.2213 -0.2778 0.6910 0.0933(17) Uiso 1 1 calc R . .
H27L H 0.2717 -0.2377 0.6358 0.0933(17) Uiso 1 1 calc R . .
C276 C 0.2922(4) -0.3297(4) 0.6637(6) 0.168(6) Uani 1 1 d D . .
H27M H 0.2692 -0.3671 0.6779 0.0933(17) Uiso 1 1 calc R . .
H27N H 0.3203 -0.3263 0.6245 0.0933(17) Uiso 1 1 calc R . .
C277 C 0.3257(6) -0.3364(6) 0.7060(7) 0.266(12) Uani 1 1 d D . .
H27O H 0.3601 -0.3105 0.6795 0.0933(17) Uiso 1 1 calc R . .
H27P H 0.3016 -0.3127 0.7293 0.0933(17) Uiso 1 1 calc R . .
C278 C 0.3481(7) -0.3741(5) 0.7448(6) 0.200(7) Uani 1 1 d D . .
H27Q H 0.3766 -0.3939 0.7199 0.0933(17) Uiso 1 1 calc R . .
H27R H 0.3154 -0.4035 0.7675 0.0933(17) Uiso 1 1 calc R . .
C279 C 0.3776(5) -0.3822(3) 0.7921(3) 0.114(3) Uani 1 1 d D . .
H27S H 0.3951 -0.4225 0.8040 0.0933(17) Uiso 1 1 calc R . .
H27T H 0.3488 -0.3776 0.8273 0.0933(17) Uiso 1 1 calc R . .
H27U H 0.4086 -0.3518 0.7768 0.0933(17) Uiso 1 1 calc R . .
C280 C 0.30233(16) 0.05206(15) 0.46265(14) 0.0336(7) Uani 1 1 d D . .
H28A H 0.3278 0.0710 0.4768 0.0933(17) Uiso 1 1 calc R . .
H28B H 0.2611 0.0643 0.4766 0.0933(17) Uiso 1 1 calc R . .
C281 C 0.30721(18) -0.01813(17) 0.49253(16) 0.0417(8) Uani 1 1 d D . .
H28C H 0.2944 -0.0297 0.5370 0.0933(17) Uiso 1 1 calc R . .
H28D H 0.2793 -0.0367 0.4807 0.0933(17) Uiso 1 1 calc R . .
C282 C 0.3682(2) -0.04475(19) 0.4764(2) 0.0544(10) Uani 1 1 d D . .
H28E H 0.3965 -0.0266 0.4881 0.0933(17) Uiso 1 1 calc R . .
H28F H 0.3811 -0.0341 0.4320 0.0933(17) Uiso 1 1 calc R . .
C283 C 0.3695(2) -0.1150(2) 0.5084(2) 0.0565(11) Uani 1 1 d D . .
H28G H 0.3601 -0.1252 0.5527 0.0933(17) Uiso 1 1 calc R . .
H28H H 0.3383 -0.1327 0.5000 0.0933(17) Uiso 1 1 calc R . .
C284 C 0.4287(2) -0.1437(2) 0.4886(2) 0.0640(12) Uani 1 1 d D . .
H28I H 0.4589 -0.1302 0.5019 0.0933(17) Uiso 1 1 calc R . .
H28J H 0.4406 -0.1293 0.4438 0.0933(17) Uiso 1 1 calc R . .
C285 C 0.4272(3) -0.2138(3) 0.5144(3) 0.0780(16) Uani 1 1 d D . .
H28K H 0.3949 -0.2273 0.5037 0.0933(17) Uiso 1 1 calc R . .
H28L H 0.4181 -0.2282 0.5591 0.0933(17) Uiso 1 1 calc R . .
C286 C 0.4866(4) -0.2436(3) 0.4904(4) 0.108(3) Uani 1 1 d D . .
H28M H 0.4974 -0.2266 0.4456 0.0933(17) Uiso 1 1 calc R . .
H28N H 0.5182 -0.2326 0.5040 0.0933(17) Uiso 1 1 calc R . .
C287 C 0.4841(7) -0.3120(4) 0.5116(5) 0.185(6) Uani 1 1 d DU . .
H28O H 0.4653 -0.3285 0.5556 0.0933(17) Uiso 1 1 calc R . .
H28P H 0.5249 -0.3279 0.5051 0.0933(17) Uiso 1 1 calc R . .
C288 C 0.4503(8) -0.3345(4) 0.4793(5) 0.251(10) Uani 1 1 d DU . .
H28Q H 0.4704 -0.3196 0.4356 0.0933(17) Uiso 1 1 calc R . .
H28R H 0.4103 -0.3167 0.4839 0.0933(17) Uiso 1 1 calc R . .
C289 C 0.4441(10) -0.4037(5) 0.5020(6) 0.318(14) Uani 1 1 d DU . .
H28S H 0.4840 -0.4214 0.5022 0.0933(17) Uiso 1 1 calc R . .
H28T H 0.4202 -0.4176 0.5445 0.0933(17) Uiso 1 1 calc R . .
C290 C 0.4172(12) -0.4298(9) 0.4681(11) 0.55(3) Uani 1 1 d DU . .
H29A H 0.4204 -0.4737 0.4844 0.0933(17) Uiso 1 1 calc R . .
H29B H 0.4382 -0.4143 0.4251 0.0933(17) Uiso 1 1 calc R . .
H29C H 0.3756 -0.4181 0.4727 0.0933(17) Uiso 1 1 calc R . .
C291 C 0.19632(16) 0.25074(17) 0.46253(15) 0.0366(7) Uani 1 1 d D . .
H29D H 0.1630 0.2742 0.4777 0.0933(17) Uiso 1 1 calc R . .
H29E H 0.1826 0.2088 0.4763 0.0933(17) Uiso 1 1 calc R . .
C292 C 0.24799(18) 0.25083(18) 0.49068(16) 0.0429(8) Uani 1 1 d D . .
H29F H 0.2824 0.2298 0.4734 0.0933(17) Uiso 1 1 calc R . .
H29G H 0.2597 0.2929 0.4797 0.0933(17) Uiso 1 1 calc R . .
C293 C 0.2306(2) 0.2194(2) 0.56093(19) 0.0568(11) Uani 1 1 d D . .
H29H H 0.1937 0.2381 0.5769 0.0933(17) Uiso 1 1 calc R . .
H29I H 0.2217 0.1767 0.5709 0.0933(17) Uiso 1 1 calc R . .
C294 C 0.2748(3) 0.2208(3) 0.5946(2) 0.0759(16) Uani 1 1 d D . .
H29J H 0.2766 0.2625 0.5926 0.0933(17) Uiso 1 1 calc R . .
H29K H 0.2593 0.1953 0.6376 0.0933(17) Uiso 1 1 calc R . .
C295 C 0.3335(3) 0.2017(3) 0.5750(3) 0.0854(19) Uani 1 1 d D . .
H29L H 0.3570 0.2053 0.6011 0.0933(17) Uiso 1 1 calc R . .
H29M H 0.3508 0.2296 0.5332 0.0933(17) Uiso 1 1 calc R . .
C296 C 0.3394(3) 0.1392(3) 0.5756(3) 0.0833(18) Uani 1 1 d D . .
H29N H 0.3820 0.1304 0.5635 0.0933(17) Uiso 1 1 calc R . .
H29O H 0.3216 0.1378 0.5442 0.0933(17) Uiso 1 1 calc R . .
C297 C 0.3126(2) 0.0894(3) 0.6340(2) 0.0705(15) Uani 1 1 d . . .
H29P H 0.2691 0.0934 0.6430 0.0933(17) Uiso 1 1 calc R . .
H29Q H 0.3253 0.0938 0.6672 0.0933(17) Uiso 1 1 calc R . .
C298 C 0.3301(3) 0.0253(3) 0.6325(3) 0.0794(16) Uani 1 1 d . . .
H29R H 0.3233 0.0239 0.5952 0.0933(17) Uiso 1 1 calc R . .
H29S H 0.3729 0.0199 0.6293 0.0933(17) Uiso 1 1 calc R . .
C299 C 0.2979(3) -0.0279(3) 0.6861(2) 0.0738(15) Uani 1 1 d . . .
H29T H 0.2552 -0.0242 0.6884 0.0933(17) Uiso 1 1 calc R . .
H29U H 0.3033 -0.0263 0.7239 0.0933(17) Uiso 1 1 calc R . .
C300 C 0.3198(4) -0.0894(4) 0.6822(3) 0.110(3) Uani 1 1 d . . .
H30A H 0.3151 -0.0902 0.6438 0.093(3) Uiso 1 1 calc R . .
H30B H 0.3625 -0.0927 0.6800 0.093(3) Uiso 1 1 calc R . .
C301 C 0.2893(4) -0.1444(4) 0.7336(4) 0.114(3) Uani 1 1 d . . .
H30C H 0.3066 -0.1808 0.7267 0.093(3) Uiso 1 1 calc R . .
H30D H 0.2471 -0.1427 0.7355 0.093(3) Uiso 1 1 calc R . .
H30E H 0.2946 -0.1451 0.7718 0.093(3) Uiso 1 1 calc R . .
C302 C 0.00233(16) 0.17074(18) 0.46545(16) 0.0390(8) Uani 1 1 d D . .
H30F H -0.0249 0.1360 0.4824 0.093(3) Uiso 1 1 calc R . .
H30G H 0.0388 0.1566 0.4791 0.093(3) Uiso 1 1 calc R . .
C303 C -0.02694(19) 0.2202(2) 0.49038(19) 0.0524(10) Uani 1 1 d D H .
H30H H -0.0034 0.2576 0.4673 0.093(3) Uiso 1 1 calc R . .
H30I H -0.0667 0.2289 0.4829 0.093(3) Uiso 1 1 calc R . .
C304 C -0.0331(2) 0.2040(3) 0.5588(2) 0.0651(13) Uani 1 1 d D . .
H30K H -0.0590 0.2345 0.5714 0.093(3) Uiso 1 1 calc R G 1
H30L H -0.0537 0.1648 0.5811 0.093(3) Uiso 1 1 calc R G 1
C305 C 0.0217(3) 0.1997(3) 0.5793(3) 0.051(2) Uani 0.679(10) 1 d PD H 1
H30M H 0.0403 0.2400 0.5602 0.093(3) Uiso 0.679(10) 1 calc PR H 1
H30N H 0.0493 0.1722 0.5633 0.093(3) Uiso 0.679(10) 1 calc PR H 1
C306 C 0.0154(3) 0.1777(4) 0.6488(3) 0.0565(19) Uani 0.679(10) 1 d PD H 1
H30O H -0.0067 0.1393 0.6689 0.093(3) Uiso 0.679(10) 1 calc PR H 1
H30P H -0.0082 0.2076 0.6644 0.093(3) Uiso 0.679(10) 1 calc PR H 1
C307 C 0.0755(3) 0.1678(4) 0.6670(3) 0.058(2) Uani 0.679(10) 1 d PD H 1
H30Q H 0.0996 0.1389 0.6503 0.093(3) Uiso 0.679(10) 1 calc PR H 1
H30R H 0.0971 0.2065 0.6481 0.093(3) Uiso 0.679(10) 1 calc PR H 1
C308 C 0.0690(4) 0.1439(4) 0.7366(3) 0.066(2) Uani 0.679(10) 1 d PD H 1
H30S H 0.0395 0.1110 0.7571 0.093(3) Uiso 0.679(10) 1 calc PR H 1
H30T H 0.0545 0.1767 0.7520 0.093(3) Uiso 0.679(10) 1 calc PR H 1
C309 C 0.1295(3) 0.1198(3) 0.7517(3) 0.0481(18) Uani 0.679(10) 1 d PD H 1
H30U H 0.1417 0.0847 0.7393 0.093(3) Uiso 0.679(10) 1 calc PR H 1
H30V H 0.1597 0.1516 0.7271 0.093(3) Uiso 0.679(10) 1 calc PR H 1
C310 C 0.1293(3) 0.1011(3) 0.8181(3) 0.061(2) Uani 0.679(10) 1 d PD H 1
H30W H 0.1334 0.1377 0.8260 0.093(3) Uiso 0.679(10) 1 calc PR H 1
H30X H 0.0904 0.0831 0.8433 0.093(3) Uiso 0.679(10) 1 calc PR H 1
C405 C 0.0314(7) 0.2142(14) 0.5614(7) 0.098(13) Uani 0.321(10) 1 d PDU H 2
H40M H 0.0553 0.1776 0.5620 0.093(3) Uiso 0.321(10) 1 calc PR H 2
H40N H 0.0501 0.2479 0.5243 0.093(3) Uiso 0.321(10) 1 calc PR H 2
C406 C 0.0316(12) 0.2286(11) 0.6185(9) 0.116(11) Uani 0.321(10) 1 d PDU H 2
H40O H 0.0618 0.2597 0.6064 0.093(3) Uiso 0.321(10) 1 calc PR H 2
H40P H -0.0073 0.2456 0.6326 0.093(3) Uiso 0.321(10) 1 calc PR H 2
C407 C 0.0444(6) 0.1723(6) 0.6727(5) 0.049(4) Uani 0.321(10) 1 d PDU H 2
H40Q H 0.0133 0.1418 0.6863 0.093(3) Uiso 0.321(10) 1 calc PR H 2
H40R H 0.0827 0.1543 0.6586 0.093(3) Uiso 0.321(10) 1 calc PR H 2
C408 C 0.0466(6) 0.1894(6) 0.7277(6) 0.055(4) Uani 0.321(10) 1 d PDU H 2
H40S H 0.0740 0.2238 0.7125 0.093(3) Uiso 0.321(10) 1 calc PR H 2
H40T H 0.0069 0.2031 0.7444 0.093(3) Uiso 0.321(10) 1 calc PR H 2
C409 C 0.0665(6) 0.1378(7) 0.7799(5) 0.059(4) Uani 0.321(10) 1 d PDU H 2
H40U H 0.0557 0.1498 0.8156 0.093(3) Uiso 0.321(10) 1 calc PR H 2
H40V H 0.0424 0.1020 0.7904 0.093(3) Uiso 0.321(10) 1 calc PR H 2
C410 C 0.1305(8) 0.1175(10) 0.7720(7) 0.108(13) Uani 0.321(10) 1 d PDU H 2
C311 C 0.1731(4) 0.0601(3) 0.8371(4) 0.124(4) Uani 1 1 d D . .
H31A H 0.1641 0.0210 0.8363 0.093(3) Uiso 1 1 calc R H 1
H31B H 0.1698 0.0539 0.8798 0.093(3) Uiso 1 1 calc R H 1
C312 C 0.2354(3) 0.0748(3) 0.8033(3) 0.0851(18) Uani 1 1 d D H .
C501 C -0.06326(14) 0.15386(16) 0.14610(15) 0.0332(7) Uani 1 1 d . . .
C502 C -0.10810(16) 0.10732(18) 0.18616(16) 0.0392(8) Uani 1 1 d . . .
C503 C -0.15958(16) 0.09753(19) 0.17380(17) 0.0424(8) Uani 1 1 d . . .
H503 H -0.1855 0.0654 0.2011 0.093(3) Uiso 1 1 calc R . .
C504 C -0.17196(15) 0.13733(18) 0.11879(16) 0.0369(7) Uani 1 1 d . . .
C505 C -0.13315(15) 0.18438(17) 0.07741(16) 0.0341(7) Uani 1 1 d . . .
H505 H -0.1419 0.2101 0.0406 0.093(3) Uiso 1 1 calc R . .
C506 C -0.08099(14) 0.19301(15) 0.09107(15) 0.0317(7) Uani 1 1 d . . .
O507 O -0.01572(10) 0.15531(12) 0.16143(11) 0.0379(5) Uani 1 1 d . . .
N508 N -0.09487(14) 0.06767(18) 0.24424(15) 0.0486(8) Uani 1 1 d . . .
O509 O -0.10194(16) 0.08842(16) 0.28486(13) 0.0631(9) Uani 1 1 d . . .
O510 O -0.0767(2) 0.01584(19) 0.24938(15) 0.0784(11) Uani 1 1 d . . .
N511 N -0.22730(14) 0.12885(16) 0.10578(15) 0.0425(7) Uani 1 1 d . . .
O512 O -0.26057(12) 0.08616(16) 0.14433(14) 0.0555(8) Uani 1 1 d . . .
O513 O -0.23862(12) 0.16420(14) 0.05759(13) 0.0477(6) Uani 1 1 d . . .
N514 N -0.04337(12) 0.24460(13) 0.04584(13) 0.0319(6) Uani 1 1 d . . .
O515 O -0.04911(12) 0.26581(11) -0.00696(11) 0.0375(5) Uani 1 1 d . . .
O516 O -0.00714(11) 0.26605(12) 0.06279(12) 0.0395(5) Uani 1 1 d . . .
C601 C 0.55998(14) 0.25105(14) 0.06467(15) 0.0303(6) Uani 1 1 d . . .
C602 C 0.56898(15) 0.26034(16) 0.11744(15) 0.0335(7) Uani 1 1 d . . .
C603 C 0.62462(16) 0.27144(18) 0.12235(16) 0.0394(8) Uani 1 1 d . . .
H603 H 0.6282 0.2746 0.1584 0.093(3) Uiso 1 1 calc R . .
C604 C 0.67478(15) 0.27780(17) 0.07382(17) 0.0369(7) Uani 1 1 d . . .
C605 C 0.67130(15) 0.27019(16) 0.02031(16) 0.0356(7) Uani 1 1 d . . .
H605 H 0.7050 0.2748 -0.0126 0.093(3) Uiso 1 1 calc R . .
C606 C 0.61641(14) 0.25576(15) 0.01835(15) 0.0313(6) Uani 1 1 d . . .
O607 O 0.51173(10) 0.24062(11) 0.05597(10) 0.0325(5) Uani 1 1 d . . .
N608 N 0.51820(14) 0.25950(16) 0.16854(14) 0.0422(7) Uani 1 1 d . . .
O609 O 0.46781(11) 0.27118(14) 0.15995(13) 0.0473(6) Uani 1 1 d . . .
O610 O 0.52757(15) 0.2471(2) 0.21920(14) 0.0754(11) Uani 1 1 d . . .
N611 N 0.73217(14) 0.29273(18) 0.07883(16) 0.0471(8) Uani 1 1 d . . .
O612 O 0.73446(14) 0.2960(2) 0.12776(17) 0.0785(12) Uani 1 1 d . . .
O613 O 0.77607(12) 0.30126(15) 0.03425(14) 0.0519(7) Uani 1 1 d . . .
N614 N 0.61206(12) 0.24500(14) -0.03638(13) 0.0357(6) Uani 1 1 d . . .
O615 O 0.60024(16) 0.19323(14) -0.02995(14) 0.0613(9) Uani 1 1 d . . .
O616 O 0.62090(16) 0.28764(14) -0.08587(13) 0.0564(8) Uani 1 1 d . . .
C701 C 0.12379(16) 0.52506(16) 0.14826(16) 0.0359(7) Uani 1 1 d . . .
C702 C 0.06510(16) 0.54642(16) 0.17410(16) 0.0371(7) Uani 1 1 d . I .
C703 C 0.05108(18) 0.60704(17) 0.16626(16) 0.0393(8) Uani 1 1 d . . .
H703 H 0.0125 0.6179 0.1838 0.093(3) Uiso 1 1 calc R . .
C704 C 0.09513(18) 0.65159(16) 0.13186(16) 0.0381(8) Uani 1 1 d . . .
C705 C 0.15238(17) 0.63633(16) 0.10475(17) 0.0380(7) Uani 1 1 d . . .
H705 H 0.1817 0.6665 0.0820 0.093(3) Uiso 1 1 calc R . .
C706 C 0.16565(16) 0.57547(16) 0.11187(16) 0.0358(7) Uani 1 1 d . . .
O707 O 0.13594(13) 0.46935(11) 0.15784(13) 0.0453(6) Uani 1 1 d . . .
N708 N 0.01504(16) 0.50310(16) 0.20747(17) 0.0495(8) Uani 1 1 d . . .
O709 O 0.02386(15) 0.44938(14) 0.22883(17) 0.0618(8) Uani 1 1 d . I .
O710 O -0.03632(19) 0.5223(2) 0.2031(2) 0.057(2) Uani 0.69(3) 1 d P I 1
O71B O -0.0287(6) 0.5226(6) 0.2451(9) 0.112(16) Uani 0.31(3) 1 d P I 2
N711 N 0.08087(16) 0.71538(14) 0.12399(15) 0.0436(7) Uani 1 1 d . . .
O712 O 0.11978(14) 0.75471(12) 0.09205(15) 0.0534(7) Uani 1 1 d . . .
O713 O 0.02973(15) 0.72719(13) 0.15040(13) 0.0546(7) Uani 1 1 d . . .
N714 N 0.22572(14) 0.56444(14) 0.07893(15) 0.0406(7) Uani 1 1 d . . .
O715 O 0.26585(13) 0.60047(14) 0.06771(17) 0.0581(8) Uani 1 1 d . . .
O716 O 0.23486(13) 0.52021(12) 0.06128(13) 0.0461(6) Uani 1 1 d . . .
C801 C 0.26195(14) -0.06228(14) 0.08556(14) 0.0282(6) Uani 1 1 d . . .
C802 C 0.27493(14) -0.10247(14) 0.14273(14) 0.0290(6) Uani 1 1 d . . .
C803 C 0.27086(14) -0.16558(15) 0.16420(15) 0.0307(6) Uani 1 1 d . . .
H803 H 0.2781 -0.1893 0.2023 0.093(3) Uiso 1 1 calc R . .
C804 C 0.25606(14) -0.19359(14) 0.12926(15) 0.0299(6) Uani 1 1 d . . .
C805 C 0.24582(15) -0.15933(15) 0.07121(15) 0.0317(6) Uani 1 1 d . . .
H805 H 0.2361 -0.1782 0.0474 0.093(3) Uiso 1 1 calc R . .
C806 C 0.25075(14) -0.09721(14) 0.05121(14) 0.0288(6) Uani 1 1 d . . .
O807 O 0.25846(11) -0.00466(10) 0.06439(10) 0.0324(5) Uani 1 1 d . . .
N808 N 0.29309(13) -0.07788(13) 0.18190(12) 0.0331(6) Uani 1 1 d . . .
O809 O 0.30436(16) -0.11362(13) 0.23022(13) 0.0532(7) Uani 1 1 d . . .
O810 O 0.29811(13) -0.02193(11) 0.16584(12) 0.0426(6) Uani 1 1 d . . .
N811 N 0.25145(14) -0.25993(13) 0.15356(14) 0.0365(6) Uani 1 1 d . . .
O812 O 0.25638(15) -0.28879(12) 0.20651(12) 0.0503(7) Uani 1 1 d . . .
O813 O 0.24249(13) -0.28519(12) 0.12026(13) 0.0461(6) Uani 1 1 d . . .
N814 N 0.24148(14) -0.05918(13) -0.00989(13) 0.0346(6) Uani 1 1 d . . .
O815 O 0.19088(13) -0.05579(15) -0.01707(13) 0.0504(7) Uani 1 1 d . . .
O816 O 0.28560(13) -0.03261(12) -0.04994(11) 0.0447(6) Uani 1 1 d . . .
O400 O 0.86042(12) 0.90681(13) 0.48849(11) 0.0427(6) Uani 1 1 d . . .
C401 C 0.87485(16) 0.93988(18) 0.43391(16) 0.0391(8) Uani 1 1 d . . .
C402 C 0.83036(18) 0.9586(2) 0.39541(17) 0.0496(10) Uani 1 1 d . . .
H40A H 0.7921 0.9400 0.4200 0.093(3) Uiso 1 1 calc R . .
H40B H 0.8443 0.9453 0.3610 0.093(3) Uiso 1 1 calc R . .
H40C H 0.8261 1.0025 0.3805 0.093(3) Uiso 1 1 calc R . .
C403 C 0.93774(17) 0.9647(2) 0.40292(17) 0.0458(9) Uani 1 1 d . . .
H40D H 0.9620 0.9495 0.4320 0.093(3) Uiso 1 1 calc R . .
H40E H 0.9367 1.0088 0.3883 0.093(3) Uiso 1 1 calc R . .
H40F H 0.9547 0.9516 0.3687 0.093(3) Uiso 1 1 calc R . .
O900 O 0.66084(15) 0.63479(14) 0.29292(14) 0.0570(7) Uani 1 1 d . . .
C901 C 0.6439(3) 0.6237(3) 0.3460(2) 0.0774(17) Uani 1 1 d . . .
C902 C 0.6506(4) 0.6607(4) 0.3794(3) 0.106(3) Uani 1 1 d . . .
H90A' H 0.6627 0.7015 0.3508 0.093(3) Uiso 1 1 calc R . .
H90B' H 0.6807 0.6429 0.4016 0.093(3) Uiso 1 1 calc R . .
H90C' H 0.6129 0.6625 0.4079 0.093(3) Uiso 1 1 calc R . .
C903 C 0.6241(4) 0.5564(4) 0.3863(4) 0.117(3) Uani 1 1 d . . .
H90D H 0.6202 0.5354 0.3603 0.093(3) Uiso 1 1 calc R . .
H90E H 0.5861 0.5561 0.4153 0.093(3) Uiso 1 1 calc R . .
H90F H 0.6538 0.5359 0.4083 0.093(3) Uiso 1 1 calc R . .
O905 O 0.4427(2) 0.6932(2) 0.3027(2) 0.0974(14) Uani 1 1 d . . .
C906 C 0.4091(3) 0.7036(3) 0.2687(3) 0.0792(16) Uani 1 1 d . . .
C907 C 0.4123(2) 0.7559(3) 0.2127(3) 0.0837(18) Uani 1 1 d . . .
H90G H 0.4457 0.7813 0.2053 0.093(3) Uiso 1 1 calc R . .
H90H H 0.3757 0.7791 0.2165 0.093(3) Uiso 1 1 calc R . .
H90I H 0.4178 0.7424 0.1788 0.093(3) Uiso 1 1 calc R . .
C908 C 0.3653(7) 0.6612(6) 0.2830(9) 0.44(2) Uani 1 1 d . . .
H90J H 0.3667 0.6279 0.3209 0.093(3) Uiso 1 1 calc R . .
H90K H 0.3721 0.6456 0.2504 0.093(3) Uiso 1 1 calc R . .
H90L H 0.3264 0.6805 0.2877 0.093(3) Uiso 1 1 calc R . .
O850 O 0.2991(9) 0.4092(6) 0.4868(7) 0.320(10) Uani 1 1 d . . .
C851 C 0.2978(6) 0.4402(5) 0.4358(7) 0.154(4) Uani 1 1 d . . .
C852 C 0.2664(6) 0.4336(5) 0.3994(5) 0.153(4) Uani 1 1 d . . .
H85A' H 0.2397 0.3992 0.4225 0.093(3) Uiso 1 1 calc R . .
H85B' H 0.2937 0.4267 0.3647 0.093(3) Uiso 1 1 calc R . .
H85C H 0.2435 0.4702 0.3852 0.093(3) Uiso 1 1 calc R . .
C853 C 0.3356(7) 0.4890(6) 0.3997(9) 0.41(2) Uani 1 1 d . . .
H85D H 0.3596 0.4954 0.4236 0.093(3) Uiso 1 1 calc R . .
H85E H 0.3123 0.5252 0.3851 0.093(3) Uiso 1 1 calc R . .
H85F H 0.3615 0.4806 0.3652 0.093(3) Uiso 1 1 calc R . .

loop_
_atom_site_aniso_label
_atom_site_aniso_U_11
_atom_site_aniso_U_22
_atom_site_aniso_U_33
_atom_site_aniso_U_23
_atom_site_aniso_U_13
_atom_site_aniso_U_12
Ag1 0.03738(13) 0.03002(12) 0.03748(13) -0.01619(10) 0.00169(10) -0.00530(11)
Ag2 0.02843(12) 0.03304(12) 0.03577(12) -0.00838(10) -0.00697(9) -0.00193(10)
O1 0.0249(10) 0.0251(10) 0.0328(11) -0.0124(8) -0.0080(8) 0.0021(9)
P2 0.0256(4) 0.0226(3) 0.0301(4) -0.0104(3) -0.0071(3) 0.0005(3)
O3 0.0224(10) 0.0241(10) 0.0338(11) -0.0102(8) -0.0067(8) 0.0016(9)
C4 0.0217(13) 0.0226(14) 0.0310(14) -0.0089(11) -0.0034(11) -0.0002(12)
C5 0.0230(14) 0.0286(15) 0.0316(15) -0.0114(12) -0.0067(11) 0.0002(12)
C6 0.0227(14) 0.0279(15) 0.0354(15) -0.0122(12) -0.0077(11) -0.0023(12)
O7 0.0274(11) 0.0268(10) 0.0370(11) -0.0118(9) -0.0107(9) -0.0030(9)
P8 0.0258(4) 0.0250(4) 0.0367(4) -0.0109(3) -0.0114(3) -0.0014(3)
O9 0.0275(11) 0.0250(10) 0.0427(12) -0.0108(9) -0.0144(9) -0.0018(9)
C10 0.0289(15) 0.0228(14) 0.0416(17) -0.0092(12) -0.0162(13) -0.0012(13)
C11 0.0371(17) 0.0226(14) 0.0404(17) -0.0116(12) -0.0156(13) -0.0029(13)
C12 0.0282(15) 0.0212(13) 0.0391(16) -0.0088(12) -0.0121(12) 0.0011(12)
O13 0.0304(11) 0.0264(11) 0.0434(12) -0.0155(9) -0.0136(9) 0.0012(9)
P14 0.0284(4) 0.0265(4) 0.0385(4) -0.0160(3) -0.0143(3) 0.0040(3)
O15 0.0281(11) 0.0289(11) 0.0388(12) -0.0175(9) -0.0144(9) 0.0049(9)
C16 0.0253(14) 0.0291(15) 0.0368(16) -0.0162(12) -0.0139(12) 0.0054(13)
C17 0.0251(14) 0.0302(15) 0.0363(16) -0.0152(12) -0.0100(12) 0.0020(13)
C18 0.0235(14) 0.0272(14) 0.0363(16) -0.0127(12) -0.0107(12) -0.0014(13)
O19 0.0241(10) 0.0269(10) 0.0345(11) -0.0128(9) -0.0081(8) -0.0023(9)
P20 0.0215(3) 0.0293(4) 0.0318(4) -0.0134(3) -0.0069(3) -0.0004(3)
O21 0.0225(10) 0.0298(11) 0.0342(11) -0.0144(9) -0.0060(8) -0.0016(9)
C22 0.0210(14) 0.0298(15) 0.0331(15) -0.0162(12) -0.0051(11) -0.0006(12)
C23 0.0278(15) 0.0266(14) 0.0314(15) -0.0137(12) -0.0066(12) -0.0014(12)
C24 0.0269(15) 0.0254(14) 0.0308(14) -0.0140(12) -0.0092(11) 0.0028(12)
C25 0.0257(14) 0.0297(15) 0.0298(14) -0.0156(12) -0.0052(11) -0.0012(12)
C26 0.0265(15) 0.0294(15) 0.0287(14) -0.0118(12) -0.0052(11) 0.0012(13)
C27 0.0195(13) 0.0294(15) 0.0305(14) -0.0125(12) -0.0035(11) -0.0006(12)
C28 0.0256(14) 0.0289(15) 0.0288(14) -0.0081(12) -0.0042(11) -0.0014(13)
C29 0.0241(14) 0.0267(15) 0.0304(15) -0.0069(12) -0.0056(11) -0.0009(12)
C30 0.0268(15) 0.0254(15) 0.0369(16) -0.0060(12) -0.0065(12) -0.0029(13)
C31 0.0304(16) 0.0204(13) 0.0359(16) -0.0048(11) -0.0107(12) -0.0029(13)
C32 0.0326(16) 0.0228(14) 0.0349(16) -0.0063(12) -0.0121(13) -0.0014(13)
C33 0.0321(16) 0.0210(13) 0.0368(16) -0.0072(12) -0.0152(13) -0.0014(13)
C34 0.0311(16) 0.0270(15) 0.0364(16) -0.0104(12) -0.0147(13) 0.0019(13)
C35 0.0291(15) 0.0262(14) 0.0324(15) -0.0095(12) -0.0156(12) 0.0024(13)
C36 0.0277(15) 0.0282(15) 0.0295(14) -0.0104(12) -0.0097(12) 0.0002(13)
C37 0.0261(14) 0.0276(14) 0.0326(15) -0.0136(12) -0.0113(12) 0.0019(13)
C38 0.0278(15) 0.0308(15) 0.0327(15) -0.0155(12) -0.0101(12) 0.0007(13)
C39 0.0275(15) 0.0271(14) 0.0306(14) -0.0142(12) -0.0087(12) 0.0006(12)
C40 0.0297(15) 0.0273(14) 0.0290(14) -0.0115(12) -0.0087(12) -0.0002(13)
S41 0.0311(4) 0.0254(3) 0.0323(4) -0.0134(3) -0.0037(3) -0.0011(3)
S42 0.0261(4) 0.0304(4) 0.0385(4) -0.0103(3) -0.0092(3) -0.0021(3)
S43 0.0386(4) 0.0281(4) 0.0387(4) -0.0136(3) -0.0166(3) 0.0046(3)
S44 0.0251(4) 0.0458(5) 0.0367(4) -0.0215(3) -0.0100(3) 0.0029(3)
C45 0.0293(15) 0.0272(15) 0.0365(16) -0.0086(12) -0.0078(12) -0.0020(13)
C46 0.045(2) 0.0328(17) 0.068(3) -0.0234(17) -0.0286(18) 0.0085(17)
C47 0.048(2) 0.0302(18) 0.089(3) -0.0246(19) -0.031(2) 0.0108(18)
C48 0.0336(18) 0.0369(19) 0.054(2) 0.0004(16) -0.0064(16) 0.0061(17)
C49 0.077(3) 0.049(2) 0.043(2) -0.0119(18) -0.024(2) 0.021(2)
C50 0.071(3) 0.042(2) 0.041(2) -0.0135(16) -0.0227(19) 0.014(2)
C51 0.0320(16) 0.0249(14) 0.0402(17) -0.0101(12) -0.0141(13) -0.0016(13)
C52 0.0317(17) 0.0349(17) 0.052(2) -0.0182(15) -0.0167(15) 0.0034(15)
C53 0.0341(18) 0.0351(18) 0.066(2) -0.0196(17) -0.0223(17) -0.0002(16)
C54 0.046(2) 0.0331(17) 0.063(2) -0.0202(16) -0.0290(18) -0.0011(16)
C55 0.050(2) 0.053(2) 0.060(2) -0.0333(19) -0.0208(18) -0.0032(19)
C56 0.0364(18) 0.045(2) 0.051(2) -0.0243(17) -0.0125(15) -0.0017(16)
C57 0.0351(17) 0.0404(18) 0.0469(19) -0.0267(15) -0.0227(15) 0.0130(15)
C58 0.055(2) 0.0347(18) 0.051(2) -0.0222(16) -0.0237(18) 0.0146(17)
C59 0.068(3) 0.047(2) 0.060(2) -0.032(2) -0.031(2) 0.023(2)
C60 0.060(3) 0.068(3) 0.067(3) -0.048(2) -0.041(2) 0.040(2)
C61 0.0335(19) 0.088(3) 0.065(3) -0.051(3) -0.0212(18) 0.019(2)
C62 0.0356(18) 0.059(2) 0.058(2) -0.037(2) -0.0175(17) 0.0094(18)
C63 0.0233(14) 0.0313(15) 0.0360(16) -0.0155(13) -0.0058(12) -0.0004(13)
C64 0.0300(16) 0.0405(19) 0.0409(18) -0.0080(15) -0.0100(14) -0.0016(15)
C65 0.0374(19) 0.0400(19) 0.048(2) -0.0029(16) -0.0087(16) -0.0090(17)
C66 0.0311(17) 0.0393(19) 0.051(2) -0.0165(16) -0.0048(15) -0.0065(15)
C67 0.0308(16) 0.0392(18) 0.0449(18) -0.0203(15) -0.0110(14) -0.0032(15)
C68 0.0301(16) 0.0321(16) 0.0361(16) -0.0156(13) -0.0087(13) -0.0012(14)
C69 0.0318(16) 0.0402(17) 0.0292(15) -0.0144(13) -0.0050(12) -0.0020(14)
C70 0.053(2) 0.061(2) 0.0410(19) -0.0297(18) -0.0055(17) -0.007(2)
C71 0.066(3) 0.072(3) 0.066(3) -0.037(2) -0.022(2) 0.006(3)
C72 0.072(3) 0.077(3) 0.073(3) -0.038(3) -0.029(3) 0.013(3)
C73 0.073(4) 0.156(7) 0.071(4) -0.033(4) -0.017(3) 0.039(5)
C74 0.079(4) 0.096(5) 0.109(5) -0.049(4) -0.010(4) 0.017(4)
C75 0.43(3) 0.127(10) 0.138(11) -0.026(9) -0.091(15) 0.119(15)
C76 0.77(6) 0.41(4) 0.088(10) -0.034(16) -0.19(2) 0.14(4)
C77 0.36(3) 0.70(6) 0.079(9) -0.07(2) -0.031(14) 0.13(3)
C78 0.24(2) 0.155(12) 0.42(3) -0.114(17) 0.20(2) -0.084(13)
C79 0.193(15) 0.38(3) 0.146(12) 0.087(15) -0.030(11) 0.106(18)
C80 0.0366(18) 0.0345(17) 0.0364(17) -0.0033(14) -0.0055(14) -0.0033(15)
C81 0.055(3) 0.039(2) 0.050(2) -0.0013(17) -0.0011(18) -0.0014(19)
C82 0.049(3) 0.041(3) 0.047(3) -0.005(2) -0.013(2) -0.012(3)
C83 0.061(4) 0.045(3) 0.051(3) 0.000(2) -0.028(3) -0.015(3)
C82B 0.080(13) 0.067(11) 0.061(10) -0.016(8) -0.016(9) 0.000(10)
C83B 0.13(2) 0.097(17) 0.084(15) -0.005(13) -0.043(15) -0.028(16)
C84 0.091(4) 0.091(4) 0.079(4) -0.012(3) -0.034(3) -0.034(4)
C85 0.079(4) 0.076(3) 0.058(3) -0.010(2) -0.021(3) -0.028(3)
C86 0.062(3) 0.093(4) 0.051(3) -0.021(2) -0.014(2) -0.025(3)
C87 0.066(3) 0.084(4) 0.068(3) -0.026(3) -0.020(2) -0.018(3)
C88 0.075(3) 0.096(4) 0.055(3) -0.023(3) -0.020(2) -0.015(3)
C89 0.063(3) 0.080(4) 0.086(4) -0.025(3) -0.028(3) -0.003(3)
C90 0.082(4) 0.109(5) 0.081(4) -0.038(4) -0.030(3) -0.005(4)
C91 0.0383(18) 0.0340(17) 0.0347(17) -0.0054(13) -0.0138(14) -0.0044(15)
C92 0.053(2) 0.046(2) 0.045(2) -0.0057(16) -0.0268(18) -0.0011(19)
C93 0.107(5) 0.089(4) 0.047(3) -0.014(3) -0.035(3) 0.015(4)
C94A 0.066(6) 0.114(9) 0.054(5) -0.023(5) -0.028(4) 0.004(6)
C95A 0.085(7) 0.126(11) 0.057(6) -0.044(7) -0.018(5) 0.018(7)
C96A 0.070(6) 0.129(10) 0.060(6) -0.034(6) -0.026(5) 0.014(7)
C97A 0.094(9) 0.135(12) 0.075(7) -0.057(8) -0.024(6) 0.021(8)
C98A 0.095(8) 0.097(8) 0.065(6) -0.036(6) -0.043(6) 0.018(7)
C99A 0.105(8) 0.089(7) 0.054(5) -0.025(5) -0.030(5) 0.006(6)
C00A 0.095(8) 0.083(7) 0.056(5) -0.029(5) -0.026(5) 0.013(6)
C94B 0.065(7) 0.065(6) 0.046(5) -0.012(5) -0.021(5) 0.006(6)
C95B 0.061(7) 0.099(9) 0.048(6) -0.028(6) -0.019(5) 0.016(7)
C96B 0.087(9) 0.069(7) 0.042(6) -0.012(5) -0.026(5) 0.007(7)
C97B 0.089(10) 0.108(11) 0.053(7) -0.042(7) -0.029(6) 0.018(8)
C98B 0.093(9) 0.069(7) 0.052(6) -0.024(5) -0.037(6) 0.026(7)
C99B 0.080(8) 0.079(8) 0.040(5) -0.028(5) -0.025(5) 0.018(7)
C00B 0.077(7) 0.073(7) 0.044(5) -0.019(5) -0.031(5) 0.006(6)
C101 0.124(5) 0.080(4) 0.060(3) -0.015(3) -0.046(3) -0.002(4)
C102 0.0340(16) 0.0362(16) 0.0349(16) -0.0175(13) -0.0131(13) 0.0011(14)
C103 0.045(2) 0.055(2) 0.045(2) -0.0251(17) -0.0238(16) 0.0123(18)
C104 0.060(3) 0.069(3) 0.047(2) -0.027(2) -0.028(2) 0.018(2)
C105 0.080(4) 0.155(7) 0.074(4) -0.027(4) -0.052(3) 0.036(5)
C106 0.119(6) 0.211(11) 0.075(4) -0.021(5) -0.065(5) 0.029(7)
C07A 0.196(15) 0.105(9) 0.112(9) -0.074(8) -0.129(11) 0.077(10)
C08A 0.59(6) 0.088(13) 0.37(4) -0.09(2) 0.41(4) -0.10(2)
C09A 0.047(7) 0.20(2) 0.48(5) -0.28(3) -0.025(14) 0.010(10)
C10A 0.054(6) 0.29(3) 0.37(3) -0.30(3) -0.057(12) 0.036(11)
C11A 0.133(12) 0.153(13) 0.073(7) -0.061(8) -0.002(7) -0.040(10)
C12A 0.072(7) 0.153(12) 0.122(10) -0.100(10) -0.038(7) 0.030(8)
C07B 0.099(11) 0.098(11) 0.078(9) -0.036(8) -0.045(8) 0.042(9)
C08B 0.116(13) 0.084(10) 0.078(9) -0.015(7) -0.052(9) -0.002(9)
C09B 0.164(16) 0.062(7) 0.047(6) -0.022(6) -0.050(8) 0.008(9)
C10B 0.081(10) 0.089(10) 0.114(12) -0.042(9) -0.068(9) 0.037(9)
C11B 0.078(8) 0.117(11) 0.043(6) -0.037(7) -0.024(6) 0.028(8)
C12B 0.104(11) 0.104(11) 0.052(7) -0.036(7) -0.024(7) 0.022(9)
Ag3 0.04650(15) 0.03515(13) 0.04514(14) -0.01920(11) -0.02012(12) 0.00602(12)
Ag4 0.02784(11) 0.04121(13) 0.03766(12) -0.02055(10) -0.00640(9) -0.00279(11)
O201 0.0283(11) 0.0271(10) 0.0322(11) -0.0151(9) -0.0039(8) -0.0023(9)
P202 0.0269(4) 0.0257(4) 0.0292(4) -0.0133(3) -0.0047(3) -0.0009(3)
O203 0.0295(11) 0.0263(10) 0.0308(11) -0.0129(8) -0.0064(8) -0.0026(9)
C204 0.0292(15) 0.0269(14) 0.0277(14) -0.0106(11) -0.0059(11) -0.0014(13)
C205 0.0297(15) 0.0274(14) 0.0279(14) -0.0121(11) -0.0053(11) 0.0001(13)
C206 0.0227(14) 0.0263(14) 0.0269(14) -0.0083(11) -0.0027(11) -0.0007(12)
O207 0.0236(10) 0.0293(11) 0.0300(10) -0.0123(8) -0.0044(8) 0.0005(9)
P208 0.0246(4) 0.0319(4) 0.0269(4) -0.0116(3) -0.0044(3) -0.0037(3)
O209 0.0273(11) 0.0318(11) 0.0294(10) -0.0139(9) -0.0061(8) -0.0001(9)
C210 0.0274(15) 0.0338(16) 0.0287(14) -0.0152(12) -0.0078(12) 0.0006(13)
C211 0.0291(15) 0.0334(16) 0.0289(14) -0.0116(12) -0.0068(12) -0.0048(13)
C212 0.0332(16) 0.0278(15) 0.0307(15) -0.0118(12) -0.0112(12) -0.0025(13)
O213 0.0320(11) 0.0283(11) 0.0350(11) -0.0124(9) -0.0105(9) -0.0023(9)
P214 0.0328(4) 0.0293(4) 0.0365(4) -0.0153(3) -0.0121(3) 0.0005(3)
O215 0.0328(12) 0.0277(11) 0.0425(12) -0.0160(9) -0.0100(10) -0.0025(10)
C216 0.0300(16) 0.0265(15) 0.0408(17) -0.0176(13) -0.0068(13) -0.0025(13)
C217 0.0329(16) 0.0283(15) 0.0413(17) -0.0182(13) -0.0106(13) 0.0035(14)
C218 0.0264(15) 0.0320(15) 0.0413(17) -0.0226(13) -0.0121(13) 0.0060(13)
O219 0.0283(11) 0.0332(11) 0.0401(12) -0.0212(10) -0.0122(9) 0.0054(10)
P220 0.0248(4) 0.0308(4) 0.0364(4) -0.0185(3) -0.0083(3) 0.0021(3)
O221 0.0257(10) 0.0321(11) 0.0360(11) -0.0177(9) -0.0067(9) 0.0009(9)
C222 0.0240(14) 0.0298(15) 0.0346(16) -0.0145(12) -0.0044(12) -0.0007(13)
C223 0.0267(15) 0.0324(16) 0.0325(15) -0.0158(12) -0.0045(12) -0.0040(13)
C224 0.0261(14) 0.0288(15) 0.0319(15) -0.0162(12) -0.0025(12) -0.0028(13)
C225 0.0258(14) 0.0306(15) 0.0279(14) -0.0113(12) -0.0010(11) -0.0050(13)
C226 0.0266(15) 0.0295(15) 0.0307(15) -0.0121(12) -0.0032(12) -0.0030(13)
C227 0.0288(15) 0.0268(14) 0.0279(14) -0.0093(11) -0.0047(11) -0.0002(13)
C228 0.0300(15) 0.0290(15) 0.0268(14) -0.0106(12) -0.0028(11) -0.0028(13)
C229 0.0301(15) 0.0266(14) 0.0268(14) -0.0094(11) -0.0065(11) -0.0009(13)
C230 0.0292(15) 0.0301(15) 0.0279(14) -0.0115(12) -0.0061(11) -0.0032(13)
C231 0.0281(15) 0.0309(15) 0.0276(14) -0.0125(12) -0.0076(11) -0.0032(13)
C232 0.0271(15) 0.0352(16) 0.0284(14) -0.0150(12) -0.0059(11) -0.0038(13)
C233 0.0280(15) 0.0348(16) 0.0317(15) -0.0176(13) -0.0099(12) -0.0014(13)
C234 0.0303(16) 0.0346(16) 0.0366(16) -0.0205(13) -0.0081(13) -0.0022(14)
C235 0.0281(15) 0.0324(16) 0.0383(16) -0.0215(13) -0.0074(12) 0.0029(13)
C236 0.0298(15) 0.0328(16) 0.0344(16) -0.0199(13) -0.0064(12) 0.0016(14)
C237 0.0266(15) 0.0340(16) 0.0366(16) -0.0226(13) -0.0043(12) 0.0011(13)
C238 0.0266(15) 0.0362(16) 0.0363(16) -0.0213(13) -0.0038(12) -0.0011(14)
C239 0.0271(15) 0.0334(16) 0.0295(15) -0.0150(12) -0.0013(12) -0.0057(13)
C240 0.0259(14) 0.0335(16) 0.0289(14) -0.0139(12) -0.0019(11) -0.0051(13)
S241 0.0351(4) 0.0259(3) 0.0317(4) -0.0114(3) -0.0025(3) -0.0006(3)
S242 0.0330(4) 0.0358(4) 0.0325(4) -0.0055(3) -0.0117(3) -0.0071(3)
S243 0.0500(5) 0.0459(5) 0.0468(5) -0.0289(4) -0.0252(4) 0.0154(4)
S244 0.0263(4) 0.0401(4) 0.0402(4) -0.0229(3) -0.0049(3) -0.0023(3)
C245 0.0247(14) 0.0330(16) 0.0393(17) -0.0194(13) -0.0052(12) 0.0002(13)
C246 0.0361(17) 0.0426(19) 0.0428(18) -0.0244(15) -0.0121(14) 0.0058(16)
C247 0.042(2) 0.055(2) 0.053(2) -0.0342(19) -0.0121(16) -0.0006(18)
C248 0.0336(18) 0.055(2) 0.070(3) -0.045(2) -0.0052(17) -0.0045(18)
C249 0.043(2) 0.0374(19) 0.062(2) -0.0280(18) -0.0031(17) -0.0063(17)
C250 0.0383(18) 0.0343(17) 0.0444(19) -0.0195(15) -0.0069(14) -0.0021(15)
C251 0.0257(15) 0.0454(19) 0.0407(17) -0.0246(15) -0.0041(13) -0.0059(14)
C252 0.049(2) 0.0372(18) 0.0408(19) -0.0142(15) 0.0014(16) 0.0067(17)
C253 0.052(3) 0.043(2) 0.067(3) -0.024(2) 0.023(2) -0.003(2)
C254 0.0256(19) 0.092(4) 0.108(4) -0.065(3) -0.002(2) -0.003(2)
C255 0.048(3) 0.226(10) 0.133(6) -0.128(7) -0.051(4) 0.050(4)
C256 0.042(2) 0.165(6) 0.079(3) -0.079(4) -0.032(2) 0.035(3)
C257 0.0411(19) 0.0333(17) 0.0391(17) -0.0112(14) -0.0143(14) -0.0043(15)
C258 0.046(2) 0.042(2) 0.054(2) -0.0077(17) -0.0118(18) -0.0060(18)
C259 0.055(3) 0.050(3) 0.071(3) 0.001(2) -0.016(2) -0.019(2)
C260 0.081(4) 0.034(2) 0.089(4) 0.001(2) -0.034(3) -0.018(2)
C261 0.072(3) 0.0299(19) 0.080(3) -0.0134(19) -0.029(2) -0.001(2)
C262 0.049(2) 0.0330(18) 0.059(2) -0.0139(16) -0.0207(18) 0.0015(17)
C263 0.0277(15) 0.0400(18) 0.0382(17) -0.0210(14) -0.0088(13) 0.0046(14)
C264 0.0356(18) 0.048(2) 0.060(2) -0.0299(18) -0.0181(16) 0.0043(17)
C265 0.0361(19) 0.071(3) 0.059(2) -0.034(2) -0.0210(17) 0.004(2)
C266 0.036(2) 0.068(3) 0.060(3) -0.020(2) -0.0214(18) 0.008(2)
C267 0.058(3) 0.051(3) 0.106(4) -0.015(3) -0.044(3) 0.009(2)
C268 0.048(2) 0.043(2) 0.087(3) -0.020(2) -0.033(2) 0.003(2)
C269 0.0306(16) 0.0347(16) 0.0308(15) -0.0116(13) -0.0017(12) -0.0049(14)
C270 0.0342(17) 0.0403(18) 0.0354(17) -0.0083(14) -0.0052(13) -0.0042(15)
C271 0.061(3) 0.061(3) 0.040(2) -0.0123(19) -0.0142(18) 0.007(2)
C272 0.087(4) 0.095(4) 0.058(3) -0.015(3) -0.019(3) -0.007(4)
C273 0.079(4) 0.141(7) 0.088(4) -0.002(4) -0.033(4) -0.039(5)
C274 0.203(12) 0.079(5) 0.204(12) 0.004(6) -0.119(10) 0.024(7)
C275 0.259(17) 0.163(11) 0.141(9) -0.029(8) -0.108(11) 0.047(11)
C276 0.106(7) 0.099(6) 0.242(13) 0.034(7) -0.094(8) 0.003(6)
C277 0.204(14) 0.218(15) 0.273(18) 0.115(14) -0.159(14) -0.088(12)
C278 0.30(2) 0.122(9) 0.190(13) -0.008(8) -0.142(14) -0.032(11)
C279 0.198(9) 0.067(4) 0.084(4) -0.027(3) -0.047(5) 0.001(5)
C280 0.0375(17) 0.0363(17) 0.0272(15) -0.0118(13) -0.0075(13) -0.0017(15)
C281 0.052(2) 0.0375(18) 0.0294(16) -0.0079(14) -0.0078(15) 0.0017(17)
C282 0.057(3) 0.046(2) 0.046(2) -0.0080(17) -0.0052(18) 0.003(2)
C283 0.065(3) 0.046(2) 0.050(2) -0.0130(18) -0.011(2) 0.003(2)
C284 0.071(3) 0.063(3) 0.061(3) -0.021(2) -0.024(2) -0.001(3)
C285 0.097(4) 0.063(3) 0.090(4) -0.034(3) -0.046(3) 0.018(3)
C286 0.141(7) 0.116(6) 0.107(5) -0.067(5) -0.080(5) 0.065(5)
C287 0.381(19) 0.098(6) 0.146(8) -0.069(6) -0.180(11) 0.100(9)
C288 0.56(3) 0.098(7) 0.144(9) -0.065(7) -0.181(15) 0.101(12)
C289 0.74(4) 0.089(7) 0.173(12) -0.058(8) -0.20(2) 0.083(15)
C290 0.76(6) 0.44(4) 0.71(6) -0.47(4) -0.23(5) -0.04(4)
C291 0.0379(18) 0.0450(19) 0.0350(17) -0.0242(15) -0.0079(14) -0.0010(16)
C292 0.051(2) 0.046(2) 0.0394(18) -0.0194(16) -0.0150(16) -0.0112(18)
C293 0.065(3) 0.074(3) 0.041(2) -0.031(2) -0.0187(19) 0.014(2)
C294 0.105(5) 0.079(4) 0.057(3) -0.021(3) -0.037(3) -0.026(3)
C295 0.094(5) 0.117(5) 0.057(3) -0.036(3) -0.021(3) -0.030(4)
C296 0.075(4) 0.104(5) 0.066(3) -0.014(3) -0.029(3) -0.019(3)
C297 0.061(3) 0.103(4) 0.049(2) -0.024(3) -0.016(2) -0.020(3)
C298 0.066(3) 0.111(5) 0.061(3) -0.036(3) -0.011(2) 0.009(3)
C299 0.072(3) 0.106(4) 0.053(3) -0.038(3) -0.023(2) 0.017(3)
C300 0.150(7) 0.132(6) 0.065(4) -0.060(4) -0.038(4) 0.055(6)
C301 0.133(7) 0.120(6) 0.094(5) -0.063(5) -0.015(5) 0.030(5)
C302 0.0348(17) 0.051(2) 0.0360(17) -0.0257(15) 0.0002(13) -0.0062(16)
C303 0.047(2) 0.073(3) 0.052(2) -0.045(2) -0.0076(18) 0.008(2)
C304 0.052(2) 0.099(4) 0.057(3) -0.053(3) 0.003(2) -0.006(3)
C305 0.057(5) 0.066(4) 0.036(4) -0.036(4) 0.004(4) 0.001(4)
C306 0.053(4) 0.079(5) 0.046(4) -0.036(4) -0.005(3) -0.004(4)
C307 0.051(5) 0.073(5) 0.053(4) -0.027(3) -0.009(4) -0.010(5)
C308 0.074(5) 0.077(5) 0.063(5) -0.039(4) -0.022(4) -0.001(4)
C309 0.050(4) 0.058(4) 0.032(5) -0.012(3) -0.009(3) -0.007(3)
C310 0.081(5) 0.061(4) 0.042(4) -0.012(3) -0.014(3) -0.034(4)
C405 0.055(12) 0.20(4) 0.058(16) -0.08(2) 0.000(12) 0.004(16)
C406 0.15(2) 0.16(3) 0.100(17) -0.100(19) -0.059(17) 0.06(2)
C407 0.042(9) 0.063(9) 0.049(8) -0.035(7) 0.005(8) -0.021(9)
C408 0.054(8) 0.068(10) 0.061(8) -0.047(7) -0.007(6) -0.006(7)
C409 0.070(10) 0.076(10) 0.031(7) -0.029(6) 0.008(6) -0.015(8)
C410 0.13(2) 0.16(2) 0.025(12) -0.003(11) -0.029(11) -0.097(18)
C311 0.148(8) 0.100(6) 0.120(6) -0.077(5) 0.045(6) -0.064(6)
C312 0.119(5) 0.077(4) 0.057(3) -0.032(3) -0.011(3) 0.012(4)
C501 0.0277(15) 0.0419(18) 0.0319(15) -0.0148(13) -0.0075(12) -0.0032(14)
C502 0.0318(17) 0.052(2) 0.0329(16) -0.0118(15) -0.0085(13) -0.0099(16)
C503 0.0320(17) 0.054(2) 0.0405(18) -0.0166(16) -0.0058(14) -0.0109(17)
C504 0.0262(15) 0.051(2) 0.0407(18) -0.0236(16) -0.0100(13) -0.0022(15)
C505 0.0286(16) 0.0424(18) 0.0383(17) -0.0226(14) -0.0104(13) 0.0051(15)
C506 0.0267(15) 0.0358(16) 0.0342(16) -0.0154(13) -0.0064(12) -0.0011(14)
O507 0.0262(11) 0.0496(14) 0.0355(12) -0.0098(10) -0.0090(9) -0.0090(11)
N508 0.0349(16) 0.062(2) 0.0380(17) -0.0036(15) -0.0075(13) -0.0146(17)
O509 0.079(2) 0.073(2) 0.0392(15) -0.0102(14) -0.0237(15) -0.0234(18)
O510 0.095(3) 0.079(3) 0.0434(17) -0.0079(16) -0.0191(17) 0.021(2)
N511 0.0315(15) 0.059(2) 0.0483(18) -0.0309(16) -0.0121(13) -0.0002(15)
O512 0.0370(14) 0.079(2) 0.0563(17) -0.0285(15) -0.0087(12) -0.0184(15)
O513 0.0414(14) 0.0608(17) 0.0571(16) -0.0327(14) -0.0247(12) 0.0069(13)
N514 0.0285(13) 0.0327(14) 0.0361(14) -0.0161(11) -0.0074(11) 0.0038(12)
O515 0.0452(14) 0.0338(12) 0.0337(12) -0.0134(10) -0.0106(10) 0.0050(11)
O516 0.0314(12) 0.0401(13) 0.0468(14) -0.0135(11) -0.0111(10) -0.0049(11)
C601 0.0290(15) 0.0277(15) 0.0345(16) -0.0107(12) -0.0097(12) 0.0007(13)
C602 0.0285(16) 0.0390(17) 0.0329(16) -0.0138(13) -0.0067(12) 0.0000(14)
C603 0.0349(18) 0.049(2) 0.0381(18) -0.0181(15) -0.0123(14) -0.0002(16)
C604 0.0269(16) 0.0433(19) 0.0452(19) -0.0194(15) -0.0127(14) 0.0016(15)
C605 0.0279(16) 0.0393(18) 0.0429(18) -0.0210(15) -0.0058(13) 0.0007(14)
C606 0.0287(16) 0.0322(16) 0.0349(16) -0.0150(13) -0.0078(12) 0.0014(13)
O607 0.0250(11) 0.0359(12) 0.0374(12) -0.0138(9) -0.0078(9) -0.0027(10)
N608 0.0356(16) 0.0571(19) 0.0351(15) -0.0204(14) -0.0034(12) -0.0068(15)
O609 0.0291(12) 0.0703(19) 0.0480(15) -0.0318(14) -0.0017(11) -0.0064(13)
O610 0.0510(18) 0.140(4) 0.0407(16) -0.0393(19) -0.0075(13) -0.010(2)
N611 0.0293(15) 0.067(2) 0.0543(19) -0.0306(17) -0.0138(14) 0.0000(15)
O612 0.0408(16) 0.150(4) 0.068(2) -0.061(2) -0.0182(15) -0.008(2)
O613 0.0284(13) 0.072(2) 0.0628(17) -0.0346(15) -0.0077(12) -0.0036(13)
N614 0.0265(13) 0.0429(16) 0.0407(15) -0.0212(13) -0.0032(11) -0.0048(13)
O615 0.081(2) 0.0517(17) 0.0563(17) -0.0322(14) -0.0006(16) -0.0194(16)
O616 0.078(2) 0.0528(17) 0.0438(15) -0.0156(13) -0.0253(14) -0.0048(16)
C701 0.0396(18) 0.0332(17) 0.0407(18) -0.0163(14) -0.0160(14) 0.0025(15)
C702 0.0373(18) 0.0353(17) 0.0410(18) -0.0145(14) -0.0143(14) 0.0031(15)
C703 0.044(2) 0.0385(18) 0.0387(18) -0.0163(14) -0.0166(15) 0.0082(16)
C704 0.052(2) 0.0311(16) 0.0401(18) -0.0168(14) -0.0227(15) 0.0094(16)
C705 0.046(2) 0.0317(16) 0.0438(18) -0.0162(14) -0.0212(15) 0.0019(16)
C706 0.0371(18) 0.0319(16) 0.0443(18) -0.0171(14) -0.0164(14) 0.0030(15)
O707 0.0458(15) 0.0273(12) 0.0582(16) -0.0151(11) -0.0083(12) 0.0039(11)
N708 0.0417(18) 0.0436(19) 0.057(2) -0.0170(15) -0.0072(15) 0.0034(16)
O709 0.0548(18) 0.0404(16) 0.082(2) -0.0214(15) -0.0044(16) -0.0056(15)
O710 0.035(2) 0.061(3) 0.065(5) -0.020(3) -0.004(2) 0.003(2)
O71B 0.052(8) 0.057(8) 0.16(3) -0.010(10) 0.033(12) 0.003(7)
N711 0.061(2) 0.0341(16) 0.0443(17) -0.0191(13) -0.0253(15) 0.0117(16)
O712 0.0621(19) 0.0337(14) 0.074(2) -0.0221(13) -0.0311(15) 0.0046(14)
O713 0.072(2) 0.0462(15) 0.0484(16) -0.0240(13) -0.0179(14) 0.0221(15)
N714 0.0379(16) 0.0327(15) 0.0511(18) -0.0141(13) -0.0138(13) 0.0014(13)
O715 0.0393(15) 0.0441(16) 0.093(2) -0.0296(16) -0.0125(15) -0.0038(13)
O716 0.0455(15) 0.0387(13) 0.0560(16) -0.0226(12) -0.0092(12) 0.0027(12)
C801 0.0251(14) 0.0293(15) 0.0318(15) -0.0152(12) -0.0036(11) -0.0015(13)
C802 0.0289(15) 0.0303(15) 0.0316(15) -0.0160(12) -0.0065(12) -0.0012(13)
C803 0.0292(15) 0.0312(16) 0.0329(15) -0.0147(12) -0.0061(12) 0.0011(13)
C804 0.0310(16) 0.0254(14) 0.0347(16) -0.0138(12) -0.0069(12) 0.0015(13)
C805 0.0299(15) 0.0331(16) 0.0365(16) -0.0179(13) -0.0084(12) 0.0011(14)
C806 0.0281(15) 0.0299(15) 0.0325(15) -0.0151(12) -0.0093(12) 0.0009(13)
O807 0.0394(12) 0.0251(10) 0.0351(11) -0.0147(9) -0.0082(9) 0.0001(10)
N808 0.0369(15) 0.0328(14) 0.0329(14) -0.0153(11) -0.0093(11) -0.0001(12)
O809 0.085(2) 0.0402(14) 0.0459(15) -0.0150(12) -0.0365(15) 0.0020(15)
O810 0.0627(17) 0.0319(12) 0.0399(13) -0.0181(10) -0.0152(12) -0.0042(12)
N811 0.0417(16) 0.0299(14) 0.0407(15) -0.0158(12) -0.0105(12) 0.0000(13)
O812 0.077(2) 0.0300(12) 0.0433(14) -0.0097(11) -0.0201(13) -0.0009(13)
O813 0.0608(17) 0.0328(12) 0.0563(16) -0.0227(12) -0.0247(13) 0.0017(12)
N814 0.0419(16) 0.0314(14) 0.0360(14) -0.0165(11) -0.0139(12) 0.0035(13)
O815 0.0421(15) 0.0648(18) 0.0480(15) -0.0197(13) -0.0231(12) 0.0117(14)
O816 0.0562(16) 0.0429(14) 0.0340(12) -0.0109(11) -0.0096(11) -0.0128(13)
O400 0.0433(14) 0.0496(15) 0.0319(12) -0.0138(11) -0.0024(10) -0.0099(12)
C401 0.0389(18) 0.046(2) 0.0337(17) -0.0172(15) -0.0043(14) -0.0086(16)
C402 0.044(2) 0.069(3) 0.0361(18) -0.0166(18) -0.0092(15) -0.017(2)
C403 0.0373(19) 0.058(2) 0.0363(18) -0.0111(16) -0.0038(14) -0.0120(18)
O900 0.067(2) 0.0511(17) 0.0541(18) -0.0138(14) -0.0246(15) -0.0022(15)
C901 0.093(4) 0.081(4) 0.052(3) -0.005(2) -0.022(3) -0.039(3)
C902 0.124(6) 0.130(6) 0.076(4) -0.050(4) -0.008(4) -0.043(5)
C903 0.127(7) 0.108(6) 0.084(5) -0.003(4) -0.014(4) -0.027(5)
O905 0.093(3) 0.106(3) 0.090(3) -0.023(3) -0.040(3) 0.006(3)
C906 0.075(4) 0.068(3) 0.106(5) -0.032(3) -0.046(3) 0.010(3)
C907 0.049(3) 0.114(5) 0.069(3) -0.021(3) -0.010(2) 0.020(3)
C908 0.44(3) 0.155(12) 0.71(5) 0.136(19) -0.51(3) -0.142(16)
O850 0.54(3) 0.209(13) 0.259(15) -0.078(11) -0.229(18) 0.089(15)
C851 0.139(10) 0.122(9) 0.174(12) -0.043(9) -0.024(9) 0.031(8)
C852 0.211(14) 0.123(8) 0.128(8) -0.053(7) -0.042(9) 0.007(8)
C853 0.228(18) 0.141(12) 0.64(4) -0.16(2) 0.25(2) -0.044(13)

loop_
_atom_type_symbol
_atom_type_description
_atom_type_scat_dispersion_real
_atom_type_scat_dispersion_imag
_atom_type_scat_source
C C 0.0033 0.0016 'International Tables Vol C Tables 4.2.6.8 and 6.1.1.4'
H H 0.0000 0.0000 'International Tables Vol C Tables 4.2.6.8 and 6.1.1.4'
N N 0.0061 0.0033 'International Tables Vol C Tables 4.2.6.8 and 6.1.1.4'
O O 0.0106 0.0060 'International Tables Vol C Tables 4.2.6.8 and 6.1.1.4'
P P 0.1023 0.0942 'International Tables Vol C Tables 4.2.6.8 and 6.1.1.4'
S S 0.1246 0.1234 'International Tables Vol C Tables 4.2.6.8 and 6.1.1.4'
Ag Ag+ -0.8971 1.1015 'International Tables Vol C Tables 4.2.6.8 and 6.1.1.4'

loop_
_geom_angle_atom_site_label_1
_geom_angle_atom_site_label_2
_geom_angle_atom_site_label_3
_geom_angle
O807 Ag1 S41 109.11(6)
O807 Ag1 S241 127.12(6)
S41 Ag1 S241 122.88(4)
O807 Ag1 O810 67.89(8)
S41 Ag1 O810 114.49(7)
S241 Ag1 O810 96.54(7)
O607 Ag2 S242 124.08(7)
O607 Ag2 S42 107.23(7)
S242 Ag2 S42 123.96(4)
O607 Ag2 O609 69.21(8)
S242 Ag2 O609 103.30(7)
S42 Ag2 O609 115.48(8)
C24 O1 P2 119.41(18)
O1 P2 O3 105.24(12)
O1 P2 C45 103.07(14)
O3 P2 C45 102.34(14)
O1 P2 S41 115.57(9)
O3 P2 S41 110.68(9)
C45 P2 S41 118.37(12)
C4 O3 P2 121.00(19)
C5 C4 C27 123.4(3)
C5 C4 O3 116.8(3)
C27 C4 O3 119.7(3)
C4 C5 C6 117.7(3)
C4 C5 H5 121.2
C6 C5 H5 121.2
C5 C6 C29 122.6(3)
C5 C6 O7 117.3(3)
C29 C6 O7 120.1(3)
C6 O7 P8 121.48(19)
O7 P8 O9 104.61(13)
O7 P8 C51 102.08(15)
O9 P8 C51 102.22(13)
O7 P8 S42 116.01(9)
O9 P8 S42 110.76(10)
C51 P8 S42 119.33(12)
C10 O9 P8 120.16(19)
C11 C10 C31 123.3(3)
C11 C10 O9 117.3(3)
C31 C10 O9 119.3(3)
C10 C11 C12 117.5(3)
C10 C11 H11 121.3
C12 C11 H11 121.3
C33 C12 C11 122.6(3)
C33 C12 O13 120.1(3)
C11 C12 O13 117.3(3)
C12 O13 P14 121.56(19)
O15 P14 O13 105.12(13)
O15 P14 C57 100.68(14)
O13 P14 C57 101.37(16)
O15 P14 S43 112.00(10)
O13 P14 S43 115.28(10)
C57 P14 S43 120.35(13)
C16 O15 P14 122.9(2)
C17 C16 C35 123.1(3)
C17 C16 O15 117.4(3)
C35 C16 O15 119.4(3)
C16 C17 C18 117.8(3)
C16 C17 H17 121.1
C18 C17 H17 121.1
C17 C18 C37 122.5(3)
C17 C18 O19 117.2(3)
C37 C18 O19 120.2(3)
C18 O19 P20 124.90(19)
O19 P20 O21 106.80(12)
O19 P20 C63 101.59(14)
O21 P20 C63 100.36(13)
O19 P20 S44 115.08(9)
O21 P20 S44 110.93(9)
C63 P20 S44 120.34(12)
C22 O21 P20 121.76(18)
C23 C22 C39 123.4(3)
C23 C22 O21 117.3(3)
C39 C22 O21 119.3(3)
C22 C23 C24 117.2(3)
C22 C23 H23 121.4
C24 C23 H23 121.4
C23 C24 C25 123.3(3)
C23 C24 O1 117.1(3)
C25 C24 O1 119.5(3)
C24 C25 C40 116.5(3)
C24 C25 C26 120.9(3)
C40 C25 C26 122.6(3)
C25 C26 C27 110.4(2)
C25 C26 C69 113.0(3)
C27 C26 C69 112.9(3)
C25 C26 H26 106.7
C27 C26 H26 106.7
C69 C26 H26 106.7
C4 C27 C28 116.4(3)
C4 C27 C26 121.5(3)
C28 C27 C26 122.0(3)
C29 C28 C27 122.6(3)
C29 C28 H28 118.7
C27 C28 H28 118.7
C6 C29 C28 117.1(3)
C6 C29 C30 121.6(3)
C28 C29 C30 121.3(3)
C31 C30 C29 108.8(2)
C31 C30 C80 114.2(3)
C29 C30 C80 112.1(3)
C31 C30 H30 107.1
C29 C30 H30 107.1
C80 C30 H30 107.1
C10 C31 C32 116.5(3)
C10 C31 C30 121.7(3)
C32 C31 C30 121.7(3)
C33 C32 C31 122.5(3)
C33 C32 H32 118.7
C31 C32 H32 118.7
C32 C33 C12 117.6(3)
C32 C33 C34 120.9(3)
C12 C33 C34 121.5(3)
C35 C34 C33 109.3(2)
C35 C34 C91 113.3(3)
C33 C34 C91 113.0(3)
C35 C34 H34 106.9
C33 C34 H34 106.9
C91 C34 H34 106.9
C16 C35 C36 116.5(3)
C16 C35 C34 121.7(3)
C36 C35 C34 121.8(3)
C35 C36 C37 122.8(3)
C35 C36 H36 118.6
C37 C36 H36 118.6
C18 C37 C36 117.3(3)
C18 C37 C38 121.2(3)
C36 C37 C38 121.4(3)
C39 C38 C37 108.4(2)
C39 C38 C102 114.1(3)
C37 C38 C102 113.6(3)
C39 C38 H38 106.7
C37 C38 H38 106.7
C102 C38 H38 106.7
C22 C39 C40 116.9(3)
C22 C39 C38 120.4(3)
C40 C39 C38 122.7(3)
C39 C40 C25 122.6(3)
C39 C40 H40 118.7
C25 C40 H40 118.7
P2 S41 Ag1 97.48(5)
P8 S42 Ag2 99.84(5)
P14 S43 Ag3 99.90(5)
P20 S44 Ag4 107.11(5)
C46 C45 C50 120.4(3)
C46 C45 P2 123.0(3)
C50 C45 P2 116.6(3)
C45 C46 C47 119.2(4)
C45 C46 H46 120.4
C47 C46 H46 120.4
C48 C47 C46 120.9(4)
C48 C47 H47 119.5
C46 C47 H47 119.5
C47 C48 C49 120.4(4)
C47 C48 H48 119.8
C49 C48 H48 119.8
C50 C49 C48 119.0(4)
C50 C49 H49 120.5
C48 C49 H49 120.5
C45 C50 C49 120.0(4)
C45 C50 H50 120.0
C49 C50 H50 120.0
C52 C51 C56 120.1(3)
C52 C51 P8 121.3(3)
C56 C51 P8 118.5(3)
C53 C52 C51 120.0(4)
C53 C52 H52 120.0
C51 C52 H52 120.0
C54 C53 C52 119.5(4)
C54 C53 H53 120.3
C52 C53 H53 120.3
C55 C54 C53 120.6(3)
C55 C54 H54 119.7
C53 C54 H54 119.7
C54 C55 C56 120.6(4)
C54 C55 H55 119.7
C56 C55 H55 119.7
C55 C56 C51 119.2(4)
C55 C56 H56 120.4
C51 C56 H56 120.4
C62 C57 C58 120.7(4)
C62 C57 P14 118.3(3)
C58 C57 P14 120.9(3)
C59 C58 C57 120.0(4)
C59 C58 H58 120.0
C57 C58 H58 120.0
C60 C59 C58 119.6(4)
C60 C59 H59 120.2
C58 C59 H59 120.2
C59 C60 C61 120.8(4)
C59 C60 H60 119.6
C61 C60 H60 119.6
C60 C61 C62 119.6(4)
C60 C61 H61 120.2
C62 C61 H61 120.2
C57 C62 C61 119.1(4)
C57 C62 H62 120.4
C61 C62 H62 120.4
C64 C63 C68 120.5(3)
C64 C63 P20 119.1(3)
C68 C63 P20 120.1(2)
C65 C64 C63 119.5(3)
C65 C64 H64 120.3
C63 C64 H64 120.3
C66 C65 C64 120.0(3)
C66 C65 H65 120.0
C64 C65 H65 120.0
C67 C66 C65 120.3(3)
C67 C66 H66 119.8
C65 C66 H66 119.8
C66 C67 C68 120.4(3)
C66 C67 H67 119.8
C68 C67 H67 119.8
C67 C68 C63 119.2(3)
C67 C68 H68 120.4
C63 C68 H68 120.4
C70 C69 C26 114.3(3)
C70 C69 H69A 108.7
C26 C69 H69A 108.7
C70 C69 H69B 108.7
C26 C69 H69B 108.7
H69A C69 H69B 107.6
C71 C70 C69 117.5(4)
C71 C70 H70A 107.9
C69 C70 H70A 107.9
C71 C70 H70B 107.9
C69 C70 H70B 107.9
H70A C70 H70B 107.2
C70 C71 C72 113.1(4)
C70 C71 H71A 109.0
C72 C71 H71A 109.0
C70 C71 H71B 109.0
C72 C71 H71B 109.0
H71A C71 H71B 107.8
C73 C72 C71 117.1(5)
C73 C72 H72A 108.0
C71 C72 H72A 108.0
C73 C72 H72B 108.0
C71 C72 H72B 108.0
H72A C72 H72B 107.3
C74 C73 C72 112.1(6)
C74 C73 H73A 109.2
C72 C73 H73A 109.2
C74 C73 H73B 109.2
C72 C73 H73B 109.2
H73A C73 H73B 107.9
C75 C74 C73 121.2(9)
C75 C74 H74A 107.1
C73 C74 H74A 107.0
C75 C74 H74B 106.9
C73 C74 H74B 107.0
H74A C74 H74B 106.8
C76 C75 C74 118.3(13)
C76 C75 H75A 107.5
C74 C75 H75A 107.8
C76 C75 H75B 107.8
C74 C75 H75B 107.8
H75A C75 H75B 107.1
C75 C76 C77 125.7(18)
C75 C76 H76A 106.1
C77 C76 H76A 106.0
C75 C76 H76B 105.7
C77 C76 H76B 105.7
H76A C76 H76B 106.3
C78 C77 C76 120.3(17)
C78 C77 H77A 107.5
C76 C77 H77A 107.0
C78 C77 H77B 107.2
C76 C77 H77B 107.4
H77A C77 H77B 106.8
C77 C78 C79 116.1(14)
C77 C78 H78A 107.8
C79 C78 H78A 108.2
C77 C78 H78B 108.4
C79 C78 H78B 108.7
H78A C78 H78B 107.4
C78 C79 H79A 109.1
C78 C79 H79B 109.4
H79A C79 H79B 109.5
C78 C79 H79C 109.9
H79A C79 H79C 109.5
H79B C79 H79C 109.5
C81 C80 C30 114.9(3)
C81 C80 H80A 108.6
C30 C80 H80A 108.6
C81 C80 H80B 108.5
C30 C80 H80B 108.5
H80A C80 H80B 107.5
C82 C81 C82B 90.4(8)
C82 C81 C80 116.7(4)
C82B C81 C80 121.0(9)
C82 C81 H81A 108.1
C82B C81 H81A 18.0
C80 C81 H81A 108.1
C82 C81 H81B 108.1
C82B C81 H81B 111.2
C80 C81 H81B 108.1
H81A C81 H81B 107.3
C81 C82 C83 111.9(5)
C81 C82 H82A 109.2
C83 C82 H82A 109.2
C81 C82 H82B 109.2
C83 C82 H82B 109.2
H82A C82 H82B 107.9
C84 C83 C82 113.5(5)
C84 C83 H83A 108.9
C82 C83 H83A 108.9
C84 C83 H83B 108.9
C82 C83 H83B 108.9
H83A C83 H83B 107.7
C81 C82B C83B 103.3(15)
C81 C82B H82C 111.1
C83B C82B H82C 111.1
C81 C82B H82D 111.1
C83B C82B H82D 111.1
H82C C82B H82D 109.1
C85 C84 C83 112.2(5)
C85 C84 H84A 109.2
C83 C84 H84A 109.2
C85 C84 H84B 109.2
C83 C84 H84B 109.2
H84A C84 H84B 107.9
C86 C85 C84 114.2(5)
C86 C85 H85A 108.7
C84 C85 H85A 108.7
C86 C85 H85B 108.7
C84 C85 H85B 108.7
H85A C85 H85B 107.6
C85 C86 C87 114.4(4)
C85 C86 H86A 108.7
C87 C86 H86A 108.7
C85 C86 H86B 108.7
C87 C86 H86B 108.7
H86A C86 H86B 107.6
C86 C87 C88 113.3(5)
C86 C87 H87A 108.9
C88 C87 H87A 108.9
C86 C87 H87B 108.9
C88 C87 H87B 108.9
H87A C87 H87B 107.7
C89 C88 C87 113.9(5)
C89 C88 H88A 108.8
C87 C88 H88A 108.8
C89 C88 H88B 108.8
C87 C88 H88B 108.8
H88A C88 H88B 107.7
C88 C89 C90 115.2(5)
C88 C89 H89A 108.5
C90 C89 H89A 108.5
C88 C89 H89B 108.5
C90 C89 H89B 108.5
H89A C89 H89B 107.5
C89 C90 H90A 109.5
C89 C90 H90B 109.5
H90A C90 H90B 109.5
C89 C90 H90C 109.5
H90A C90 H90C 109.5
H90B C90 H90C 109.5
C92 C91 C34 114.3(3)
C92 C91 H91A 108.7
C34 C91 H91A 108.7
C92 C91 H91B 108.7
C34 C91 H91B 108.7
H91A C91 H91B 107.6
C93 C92 C91 113.8(4)
C93 C92 H92A 108.8
C91 C92 H92A 108.8
C93 C92 H92B 108.8
C91 C92 H92B 108.8
H92A C92 H92B 107.7
C94A C93 C94B 82.6(7)
C94A C93 C92 123.4(7)
C94B C93 C92 122.2(7)
C94A C93 H93A 106.5
C94B C93 H93A 23.9
C92 C93 H93A 106.5
C94A C93 H93B 106.5
C94B C93 H93B 113.8
C92 C93 H93B 106.5
H93A C93 H93B 106.5
C93 C94A C95A 116.8(9)
C93 C94A H94A 108.1
C95A C94A H94A 108.1
C93 C94A H94B 108.1
C95A C94A H94B 108.1
H94A C94A H94B 107.3
C96A C95A C94A 115.0(9)
C96A C95A H95A 108.5
C94A C95A H95A 108.5
C96A C95A H95B 108.5
C94A C95A H95B 108.5
H95A C95A H95B 107.5
C97A C96A C95A 113.6(9)
C97A C96A H96A 108.8
C95A C96A H96A 108.8
C97A C96A H96B 108.9
C95A C96A H96B 108.8
H96A C96A H96B 107.7
C96A C97A C98A 114.9(10)
C96A C97A H97A 108.6
C98A C97A H97A 108.6
C96A C97A H97B 108.5
C98A C97A H97B 108.5
H97A C97A H97B 107.5
C99A C98A C97A 112.6(9)
C99A C98A H98A 109.1
C97A C98A H98A 109.1
C99A C98A H98B 109.1
C97A C98A H98B 109.1
H98A C98A H98B 107.8
C98A C99A C00A 113.0(9)
C98A C99A H99A 109.0
C00A C99A H99A 109.0
C98A C99A H99B 109.0
C00A C99A H99B 109.0
H99A C99A H99B 107.8
C101 C00A C99A 112.1(9)
C101 C00A H00A 109.2
C99A C00A H00A 109.2
C101 C00A H00B 109.2
C99A C00A H00B 109.2
H00A C00A H00B 107.9
C93 C94B C95B 115.8(9)
C93 C94B H94C 108.3
C95B C94B H94C 108.3
C93 C94B H94D 108.3
C95B C94B H94D 108.3
H94C C94B H94D 107.4
C96B C95B C94B 112.0(9)
C96B C95B H95C 109.2
C94B C95B H95C 109.2
C96B C95B H95D 109.2
C94B C95B H95D 109.2
H95C C95B H95D 107.9
C95B C96B C97B 114.7(10)
C95B C96B H96C 108.6
C97B C96B H96C 108.6
C95B C96B H96D 108.6
C97B C96B H96D 108.6
H96C C96B H96D 107.6
C96B C97B C98B 111.5(10)
C96B C97B H97C 109.3
C98B C97B H97C 109.3
C96B C97B H97D 109.3
C98B C97B H97D 109.3
H97C C97B H97D 108.0
C97B C98B C99B 112.6(10)
C97B C98B H98C 109.1
C99B C98B H98C 109.1
C97B C98B H98D 109.1
C99B C98B H98D 109.1
H98C C98B H98D 107.8
C00B C99B C98B 110.7(9)
C00B C99B H99C 109.5
C98B C99B H99C 109.5
C00B C99B H99D 109.5
C98B C99B H99D 109.5
H99C C99B H99D 108.1
C101 C00B C99B 117.5(9)
C101 C00B H00C 107.9
C99B C00B H00C 107.9
C101 C00B H00D 107.9
C99B C00B H00D 107.9
H00C C00B H00D 107.2
C00A C101 C00B 79.6(7)
C00A C101 H10A 109.5
C00B C101 H10A 138.0
C00A C101 H10B 109.5
C00B C101 H10B 105.2
H10A C101 H10B 109.5
C00A C101 H10C 109.5
C00B C101 H10C 34.4
H10A C101 H10C 109.5
H10B C101 H10C 109.5
C38 C102 C103 112.4(3)
C38 C102 H10D 109.1
C103 C102 H10D 109.1
C38 C102 H10E 109.1
C103 C102 H10E 109.1
H10D C102 H10E 107.9
C104 C103 C102 112.6(3)
C104 C103 H10F 109.1
C102 C103 H10F 109.1
C104 C103 H10G 109.1
C102 C103 H10G 109.1
H10F C103 H10G 107.8
C103 C104 C105 114.8(4)
C103 C104 H10H 108.6
C105 C104 H10H 108.6
C103 C104 H10I 108.6
C105 C104 H10I 108.6
H10H C104 H10I 107.5
C106 C105 C104 112.9(6)
C106 C105 H10J 109.0
C104 C105 H10J 109.0
C106 C105 H10K 109.0
C104 C105 H10K 109.0
H10J C105 H10K 107.8
C07A C106 C105 117.3(9)
C07A C106 C07B 46.8(7)
C105 C106 C07B 102.0(7)
C07A C106 H10L 108.0
C105 C106 H10L 108.0
C07B C106 H10L 72.1
C07A C106 H10M 108.0
C105 C106 H10M 108.0
C07B C106 H10M 148.3
H10L C106 H10M 107.2
C08A C07A C106 138.3(16)
C08A C07A H07A 102.5
C106 C07A H07A 102.5
C08A C07A H07B 102.5
C106 C07A H07B 102.5
H07A C07A H07B 104.9
C07A C08A C09A 154(2)
C07A C08A H08A 97.8
C09A C08A H08A 97.9
C07A C08A H08B 97.9
C09A C08A H08B 97.9
H08A C08A H08B 103.7
C08A C09A C10A 114.1(15)
C08A C09A H09A 108.7
C10A C09A H09A 108.7
C08A C09A H09B 108.7
C10A C09A H09B 108.8
H09A C09A H09B 107.6
C11A C10A C09A 142.2(16)
C11A C10A H10N 101.4
C09A C10A H10N 101.4
C11A C10A H10O 101.5
C09A C10A H10O 101.5
H10N C10A H10O 104.6
C10A C11A C12A 123.8(16)
C10A C11A H11P 106.4
C12A C11A H11P 106.4
C10A C11A H11Q 106.4
C12A C11A H11Q 106.4
H11P C11A H11Q 106.4
C11A C12A H12A 109.5
C11A C12A H12B 109.5
H12A C12A H12B 109.5
C11A C12A H12C 109.5
H12A C12A H12C 109.5
H12B C12A H12C 109.5
C08B C07B C106 107.1(9)
C08B C07B H07C 110.3
C106 C07B H07C 110.4
C08B C07B H07D 110.2
C106 C07B H07D 110.3
H07C C07B H07D 108.5
C09B C08B C07B 112.4(10)
C09B C08B H08C 109.1
C07B C08B H08C 109.1
C09B C08B H08D 109.1
C07B C08B H08D 109.2
H08C C08B H08D 107.9
C08B C09B C10B 112.1(11)
C08B C09B H09C 109.2
C10B C09B H09C 109.2
C08B C09B H09D 109.2
C10B C09B H09D 109.2
H09C C09B H09D 107.9
C11B C10B C09B 124.4(12)
C11B C10B H10P 106.2
C09B C10B H10P 106.2
C11B C10B H10Q 106.2
C09B C10B H10Q 106.2
H10P C10B H10Q 106.4
C10B C11B C12B 120.6(13)
C10B C11B H11A 107.2
C12B C11B H11A 107.2
C10B C11B H11B 107.2
C12B C11B H11B 107.2
H11A C11B H11B 106.8
C11B C12B H12D 109.5
C11B C12B H12E 109.5
H12D C12B H12E 109.5
C11B C12B H12F 109.5
H12D C12B H12F 109.5
H12E C12B H12F 109.5
O707 Ag3 S243 115.55(8)
O707 Ag3 S43 127.75(8)
S243 Ag3 S43 113.22(4)
O707 Ag3 O716 68.92(9)
S243 Ag3 O716 112.41(7)
S43 Ag3 O716 108.13(7)
O507 Ag4 S244 111.82(7)
O507 Ag4 S44 114.62(7)
S244 Ag4 S44 129.95(4)
O507 Ag4 O516 68.52(9)
S244 Ag4 O516 109.73(7)
S44 Ag4 O516 103.72(7)
C224 O201 P202 120.66(18)
O203 P202 O201 105.32(12)
O203 P202 C245 101.56(14)
O201 P202 C245 101.56(13)
O203 P202 S241 115.43(9)
O201 P202 S241 111.18(9)
C245 P202 S241 119.96(12)
C204 O203 P202 121.88(19)
C205 C204 C227 122.9(3)
C205 C204 O203 116.9(3)
C227 C204 O203 120.2(3)
C206 C205 C204 117.7(3)
C206 C205 H205 121.1
C204 C205 H205 121.1
C205 C206 C229 122.7(3)
C205 C206 O207 117.8(3)
C229 C206 O207 119.4(3)
C206 O207 P208 122.0(2)
O209 P208 O207 105.71(12)
O209 P208 C251 101.27(14)
O207 P208 C251 101.02(15)
O209 P208 S242 116.10(10)
O207 P208 S242 111.18(9)
C251 P208 S242 119.66(13)
C210 O209 P208 123.78(19)
C211 C210 C231 123.0(3)
C211 C210 O209 117.2(3)
C231 C210 O209 119.6(3)
C212 C211 C210 117.4(3)
C212 C211 H211 121.3
C210 C211 H211 121.3
C211 C212 C233 123.3(3)
C211 C212 O213 117.8(3)
C233 C212 O213 118.8(3)
C212 O213 P214 122.30(19)
O215 P214 O213 106.83(13)
O215 P214 C257 99.95(15)
O213 P214 C257 100.65(15)
O215 P214 S243 116.58(10)
O213 P214 S243 110.39(10)
C257 P214 S243 120.53(13)
C216 O215 P214 124.0(2)
C217 C216 C235 123.4(3)
C217 C216 O215 117.4(3)
C235 C216 O215 119.0(3)
C218 C217 C216 117.1(3)
C218 C217 H217 121.4
C216 C217 H217 121.5
C217 C218 C237 123.0(3)
C217 C218 O219 117.5(3)
C237 C218 O219 119.4(3)
C218 O219 P220 122.1(2)
O219 P220 O221 106.59(13)
O219 P220 C263 101.84(14)
O221 P220 C263 100.52(15)
O219 P220 S244 110.25(10)
O221 P220 S244 115.60(10)
C263 P220 S244 120.38(12)
C222 O221 P220 124.01(19)
C223 C222 O221 117.5(3)
C223 C222 C239 122.4(3)
O221 C222 C239 120.0(3)
C224 C223 C222 117.7(3)
C224 C223 H223 121.2
C222 C223 H223 121.2
C223 C224 C225 123.4(3)
C223 C224 O201 117.5(3)
C225 C224 O201 119.1(3)
C240 C225 C224 116.5(3)
C240 C225 C226 122.9(3)
C224 C225 C226 120.5(3)
C225 C226 C227 108.8(3)
C225 C226 C269 113.9(3)
C227 C226 C269 112.2(3)
C225 C226 H226 107.2
C227 C226 H226 107.2
C269 C226 H226 107.2
C228 C227 C204 116.6(3)
C228 C227 C226 121.5(3)
C204 C227 C226 121.9(3)
C227 C228 C229 123.3(3)
C227 C228 H228 118.3
C229 C228 H228 118.3
C228 C229 C206 116.8(3)
C228 C229 C230 122.4(3)
C206 C229 C230 120.8(3)
C229 C230 C231 108.6(3)
C229 C230 C280 112.8(3)
C231 C230 C280 113.4(3)
C229 C230 H230 107.2
C231 C230 H230 107.2
C280 C230 H230 107.2
C210 C231 C232 116.7(3)
C210 C231 C230 121.4(3)
C232 C231 C230 121.8(3)
C233 C232 C231 122.9(3)
C233 C232 H232 118.5
C231 C232 H232 118.5
C212 C233 C232 116.6(3)
C212 C233 C234 121.3(3)
C232 C233 C234 122.1(3)
C235 C234 C233 108.5(2)
C235 C234 C291 113.6(3)
C233 C234 C291 113.1(3)
C235 C234 H234 107.1
C233 C234 H234 107.1
C291 C234 H234 107.1
C236 C235 C216 116.4(3)
C236 C235 C234 122.2(3)
C216 C235 C234 121.4(3)
C235 C236 C237 123.2(3)
C235 C236 H236 118.4
C237 C236 H236 118.4
C218 C237 C236 116.9(3)
C218 C237 C238 121.6(3)
C236 C237 C238 121.5(3)
C237 C238 C239 109.2(2)
C237 C238 C302 112.4(3)
C239 C238 C302 114.0(3)
C237 C238 H238 106.9
C239 C238 H238 106.9
C302 C238 H238 106.9
C240 C239 C222 117.3(3)
C240 C239 C238 122.3(3)
C222 C239 C238 120.4(3)
C225 C240 C239 122.6(3)
C225 C240 H240 118.7
C239 C240 H240 118.7
P202 S241 Ag1 104.86(5)
P208 S242 Ag2 104.75(5)
P214 S243 Ag3 104.11(5)
P220 S244 Ag4 105.58(5)
C250 C245 C246 120.5(3)
C250 C245 P202 120.6(3)
C246 C245 P202 118.9(3)
C247 C246 C245 119.2(4)
C247 C246 H246 120.4
C245 C246 H246 120.4
C246 C247 C248 120.8(4)
C246 C247 H247 119.6
C248 C247 H247 119.6
C247 C248 C249 119.8(3)
C247 C248 H248 120.1
C249 C248 H248 120.1
C250 C249 C248 120.3(4)
C250 C249 H249 119.8
C248 C249 H249 119.8
C249 C250 C245 119.3(4)
C249 C250 H250 120.3
C245 C250 H250 120.3
C252 C251 C256 119.4(4)
C252 C251 P208 121.5(3)
C256 C251 P208 119.1(3)
C251 C252 C253 120.0(4)
C251 C252 H252 120.0
C253 C252 H252 120.0
C254 C253 C252 120.1(4)
C254 C253 H253 119.9
C252 C253 H253 119.9
C253 C254 C255 119.6(4)
C253 C254 H254 120.2
C255 C254 H254 120.2
C254 C255 C256 121.4(6)
C254 C255 H255 119.3
C256 C255 H255 119.3
C251 C256 C255 119.5(5)
C251 C256 H256 120.2
C255 C256 H256 120.2
C262 C257 C258 120.0(4)
C262 C257 P214 121.9(3)
C258 C257 P214 118.1(3)
C259 C258 C257 119.0(4)
C259 C258 H258 120.5
C257 C258 H258 120.5
C260 C259 C258 120.5(5)
C260 C259 H259 119.7
C258 C259 H259 119.7
C259 C260 C261 121.0(4)
C259 C260 H260 119.5
C261 C260 H260 119.5
C260 C261 C262 119.3(5)
C260 C261 H261 120.3
C262 C261 H261 120.3
C257 C262 C261 120.1(4)
C257 C262 H262 120.0
C261 C262 H262 120.0
C268 C263 C264 119.5(3)
C268 C263 P220 119.8(3)
C264 C263 P220 120.7(3)
C265 C264 C263 119.7(4)
C265 C264 H264 120.2
C263 C264 H264 120.2
C266 C265 C264 120.9(4)
C266 C265 H265 119.6
C264 C265 H265 119.6
C265 C266 C267 119.3(4)
C265 C266 H266 120.4
C267 C266 H266 120.4
C268 C267 C266 120.7(5)
C268 C267 H267 119.7
C266 C267 H267 119.7
C267 C268 C263 120.0(4)
C267 C268 H268 120.0
C263 C268 H268 120.0
C270 C269 C226 113.0(3)
C270 C269 H26A 109.0
C226 C269 H26A 109.0
C270 C269 H26B 109.0
C226 C269 H26B 109.0
H26A C269 H26B 107.8
C271 C270 C269 113.2(3)
C271 C270 H27A 108.9
C269 C270 H27A 108.9
C271 C270 H27B 108.9
C269 C270 H27B 108.9
H27A C270 H27B 107.8
C270 C271 C272 113.8(4)
C270 C271 H27C 108.8
C272 C271 H27C 108.8
C270 C271 H27D 108.8
C272 C271 H27D 108.8
H27C C271 H27D 107.7
C273 C272 C271 112.2(5)
C273 C272 H27E 109.2
C271 C272 H27E 109.2
C273 C272 H27F 109.2
C271 C272 H27F 109.2
H27E C272 H27F 107.9
C272 C273 C274 111.2(6)
C272 C273 H27G 109.4
C274 C273 H27G 109.4
C272 C273 H27H 109.4
C274 C273 H27H 109.4
H27G C273 H27H 108.0
C275 C274 C273 120.6(10)
C275 C274 H27I 107.2
C273 C274 H27I 107.2
C275 C274 H27J 107.2
C273 C274 H27J 107.2
H27I C274 H27J 106.8
C274 C275 C276 115.4(11)
C274 C275 H27K 108.5
C276 C275 H27K 108.4
C274 C275 H27L 108.4
C276 C275 H27L 108.4
H27K C275 H27L 107.5
C277 C276 C275 117.5(13)
C277 C276 H27M 107.9
C275 C276 H27M 107.9
C277 C276 H27N 108.0
C275 C276 H27N 107.9
H27M C276 H27N 107.2
C278 C277 C276 143.5(16)
C278 C277 H27O 101.0
C276 C277 H27O 101.0
C278 C277 H27P 101.2
C276 C277 H27P 101.1
H27O C277 H27P 104.5
C277 C278 C279 144.0(14)
C277 C278 H27Q 101.0
C279 C278 H27Q 100.9
C277 C278 H27R 100.8
C279 C278 H27R 100.9
H27Q C278 H27R 104.4
C278 C279 H27S 109.4
C278 C279 H27T 109.5
H27S C279 H27T 109.5
C278 C279 H27U 109.5
H27S C279 H27U 109.5
H27T C279 H27U 109.5
C281 C280 C230 113.8(3)
C281 C280 H28A 108.8
C230 C280 H28A 108.8
C281 C280 H28B 108.8
C230 C280 H28B 108.8
H28A C280 H28B 107.7
C282 C281 C280 115.8(3)
C282 C281 H28C 108.3
C280 C281 H28C 108.3
C282 C281 H28D 108.3
C280 C281 H28D 108.3
H28C C281 H28D 107.4
C281 C282 C283 112.7(4)
C281 C282 H28E 109.1
C283 C282 H28E 109.1
C281 C282 H28F 109.0
C283 C282 H28F 109.0
H28E C282 H28F 107.8
C284 C283 C282 114.0(4)
C284 C283 H28G 108.8
C282 C283 H28G 108.8
C284 C283 H28H 108.8
C282 C283 H28H 108.8
H28G C283 H28H 107.7
C283 C284 C285 113.5(5)
C283 C284 H28I 108.9
C285 C284 H28I 108.9
C283 C284 H28J 108.9
C285 C284 H28J 108.9
H28I C284 H28J 107.7
C284 C285 C286 113.8(6)
C284 C285 H28K 108.8
C286 C285 H28K 108.8
C284 C285 H28L 108.8
C286 C285 H28L 108.8
H28K C285 H28L 107.7
C287 C286 C285 114.2(9)
C287 C286 H28M 108.7
C285 C286 H28M 108.7
C287 C286 H28N 108.7
C285 C286 H28N 108.7
H28M C286 H28N 107.6
C286 C287 C288 114.0(7)
C286 C287 H28O 108.8
C288 C287 H28O 108.7
C286 C287 H28P 108.8
C288 C287 H28P 108.8
H28O C287 H28P 107.6
C287 C288 C289 115.4(9)
C287 C288 H28Q 108.4
C289 C288 H28Q 108.4
C287 C288 H28R 108.5
C289 C288 H28R 108.5
H28Q C288 H28R 107.5
C290 C289 C288 118.5(13)
C290 C289 H28S 107.7
C288 C289 H28S 107.7
C290 C289 H28T 107.7
C288 C289 H28T 107.6
H28S C289 H28T 107.1
C289 C290 H29A 109.4
C289 C290 H29B 109.5
H29A C290 H29B 109.5
C289 C290 H29C 109.5
H29A C290 H29C 109.5
H29B C290 H29C 109.5
C292 C291 C234 113.5(3)
C292 C291 H29D 108.9
C234 C291 H29D 108.9
C292 C291 H29E 108.9
C234 C291 H29E 108.9
H29D C291 H29E 107.7
C293 C292 C291 112.1(3)
C293 C292 H29F 109.2
C291 C292 H29F 109.2
C293 C292 H29G 109.2
C291 C292 H29G 109.2
H29F C292 H29G 107.9
C294 C293 C292 117.7(4)
C294 C293 H29H 107.9
C292 C293 H29H 107.9
C294 C293 H29I 107.9
C292 C293 H29I 107.9
H29H C293 H29I 107.2
C295 C294 C293 118.0(5)
C295 C294 H29J 107.8
C293 C294 H29J 107.8
C295 C294 H29K 107.8
C293 C294 H29K 107.8
H29J C294 H29K 107.2
C294 C295 C296 115.3(5)
C294 C295 H29L 108.4
C296 C295 H29L 108.4
C294 C295 H29M 108.4
C296 C295 H29M 108.4
H29L C295 H29M 107.5
C295 C296 C297 117.6(6)
C295 C296 H29N 107.9
C297 C296 H29N 107.9
C295 C296 H29O 107.9
C297 C296 H29O 107.9
H29N C296 H29O 107.2
C296 C297 C298 113.0(5)
C296 C297 H29P 109.0
C298 C297 H29P 109.0
C296 C297 H29Q 109.0
C298 C297 H29Q 109.0
H29P C297 H29Q 107.8
C299 C298 C297 116.7(5)
C299 C298 H29R 108.1
C297 C298 H29R 108.1
C299 C298 H29S 108.1
C297 C298 H29S 108.1
H29R C298 H29S 107.3
C298 C299 C300 113.2(5)
C298 C299 H29T 108.9
C300 C299 H29T 108.9
C298 C299 H29U 108.9
C300 C299 H29U 108.9
H29T C299 H29U 107.7
C301 C300 C299 116.2(6)
C301 C300 H30A 108.2
C299 C300 H30A 108.2
C301 C300 H30B 108.3
C299 C300 H30B 108.2
H30A C300 H30B 107.4
C300 C301 H30C 109.5
C300 C301 H30D 109.5
H30C C301 H30D 109.5
C300 C301 H30E 109.5
H30C C301 H30E 109.5
H30D C301 H30E 109.5
C303 C302 C238 112.7(3)
C303 C302 H30F 109.0
C238 C302 H30F 109.0
C303 C302 H30G 109.0
C238 C302 H30G 109.0
H30F C302 H30G 107.8
C304 C303 C302 114.8(4)
C304 C303 H30H 108.6
C302 C303 H30H 108.6
C304 C303 H30I 108.6
C302 C303 H30I 108.6
H30H C303 H30I 107.5
C305 C304 C303 118.3(5)
C305 C304 C405 16.9(13)
C303 C304 C405 103.5(9)
C305 C304 H30K 107.7
C303 C304 H30K 107.7
C405 C304 H30K 107.2
C305 C304 H30L 107.8
C303 C304 H30L 107.7
C405 C304 H30L 122.7
H30K C304 H30L 107.1
C304 C305 C306 117.7(8)
C304 C305 H30M 107.9
C306 C305 H30M 107.9
C304 C305 H30N 107.9
C306 C305 H30N 107.9
H30M C305 H30N 107.2
C305 C306 C307 114.6(7)
C305 C306 H30O 108.6
C307 C306 H30O 108.6
C305 C306 H30P 108.6
C307 C306 H30P 108.6
H30O C306 H30P 107.6
C308 C307 C306 114.3(7)
C308 C307 H30Q 108.7
C306 C307 H30Q 108.7
C308 C307 H30R 108.7
C306 C307 H30R 108.7
H30Q C307 H30R 107.6
C307 C308 C309 111.1(7)
C307 C308 H30S 109.4
C309 C308 H30S 109.4
C307 C308 H30T 109.4
C309 C308 H30T 109.4
H30S C308 H30T 108.0
C310 C309 C308 115.1(7)
C310 C309 H30U 108.5
C308 C309 H30U 108.5
C310 C309 H30V 108.5
C308 C309 H30V 108.5
H30U C309 H30V 107.5
C311 C310 C309 115.9(7)
C311 C310 H30W 108.3
C309 C310 H30W 108.3
C311 C310 H30X 108.3
C309 C310 H30X 108.3
H30W C310 H30X 107.4
C406 C405 C304 112.7(19)
C406 C405 H40M 109.1
C304 C405 H40M 109.1
C406 C405 H40N 109.0
C304 C405 H40N 109.0
H40M C405 H40N 107.8
C407 C406 C405 113.9(18)
C407 C406 H40O 108.8
C405 C406 H40O 108.8
C407 C406 H40P 108.7
C405 C406 H40P 108.8
H40O C406 H40P 107.7
C408 C407 C406 112.0(12)
C408 C407 H40Q 109.2
C406 C407 H40Q 109.2
C408 C407 H40R 109.2
C406 C407 H40R 109.2
H40Q C407 H40R 107.9
C409 C408 C407 115.0(12)
C409 C408 H40S 108.5
C407 C408 H40S 108.5
C409 C408 H40T 108.5
C407 C408 H40T 108.5
H40S C408 H40T 107.5
C410 C409 C408 120.6(12)
C410 C409 H40U 107.2
C408 C409 H40U 107.2
C410 C409 H40V 107.2
C408 C409 H40V 107.2
H40U C409 H40V 106.8
C310 C311 C312 118.6(7)
C310 C311 H31A 107.7
C312 C311 H31A 107.7
C310 C311 H31B 107.7
C312 C311 H31B 107.7
H31A C311 H31B 107.1
O507 C501 C506 128.9(3)
O507 C501 C502 119.6(3)
C506 C501 C502 111.6(3)
C503 C502 C501 126.1(3)
C503 C502 N508 118.9(3)
C501 C502 N508 115.0(3)
C502 C503 C504 117.6(3)
C502 C503 H503 121.2
C504 C503 H503 121.2
C505 C504 C503 121.5(3)
C505 C504 N511 120.0(3)
C503 C504 N511 118.4(3)
C504 C505 C506 119.5(3)
C504 C505 H505 120.2
C506 C505 H505 120.2
C505 C506 C501 123.5(3)
C505 C506 N514 116.1(3)
C501 C506 N514 120.4(3)
C501 O507 Ag4 137.8(2)
O510 N508 O509 123.6(4)
O510 N508 C502 118.2(4)
O509 N508 C502 118.2(4)
O513 N511 O512 123.8(3)
O513 N511 C504 118.6(3)
O512 N511 C504 117.6(3)
O515 N514 O516 122.6(3)
O515 N514 C506 118.8(3)
O516 N514 C506 118.6(3)
N514 O516 Ag4 128.6(2)
O607 C601 C602 128.3(3)
O607 C601 C606 120.7(3)
C602 C601 C606 111.0(3)
C603 C602 C601 123.6(3)
C603 C602 N608 116.1(3)
C601 C602 N608 120.3(3)
C604 C603 C602 120.1(3)
C604 C603 H603 120.0
C602 C603 H603 120.0
C603 C604 C605 121.2(3)
C603 C604 N611 119.0(3)
C605 C604 N611 119.8(3)
C606 C605 C604 117.3(3)
C606 C605 H605 121.4
C604 C605 H605 121.4
C605 C606 C601 126.7(3)
C605 C606 N614 118.3(3)
C601 C606 N614 114.9(3)
C601 O607 Ag2 138.3(2)
O609 N608 O610 122.3(3)
O609 N608 C602 119.5(3)
O610 N608 C602 118.2(3)
N608 O609 Ag2 135.0(2)
O613 N611 O612 123.1(3)
O613 N611 C604 118.6(3)
O612 N611 C604 118.3(3)
O616 N614 O615 123.0(3)
O616 N614 C606 119.0(3)
O615 N614 C606 118.0(3)
O707 C701 C706 125.2(3)
O707 C701 C702 123.1(3)
C706 C701 C702 111.6(3)
C703 C702 C701 124.4(3)
C703 C702 N708 115.6(3)
C701 C702 N708 119.9(3)
C702 C703 C704 119.2(3)
C702 C703 H703 120.4
C704 C703 H703 120.4
C705 C704 C703 121.1(3)
C705 C704 N711 119.4(3)
C703 C704 N711 119.5(3)
C704 C705 C706 119.2(3)
C704 C705 H705 120.4
C706 C705 H705 120.4
C705 C706 C701 124.3(3)
C705 C706 N714 115.2(3)
C701 C706 N714 120.4(3)
C701 O707 Ag3 140.9(2)
O709 N708 O710 119.9(4)
O709 N708 O71B 112.6(9)
O710 N708 O71B 49.6(17)
O709 N708 C702 121.0(3)
O710 N708 C702 117.8(4)
O71B N708 C702 113.1(10)
O712 N711 O713 123.3(3)
O712 N711 C704 119.0(3)
O713 N711 C704 117.7(3)
O715 N714 O716 121.9(3)
O715 N714 C706 118.4(3)
O716 N714 C706 119.7(3)
N714 O716 Ag3 132.4(2)
O807 C801 C802 129.1(3)
O807 C801 C806 119.8(3)
C802 C801 C806 111.0(3)
C803 C802 C801 123.6(3)
C803 C802 N808 115.5(3)
C801 C802 N808 120.9(3)
C804 C803 C802 120.0(3)
C804 C803 H803 120.0
C802 C803 H803 120.0
C803 C804 C805 121.4(3)
C803 C804 N811 118.5(3)
C805 C804 N811 120.0(3)
C806 C805 C804 117.0(3)
C806 C805 H805 121.5
C804 C805 H805 121.5
C805 C806 C801 126.5(3)
C805 C806 N814 119.2(3)
C801 C806 N814 114.2(3)
C801 O807 Ag1 136.5(2)
O810 N808 O809 121.3(3)
O810 N808 C802 119.5(3)
O809 N808 C802 119.1(3)
N808 O810 Ag1 137.7(2)
O812 N811 O813 122.8(3)
O812 N811 C804 118.9(3)
O813 N811 C804 118.3(3)
O815 N814 O816 124.7(3)
O815 N814 C806 118.3(3)
O816 N814 C806 117.1(3)
O400 C401 C402 121.5(3)
O400 C401 C403 121.4(3)
C402 C401 C403 117.1(3)
C401 C402 H40A 109.5
C401 C402 H40B 109.5
H40A C402 H40B 109.5
C401 C402 H40C 109.5
H40A C402 H40C 109.5
H40B C402 H40C 109.5
C401 C403 H40D 109.5
C401 C403 H40E 109.5
H40D C403 H40E 109.5
C401 C403 H40F 109.5
H40D C403 H40F 109.5
H40E C403 H40F 109.5
O900 C901 C902 127.5(5)
O900 C901 C903 115.9(6)
C902 C901 C903 115.3(6)
C901 C902 H90A 109.5
C901 C902 H90B 109.5
H90A C902 H90B 109.5
C901 C902 H90C 109.5
H90A C902 H90C 109.5
H90B C902 H90C 109.5
C901 C903 H90D 109.5
C901 C903 H90E 109.5
H90D C903 H90E 109.5
C901 C903 H90F 109.5
H90D C903 H90F 109.5
H90E C903 H90F 109.5
O905 C906 C908 118.8(8)
O905 C906 C907 125.6(6)
C908 C906 C907 115.6(8)
C906 C907 H90G 109.5
C906 C907 H90H 109.5
H90G C907 H90H 109.5
C906 C907 H90I 109.5
H90G C907 H90I 109.5
H90H C907 H90I 109.5
C906 C908 H90J 109.5
C906 C908 H90K 109.5
H90J C908 H90K 109.5
C906 C908 H90L 109.5
H90J C908 H90L 109.5
H90K C908 H90L 109.5
O850 C851 C852 130.2(18)
O850 C851 C853 123(2)
C852 C851 C853 106.2(17)
C851 C852 H85A 109.5
C851 C852 H85B 109.5
H85A C852 H85B 109.5
C851 C852 H85C 109.5
H85A C852 H85C 109.5
H85B C852 H85C 109.5
C851 C853 H85D 109.5
C851 C853 H85E 109.5
H85D C853 H85E 109.5
C851 C853 H85F 109.5
H85D C853 H85F 109.5
H85E C853 H85F 109.5

loop_
_geom_bond_atom_site_label_1
_geom_bond_atom_site_label_2
_geom_bond_distance
Ag1 O807 2.343(2)
Ag1 S41 2.4909(12)
Ag1 S241 2.4958(12)
Ag1 O810 2.530(3)
Ag2 O607 2.336(2)
Ag2 S242 2.4702(13)
Ag2 S42 2.4787(12)
Ag2 O609 2.537(3)
O1 C24 1.414(4)
O1 P2 1.593(2)
P2 O3 1.602(2)
P2 C45 1.775(3)
P2 S41 1.9503(13)
O3 C4 1.409(4)
C4 C5 1.379(4)
C4 C27 1.393(4)
C5 C6 1.384(4)
C5 H5 0.9300
C6 C29 1.394(4)
C6 O7 1.411(4)
O7 P8 1.597(2)
P8 O9 1.602(2)
P8 C51 1.782(3)
P8 S42 1.9462(13)
O9 C10 1.414(4)
C10 C11 1.375(5)
C10 C31 1.395(5)
C11 C12 1.393(4)
C11 H11 0.9300
C12 C33 1.387(5)
C12 O13 1.412(4)
O13 P14 1.602(2)
P14 O15 1.598(2)
P14 C57 1.773(4)
P14 S43 1.9430(14)
O15 C16 1.406(4)
C16 C17 1.385(4)
C16 C35 1.395(5)
C17 C18 1.388(4)
C17 H17 0.9300
C18 C37 1.389(4)
C18 O19 1.410(4)
O19 P20 1.588(2)
P20 O21 1.595(2)
P20 C63 1.781(3)
P20 S44 1.9501(13)
O21 C22 1.414(4)
C22 C23 1.377(5)
C22 C39 1.390(4)
C23 C24 1.383(4)
C23 H23 0.9300
C24 C25 1.395(4)
C25 C40 1.398(5)
C25 C26 1.523(4)
C26 C27 1.526(4)
C26 C69 1.539(4)
C26 H26 0.9800
C27 C28 1.401(4)
C28 C29 1.399(4)
C28 H28 0.9300
C29 C30 1.524(4)
C30 C31 1.522(5)
C30 C80 1.541(5)
C30 H30 0.9800
C31 C32 1.407(4)
C32 C33 1.387(5)
C32 H32 0.9300
C33 C34 1.529(4)
C34 C35 1.529(4)
C34 C91 1.532(5)
C34 H34 0.9800
C35 C36 1.397(4)
C36 C37 1.398(4)
C36 H36 0.9300
C37 C38 1.524(4)
C38 C39 1.519(5)
C38 C102 1.533(4)
C38 H38 0.9800
C39 C40 1.396(4)
C40 H40 0.9300
S43 Ag3 2.4997(11)
S44 Ag4 2.4875(11)
C45 C46 1.376(5)
C45 C50 1.390(5)
C46 C47 1.388(6)
C46 H46 0.9300
C47 C48 1.361(6)
C47 H47 0.9300
C48 C49 1.393(6)
C48 H48 0.9300
C49 C50 1.388(6)
C49 H49 0.9300
C50 H50 0.9300
C51 C52 1.393(5)
C51 C56 1.396(5)
C52 C53 1.390(5)
C52 H52 0.9300
C53 C54 1.389(6)
C53 H53 0.9300
C54 C55 1.374(6)
C54 H54 0.9300
C55 C56 1.389(5)
C55 H55 0.9300
C56 H56 0.9300
C57 C62 1.385(5)
C57 C58 1.393(5)
C58 C59 1.384(6)
C58 H58 0.9300
C59 C60 1.378(7)
C59 H59 0.9300
C60 C61 1.398(7)
C60 H60 0.9300
C61 C62 1.399(6)
C61 H61 0.9300
C62 H62 0.9300
C63 C64 1.394(5)
C63 C68 1.399(5)
C64 C65 1.391(5)
C64 H64 0.9300
C65 C66 1.391(6)
C65 H65 0.9300
C66 C67 1.383(5)
C66 H66 0.9300
C67 C68 1.386(5)
C67 H67 0.9300
C68 H68 0.9300
C69 C70 1.534(5)
C69 H69A 0.9700
C69 H69B 0.9700
C70 C71 1.474(7)
C70 H70A 0.9700
C70 H70B 0.9700
C71 C72 1.517(7)
C71 H71A 0.9700
C71 H71B 0.9700
C72 C73 1.507(8)
C72 H72A 0.9700
C72 H72B 0.9700
C73 C74 1.490(9)
C73 H73A 0.9700
C73 H73B 0.9700
C74 C75 1.474(13)
C74 H74A 0.9700
C74 H74B 0.9700
C75 C76 1.361(18)
C75 H75A 0.9700
C75 H75B 0.9700
C76 C77 1.408(16)
C76 H76A 0.9700
C76 H76B 0.9700
C77 C78 1.406(19)
C77 H77A 0.9700
C77 H77B 0.9700
C78 C79 1.548(19)
C78 H78A 0.9700
C78 H78B 0.9700
C79 H79A 0.9600
C79 H79B 0.9600
C79 H79C 0.9600
C80 C81 1.511(5)
C80 H80A 0.9700
C80 H80B 0.9700
C81 C82 1.440(7)
C81 C82B 1.483(16)
C81 H81A 0.9700
C81 H81B 0.9700
C82 C83 1.544(7)
C82 H82A 0.9700
C82 H82B 0.9700
C83 C84 1.516(7)
C83 H83A 0.9700
C83 H83B 0.9700
C82B C83B 1.52(2)
C82B H82C 0.9700
C82B H82D 0.9700
C84 C85 1.506(7)
C84 H84A 0.9700
C84 H84B 0.9700
C85 C86 1.496(8)
C85 H85A 0.9700
C85 H85B 0.9700
C86 C87 1.498(7)
C86 H86A 0.9700
C86 H86B 0.9700
C87 C88 1.544(8)
C87 H87A 0.9700
C87 H87B 0.9700
C88 C89 1.489(8)
C88 H88A 0.9700
C88 H88B 0.9700
C89 C90 1.525(9)
C89 H89A 0.9700
C89 H89B 0.9700
C90 H90A 0.9600
C90 H90B 0.9600
C90 H90C 0.9600
C91 C92 1.526(5)
C91 H91A 0.9700
C91 H91B 0.9700
C92 C93 1.517(6)
C92 H92A 0.9700
C92 H92B 0.9700
C93 C94A 1.365(9)
C93 C94B 1.407(12)
C93 H93A 0.9700
C93 H93B 0.9700
C94A C95A 1.547(12)
C94A H94A 0.9700
C94A H94B 0.9700
C95A C96A 1.512(12)
C95A H95A 0.9700
C95A H95B 0.9700
C96A C97A 1.492(12)
C96A H96A 0.9700
C96A H96B 0.9700
C97A C98A 1.558(13)
C97A H97A 0.9700
C97A H97B 0.9700
C98A C99A 1.521(13)
C98A H98A 0.9700
C98A H98B 0.9700
C99A C00A 1.553(13)
C99A H99A 0.9700
C99A H99B 0.9700
C00A C101 1.424(12)
C00A H00A 0.9700
C00A H00B 0.9700
C94B C95B 1.550(12)
C94B H94C 0.9700
C94B H94D 0.9700
C95B C96B 1.520(14)
C95B H95C 0.9700
C95B H95D 0.9700
C96B C97B 1.517(13)
C96B H96C 0.9700
C96B H96D 0.9700
C97B C98B 1.539(15)
C97B H97C 0.9700
C97B H97D 0.9700
C98B C99B 1.549(12)
C98B H98C 0.9700
C98B H98D 0.9700
C99B C00B 1.511(14)
C99B H99C 0.9700
C99B H99D 0.9700
C00B C101 1.432(10)
C00B H00C 0.9700
C00B H00D 0.9700
C101 H10A 0.9600
C101 H10B 0.9600
C101 H10C 0.9600
C102 C103 1.535(5)
C102 H10D 0.9700
C102 H10E 0.9700
C103 C104 1.518(5)
C103 H10F 0.9700
C103 H10G 0.9700
C104 C105 1.525(6)
C104 H10H 0.9700
C104 H10I 0.9700
C105 C106 1.517(9)
C105 H10J 0.9700
C105 H10K 0.9700
C106 C07A 1.499(12)
C106 C07B 1.752(14)
C106 H10L 0.9700
C106 H10M 0.9700
C07A C08A 1.232(15)
C07A H07A 0.9700
C07A H07B 0.9700
C08A C09A 1.388(19)
C08A H08A 0.9700
C08A H08B 0.9700
C09A C10A 1.459(13)
C09A H09A 0.9700
C09A H09B 0.9700
C10A C11A 1.322(16)
C10A H10N 0.9700
C10A H10O 0.9700
C11A C12A 1.524(15)
C11A H11P 0.9700
C11A H11Q 0.9700
C12A H12A 0.9600
C12A H12B 0.9600
C12A H12C 0.9600
C07B C08B 1.517(15)
C07B H07C 0.9700
C07B H07D 0.9700
C08B C09B 1.451(17)
C08B H08C 0.9700
C08B H08D 0.9700
C09B C10B 1.629(15)
C09B H09C 0.9700
C09B H09D 0.9700
C10B C11B 1.449(16)
C10B H10P 0.9700
C10B H10Q 0.9700
C11B C12B 1.488(16)
C11B H11A 0.9700
C11B H11B 0.9700
C12B H12D 0.9600
C12B H12E 0.9600
C12B H12F 0.9600
Ag3 O707 2.292(3)
Ag3 S243 2.4984(13)
Ag3 O716 2.573(3)
Ag4 O507 2.317(2)
Ag4 S244 2.4730(11)
Ag4 O516 2.583(3)
O201 C224 1.417(4)
O201 P202 1.600(2)
P202 O203 1.596(2)
P202 C245 1.781(3)
P202 S241 1.9437(13)
O203 C204 1.410(4)
C204 C205 1.386(4)
C204 C227 1.397(4)
C205 C206 1.382(4)
C205 H205 0.9300
C206 C229 1.396(4)
C206 O207 1.416(4)
O207 P208 1.599(2)
P208 O209 1.599(2)
P208 C251 1.782(4)
P208 S242 1.9445(13)
O209 C210 1.415(4)
C210 C211 1.384(5)
C210 C231 1.392(4)
C211 C212 1.381(5)
C211 H211 0.9300
C212 C233 1.394(4)
C212 O213 1.416(4)
O213 P214 1.605(2)
P214 O215 1.588(3)
P214 C257 1.780(4)
P214 S243 1.9433(13)
O215 C216 1.413(4)
C216 C217 1.385(5)
C216 C235 1.398(5)
C217 C218 1.384(5)
C217 H217 0.9300
C218 C237 1.390(5)
C218 O219 1.415(4)
O219 P220 1.594(2)
P220 O221 1.597(2)
P220 C263 1.779(4)
P220 S244 1.9519(13)
O221 C222 1.398(4)
C222 C223 1.387(4)
C222 C239 1.398(4)
C223 C224 1.376(5)
C223 H223 0.9300
C224 C225 1.399(4)
C225 C240 1.395(4)
C225 C226 1.517(5)
C226 C227 1.529(4)
C226 C269 1.538(4)
C226 H226 0.9800
C227 C228 1.391(4)
C228 C229 1.393(4)
C228 H228 0.9300
C229 C230 1.516(4)
C230 C231 1.519(4)
C230 C280 1.544(4)
C230 H230 0.9800
C231 C232 1.399(5)
C232 C233 1.393(5)
C232 H232 0.9300
C233 C234 1.521(4)
C234 C235 1.519(4)
C234 C291 1.540(5)
C234 H234 0.9800
C235 C236 1.388(4)
C236 C237 1.397(5)
C236 H236 0.9300
C237 C238 1.524(4)
C238 C239 1.526(4)
C238 C302 1.537(5)
C238 H238 0.9800
C239 C240 1.397(5)
C240 H240 0.9300
C245 C250 1.398(5)
C245 C246 1.401(5)
C246 C247 1.382(5)
C246 H246 0.9300
C247 C248 1.386(6)
C247 H247 0.9300
C248 C249 1.397(6)
C248 H248 0.9300
C249 C250 1.387(5)
C249 H249 0.9300
C250 H250 0.9300
C251 C252 1.370(5)
C251 C256 1.382(6)
C252 C253 1.407(6)
C252 H252 0.9300
C253 C254 1.355(8)
C253 H253 0.9300
C254 C255 1.364(9)
C254 H254 0.9300
C255 C256 1.382(7)
C255 H255 0.9300
C256 H256 0.9300
C257 C262 1.386(6)
C257 C258 1.399(6)
C258 C259 1.390(6)
C258 H258 0.9300
C259 C260 1.366(8)
C259 H259 0.9300
C260 C261 1.381(8)
C260 H260 0.9300
C261 C262 1.390(5)
C261 H261 0.9300
C262 H262 0.9300
C263 C268 1.384(6)
C263 C264 1.390(5)
C264 C265 1.387(6)
C264 H264 0.9300
C265 C266 1.371(7)
C265 H265 0.9300
C266 C267 1.385(7)
C266 H266 0.9300
C267 C268 1.381(6)
C267 H267 0.9300
C268 H268 0.9300
C269 C270 1.528(5)
C269 H26A 0.9700
C269 H26B 0.9700
C270 C271 1.528(5)
C270 H27A 0.9700
C270 H27B 0.9700
C271 C272 1.550(7)
C271 H27C 0.9700
C271 H27D 0.9700
C272 C273 1.405(9)
C272 H27E 0.9700
C272 H27F 0.9700
C273 C274 1.624(11)
C273 H27G 0.9700
C273 H27H 0.9700
C274 C275 1.372(12)
C274 H27I 0.9700
C274 H27J 0.9700
C275 C276 1.527(13)
C275 H27K 0.9700
C275 H27L 0.9700
C276 C277 1.399(13)
C276 H27M 0.9700
C276 H27N 0.9700
C277 C278 1.213(11)
C277 H27O 0.9700
C277 H27P 0.9700
C278 C279 1.432(11)
C278 H27Q 0.9700
C278 H27R 0.9700
C279 H27S 0.9600
C279 H27T 0.9600
C279 H27U 0.9600
C280 C281 1.536(5)
C280 H28A 0.9700
C280 H28B 0.9700
C281 C282 1.491(6)
C281 H28C 0.9700
C281 H28D 0.9700
C282 C283 1.537(6)
C282 H28E 0.9700
C282 H28F 0.9700
C283 C284 1.499(7)
C283 H28G 0.9700
C283 H28H 0.9700
C284 C285 1.525(7)
C284 H28I 0.9700
C284 H28J 0.9700
C285 C286 1.542(9)
C285 H28K 0.9700
C285 H28L 0.9700
C286 C287 1.495(10)
C286 H28M 0.9700
C286 H28N 0.9700
C287 C288 1.495(13)
C287 H28O 0.9700
C287 H28P 0.9700
C288 C289 1.516(12)
C288 H28Q 0.9700
C288 H28R 0.9700
C289 C290 1.472(16)
C289 H28S 0.9700
C289 H28T 0.9700
C290 H29A 0.9600
C290 H29B 0.9600
C290 H29C 0.9600
C291 C292 1.528(5)
C291 H29D 0.9700
C291 H29E 0.9700
C292 C293 1.527(5)
C292 H29F 0.9700
C292 H29G 0.9700
C293 C294 1.478(6)
C293 H29H 0.9700
C293 H29I 0.9700
C294 C295 1.394(9)
C294 H29J 0.9700
C294 H29K 0.9700
C295 C296 1.457(9)
C295 H29L 0.9700
C295 H29M 0.9700
C296 C297 1.472(8)
C296 H29N 0.9700
C296 H29O 0.9700
C297 C298 1.530(9)
C297 H29P 0.9700
C297 H29Q 0.9700
C298 C299 1.496(9)
C298 H29R 0.9700
C298 H29S 0.9700
C299 C300 1.511(9)
C299 H29T 0.9700
C299 H29U 0.9700
C300 C301 1.483(11)
C300 H30A 0.9700
C300 H30B 0.9700
C301 H30C 0.9600
C301 H30D 0.9600
C301 H30E 0.9600
C302 C303 1.522(5)
C302 H30F 0.9700
C302 H30G 0.9700
C303 C304 1.520(6)
C303 H30H 0.9700
C303 H30I 0.9700
C304 C305 1.460(11)
C304 C405 1.55(2)
C304 H30K 0.9700
C304 H30L 0.9700
C305 C306 1.530(11)
C305 H30M 0.9700
C305 H30N 0.9700
C306 C307 1.537(10)
C306 H30O 0.9700
C306 H30P 0.9700
C307 C308 1.527(10)
C307 H30Q 0.9700
C307 H30R 0.9700
C308 C309 1.539(11)
C308 H30S 0.9700
C308 H30T 0.9700
C309 C310 1.494(9)
C309 H30U 0.9700
C309 H30V 0.9700
C310 C311 1.372(11)
C310 H30W 0.9700
C310 H30X 0.9700
C405 C406 1.54(2)
C405 H40M 0.9700
C405 H40N 0.9700
C406 C407 1.54(2)
C406 H40O 0.9700
C406 H40P 0.9700
C407 C408 1.543(15)
C407 H40Q 0.9700
C407 H40R 0.9700
C408 C409 1.524(17)
C408 H40S 0.9700
C408 H40T 0.9700
C409 C410 1.49(2)
C409 H40U 0.9700
C409 H40V 0.9700
C311 C312 1.448(9)
C311 H31A 0.9700
C311 H31B 0.9700
C501 O507 1.259(4)
C501 C506 1.442(5)
C501 C502 1.446(5)
C502 C503 1.364(5)
C502 N508 1.456(5)
C503 C504 1.392(5)
C503 H503 0.9300
C504 C505 1.380(5)
C504 N511 1.447(4)
C505 C506 1.386(4)
C505 H505 0.9300
C506 N514 1.455(4)
N508 O510 1.218(5)
N508 O509 1.220(5)
N511 O513 1.227(4)
N511 O512 1.236(4)
N514 O515 1.223(4)
N514 O516 1.248(4)
C601 O607 1.254(4)
C601 C602 1.445(5)
C601 C606 1.449(4)
C602 C603 1.382(5)
C602 N608 1.447(4)
C603 C604 1.378(5)
C603 H603 0.9300
C604 C605 1.396(5)
C604 N611 1.453(4)
C605 C606 1.364(5)
C605 H605 0.9300
C606 N614 1.470(4)
N608 O609 1.223(4)
N608 O610 1.223(4)
N611 O613 1.229(4)
N611 O612 1.230(4)
N614 O616 1.216(4)
N614 O615 1.218(4)
C701 O707 1.255(4)
C701 C706 1.448(5)
C701 C702 1.453(5)
C702 C703 1.380(5)
C702 N708 1.462(5)
C703 C704 1.386(5)
C703 H703 0.9300
C704 C705 1.382(5)
C704 N711 1.452(4)
C705 C706 1.386(5)
C705 H705 0.9300
C706 N714 1.449(5)
N708 O709 1.189(5)
N708 O710 1.242(6)
N708 O71B 1.33(3)
N711 O712 1.229(5)
N711 O713 1.237(5)
N714 O715 1.226(4)
N714 O716 1.245(4)
C801 O807 1.256(4)
C801 C802 1.440(5)
C801 C806 1.453(4)
C802 C803 1.378(4)
C802 N808 1.446(4)
C803 C804 1.376(4)
C803 H803 0.9300
C804 C805 1.401(5)
C804 N811 1.447(4)
C805 C806 1.360(5)
C805 H805 0.9300
C806 N814 1.471(4)
N808 O810 1.231(4)
N808 O809 1.232(4)
N811 O812 1.233(4)
N811 O813 1.235(4)
N814 O815 1.218(4)
N814 O816 1.225(4)
O400 C401 1.222(4)
C401 C402 1.496(5)
C401 C403 1.503(5)
C402 H40A 0.9600
C402 H40B 0.9600
C402 H40C 0.9600
C403 H40D 0.9600
C403 H40E 0.9600
C403 H40F 0.9600
O900 C901 1.167(6)
C901 C902 1.435(8)
C901 C903 1.549(9)
C902 H90A 0.9600
C902 H90B 0.9600
C902 H90C 0.9600
C903 H90D 0.9600
C903 H90E 0.9600
C903 H90F 0.9600
O905 C906 1.223(7)
C906 C908 1.377(11)
C906 C907 1.435(8)
C907 H90G 0.9600
C907 H90H 0.9600
C907 H90I 0.9600
C908 H90J 0.9600
C908 H90K 0.9600
C908 H90L 0.9600
O850 C851 1.178(16)
C851 C852 1.343(17)
C851 C853 1.368(17)
C852 H85A 0.9600
C852 H85B 0.9600
C852 H85C 0.9600
C853 H85D 0.9600
C853 H85E 0.9600
C853 H85F 0.9600

loop_
_geom_torsion_atom_site_label_1
_geom_torsion_atom_site_label_2
_geom_torsion_atom_site_label_3
_geom_torsion_atom_site_label_4
_geom_torsion
C24 O1 P2 O3 -91.0(2)
C24 O1 P2 C45 162.1(2)
C24 O1 P2 S41 31.4(2)
O1 P2 O3 C4 89.9(2)
C45 P2 O3 C4 -162.7(2)
S41 P2 O3 C4 -35.6(2)
P2 O3 C4 C5 103.0(3)
P2 O3 C4 C27 -79.4(3)
C27 C4 C5 C6 2.1(5)
O3 C4 C5 C6 179.7(3)
C4 C5 C6 C29 -1.3(5)
C4 C5 C6 O7 -179.8(3)
C5 C6 O7 P8 -99.1(3)
C29 C6 O7 P8 82.4(3)
C6 O7 P8 O9 -87.1(2)
C6 O7 P8 C51 166.7(2)
C6 O7 P8 S42 35.2(2)
O7 P8 O9 C10 88.1(2)
C51 P8 O9 C10 -165.8(2)
S42 P8 O9 C10 -37.6(3)
P8 O9 C10 C11 96.5(3)
P8 O9 C10 C31 -84.0(3)
C31 C10 C11 C12 0.5(5)
O9 C10 C11 C12 179.9(3)
C10 C11 C12 C33 -0.5(5)
C10 C11 C12 O13 -178.6(3)
C33 C12 O13 P14 82.4(3)
C11 C12 O13 P14 -99.5(3)
C12 O13 P14 O15 -85.2(2)
C12 O13 P14 C57 170.3(2)
C12 O13 P14 S43 38.6(2)
O13 P14 O15 C16 85.8(2)
C57 P14 O15 C16 -169.2(2)
S43 P14 O15 C16 -40.1(3)
P14 O15 C16 C17 100.5(3)
P14 O15 C16 C35 -83.7(3)
C35 C16 C17 C18 -0.5(5)
O15 C16 C17 C18 175.1(3)
C16 C17 C18 C37 0.7(5)
C16 C17 C18 O19 -176.2(3)
C17 C18 O19 P20 -102.8(3)
C37 C18 O19 P20 80.2(3)
C18 O19 P20 O21 -80.3(2)
C18 O19 P20 C63 175.0(2)
C18 O19 P20 S44 43.3(3)
O19 P20 O21 C22 83.2(2)
C63 P20 O21 C22 -171.2(2)
S44 P20 O21 C22 -42.9(2)
P20 O21 C22 C23 97.3(3)
P20 O21 C22 C39 -84.1(3)
C39 C22 C23 C24 1.7(4)
O21 C22 C23 C24 -179.8(2)
C22 C23 C24 C25 -2.7(4)
C22 C23 C24 O1 177.6(2)
P2 O1 C24 C23 -99.3(3)
P2 O1 C24 C25 81.0(3)
C23 C24 C25 C40 2.1(4)
O1 C24 C25 C40 -178.1(2)
C23 C24 C25 C26 -179.2(3)
O1 C24 C25 C26 0.5(4)
C24 C25 C26 C27 -90.3(3)
C40 C25 C26 C27 88.2(3)
C24 C25 C26 C69 142.2(3)
C40 C25 C26 C69 -39.3(4)
C5 C4 C27 C28 -2.0(4)
O3 C4 C27 C28 -179.4(3)
C5 C4 C27 C26 178.0(3)
O3 C4 C27 C26 0.5(4)
C25 C26 C27 C4 88.9(4)
C69 C26 C27 C4 -143.6(3)
C25 C26 C27 C28 -91.2(3)
C69 C26 C27 C28 36.4(4)
C4 C27 C28 C29 1.0(4)
C26 C27 C28 C29 -178.9(3)
C5 C6 C29 C28 0.4(5)
O7 C6 C29 C28 178.8(3)
C5 C6 C29 C30 178.9(3)
O7 C6 C29 C30 -2.6(5)
C27 C28 C29 C6 -0.3(5)
C27 C28 C29 C30 -178.8(3)
C6 C29 C30 C31 -87.5(4)
C28 C29 C30 C31 90.9(4)
C6 C29 C30 C80 145.3(3)
C28 C29 C30 C80 -36.3(4)
C11 C10 C31 C32 -0.5(4)
O9 C10 C31 C32 -179.9(3)
C11 C10 C31 C30 -177.6(3)
O9 C10 C31 C30 3.0(4)
C29 C30 C31 C10 88.1(3)
C80 C30 C31 C10 -145.9(3)
C29 C30 C31 C32 -88.9(3)
C80 C30 C31 C32 37.1(4)
C10 C31 C32 C33 0.4(4)
C30 C31 C32 C33 177.5(3)
C31 C32 C33 C12 -0.4(4)
C31 C32 C33 C34 -179.9(3)
C11 C12 C33 C32 0.4(4)
O13 C12 C33 C32 178.5(3)
C11 C12 C33 C34 180.0(3)
O13 C12 C33 C34 -2.0(4)
C32 C33 C34 C35 90.8(3)
C12 C33 C34 C35 -88.8(4)
C32 C33 C34 C91 -36.4(4)
C12 C33 C34 C91 144.1(3)
C17 C16 C35 C36 -1.1(5)
O15 C16 C35 C36 -176.7(3)
C17 C16 C35 C34 -179.7(3)
O15 C16 C35 C34 4.7(4)
C33 C34 C35 C16 86.0(4)
C91 C34 C35 C16 -147.0(3)
C33 C34 C35 C36 -92.6(4)
C91 C34 C35 C36 34.4(4)
C16 C35 C36 C37 2.6(5)
C34 C35 C36 C37 -178.7(3)
C17 C18 C37 C36 0.7(5)
O19 C18 C37 C36 177.5(3)
C17 C18 C37 C38 178.6(3)
O19 C18 C37 C38 -4.6(5)
C35 C36 C37 C18 -2.5(5)
C35 C36 C37 C38 179.6(3)
C18 C37 C38 C39 -87.7(4)
C36 C37 C38 C39 90.1(3)
C18 C37 C38 C102 144.3(3)
C36 C37 C38 C102 -37.9(4)
C23 C22 C39 C40 -0.2(4)
O21 C22 C39 C40 -178.7(3)
C23 C22 C39 C38 -178.4(3)
O21 C22 C39 C38 3.2(4)
C37 C38 C39 C22 90.5(3)
C102 C38 C39 C22 -141.8(3)
C37 C38 C39 C40 -87.5(3)
C102 C38 C39 C40 40.2(4)
C22 C39 C40 C25 -0.4(4)
C38 C39 C40 C25 177.7(3)
C24 C25 C40 C39 -0.5(4)
C26 C25 C40 C39 -179.1(3)
O1 P2 S41 Ag1 71.43(10)
O3 P2 S41 Ag1 -169.10(9)
C45 P2 S41 Ag1 -51.48(13)
O807 Ag1 S41 P2 -19.60(8)
S241 Ag1 S41 P2 170.48(4)
O810 Ag1 S41 P2 54.15(7)
O7 P8 S42 Ag2 68.46(11)
O9 P8 S42 Ag2 -172.51(9)
C51 P8 S42 Ag2 -54.31(14)
O607 Ag2 S42 P8 -15.15(7)
S242 Ag2 S42 P8 -171.53(4)
O609 Ag2 S42 P8 59.55(8)
O15 P14 S43 Ag3 -156.71(10)
O13 P14 S43 Ag3 83.16(10)
C57 P14 S43 Ag3 -38.79(14)
O19 P20 S44 Ag4 67.69(10)
O21 P20 S44 Ag4 -170.94(9)
C63 P20 S44 Ag4 -54.39(14)
O1 P2 C45 C46 12.2(3)
O3 P2 C45 C46 -96.9(3)
S41 P2 C45 C46 141.2(3)
O1 P2 C45 C50 -166.8(3)
O3 P2 C45 C50 84.1(3)
S41 P2 C45 C50 -37.8(3)
C50 C45 C46 C47 -0.9(6)
P2 C45 C46 C47 -179.8(3)
C45 C46 C47 C48 -0.2(6)
C46 C47 C48 C49 0.2(7)
C47 C48 C49 C50 0.8(7)
C46 C45 C50 C49 1.9(6)
P2 C45 C50 C49 -179.0(4)
C48 C49 C50 C45 -1.9(7)
O7 P8 C51 C52 17.4(3)
O9 P8 C51 C52 -90.6(3)
S42 P8 C51 C52 146.8(2)
O7 P8 C51 C56 -165.2(3)
O9 P8 C51 C56 86.7(3)
S42 P8 C51 C56 -35.8(3)
C56 C51 C52 C53 1.1(5)
P8 C51 C52 C53 178.4(3)
C51 C52 C53 C54 -0.3(6)
C52 C53 C54 C55 -0.8(6)
C53 C54 C55 C56 1.0(6)
C54 C55 C56 C51 -0.2(6)
C52 C51 C56 C55 -0.9(6)
P8 C51 C56 C55 -178.3(3)
O15 P14 C57 C62 65.9(3)
O13 P14 C57 C62 173.9(3)
S43 P14 C57 C62 -57.6(3)
O15 P14 C57 C58 -111.4(3)
O13 P14 C57 C58 -3.4(3)
S43 P14 C57 C58 125.1(3)
C62 C57 C58 C59 -1.7(6)
P14 C57 C58 C59 175.5(3)
C57 C58 C59 C60 0.0(6)
C58 C59 C60 C61 1.6(6)
C59 C60 C61 C62 -1.6(6)
C58 C57 C62 C61 1.7(6)
P14 C57 C62 C61 -175.6(3)
C60 C61 C62 C57 -0.1(6)
O19 P20 C63 C64 -152.1(3)
O21 P20 C63 C64 98.2(3)
S44 P20 C63 C64 -23.7(3)
O19 P20 C63 C68 33.6(3)
O21 P20 C63 C68 -76.2(3)
S44 P20 C63 C68 162.0(2)
C68 C63 C64 C65 1.7(6)
P20 C63 C64 C65 -172.6(3)
C63 C64 C65 C66 -1.0(6)
C64 C65 C66 C67 -1.3(6)
C65 C66 C67 C68 3.0(6)
C66 C67 C68 C63 -2.3(5)
C64 C63 C68 C67 0.0(5)
P20 C63 C68 C67 174.2(3)
C25 C26 C69 C70 -57.9(4)
C27 C26 C69 C70 175.9(3)
C26 C69 C70 C71 -50.9(5)
C69 C70 C71 C72 -55.0(5)
C70 C71 C72 C73 -54.7(7)
C71 C72 C73 C74 -177.3(6)
C72 C73 C74 C75 -177.1(9)
C73 C74 C75 C76 95.2(18)
C74 C75 C76 C77 177.1(14)
C75 C76 C77 C78 -97(3)
C76 C77 C78 C79 -69(3)
C31 C30 C80 C81 61.2(4)
C29 C30 C80 C81 -174.6(3)
C30 C80 C81 C82 61.1(5)
C30 C80 C81 C82B 169.2(9)
C82B C81 C82 C83 42.4(10)
C80 C81 C82 C83 167.9(5)
C81 C82 C83 C84 -176.5(6)
C82 C81 C82B C83B -154.1(16)
C80 C81 C82B C83B 83.9(17)
C82 C83 C84 C85 177.0(6)
C83 C84 C85 C86 72.5(7)
C84 C85 C86 C87 168.5(4)
C85 C86 C87 C88 -177.3(4)
C86 C87 C88 C89 176.5(5)
C87 C88 C89 C90 175.5(5)
C35 C34 C91 C92 64.3(4)
C33 C34 C91 C92 -170.7(3)
C34 C91 C92 C93 -166.9(4)
C91 C92 C93 C94A -169.8(8)
C91 C92 C93 C94B -66.2(8)
C94B C93 C94A C95A 52.7(12)
C92 C93 C94A C95A 176.7(9)
C93 C94A C95A C96A 173.8(11)
C94A C95A C96A C97A -176.2(13)
C95A C96A C97A C98A -178.8(12)
C96A C97A C98A C99A -177.3(12)
C97A C98A C99A C00A 177.9(11)
C98A C99A C00A C101 74.3(12)
C94A C93 C94B C95B -51.2(10)
C92 C93 C94B C95B -176.3(7)
C93 C94B C95B C96B 76.8(14)
C94B C95B C96B C97B -179.9(12)
C95B C96B C97B C98B 178.2(13)
C96B C97B C98B C99B 177.1(12)
C97B C98B C99B C00B -178.3(12)
C98B C99B C00B C101 178.3(10)
C99A C00A C101 C00B -41.4(9)
C99B C00B C101 C00A 58.5(12)
C39 C38 C102 C103 170.8(3)
C37 C38 C102 C103 -64.2(4)
C38 C102 C103 C104 -174.1(3)
C102 C103 C104 C105 174.5(5)
C103 C104 C105 C106 -179.2(7)
C104 C105 C106 C07A 158.8(9)
C104 C105 C106 C07B -153.9(9)
C105 C106 C07A C08A -170(2)
C07B C106 C07A C08A 109(3)
C106 C07A C08A C09A -84(5)
C07A C08A C09A C10A -154(4)
C08A C09A C10A C11A 125(3)
C09A C10A C11A C12A -152(3)
C07A C106 C07B C08B -61.0(13)
C105 C106 C07B C08B -177.3(12)
C106 C07B C08B C09B 26.0(19)
C07B C08B C09B C10B 147.5(15)
C08B C09B C10B C11B 38(2)
C09B C10B C11B C12B -97.5(19)
P14 S43 Ag3 O707 44.97(10)
P14 S43 Ag3 S243 -157.25(5)
P14 S43 Ag3 O716 -32.02(8)
P20 S44 Ag4 O507 50.38(9)
P20 S44 Ag4 S244 -153.13(4)
P20 S44 Ag4 O516 -22.00(7)
C224 O201 P202 O203 88.1(2)
C224 O201 P202 C245 -166.4(2)
C224 O201 P202 S241 -37.6(2)
O201 P202 O203 C204 -85.0(2)
C245 P202 O203 C204 169.5(2)
S241 P202 O203 C204 38.0(2)
P202 O203 C204 C205 -102.0(3)
P202 O203 C204 C227 79.7(3)
C227 C204 C205 C206 0.1(5)
O203 C204 C205 C206 -178.1(3)
C204 C205 C206 C229 -0.3(5)
C204 C205 C206 O207 177.2(3)
C205 C206 O207 P208 98.8(3)
C229 C206 O207 P208 -83.6(3)
C206 O207 P208 O209 84.1(2)
C206 O207 P208 C251 -170.7(2)
C206 O207 P208 S242 -42.7(2)
O207 P208 O209 C210 -82.8(2)
C251 P208 O209 C210 172.2(2)
S242 P208 O209 C210 41.0(2)
P208 O209 C210 C211 -102.8(3)
P208 O209 C210 C231 81.9(3)
C231 C210 C211 C212 -1.4(5)
O209 C210 C211 C212 -176.6(3)
C210 C211 C212 C233 -0.3(5)
C210 C211 C212 O213 176.0(3)
C211 C212 O213 P214 99.3(3)
C233 C212 O213 P214 -84.2(3)
C212 O213 P214 O215 82.0(2)
C212 O213 P214 C257 -174.1(2)
C212 O213 P214 S243 -45.7(2)
O213 P214 O215 C216 -81.5(3)
C257 P214 O215 C216 174.1(3)
S243 P214 O215 C216 42.4(3)
P214 O215 C216 C217 -101.5(3)
P214 O215 C216 C235 82.7(3)
C235 C216 C217 C218 -0.8(5)
O215 C216 C217 C218 -176.4(3)
C216 C217 C218 C237 1.2(5)
C216 C217 C218 O219 177.5(3)
C217 C218 O219 P220 101.5(3)
C237 C218 O219 P220 -82.0(3)
C218 O219 P220 O221 83.2(3)
C218 O219 P220 C263 -171.9(2)
C218 O219 P220 S244 -43.0(3)
O219 P220 O221 C222 -83.5(2)
C263 P220 O221 C222 170.7(2)
S244 P220 O221 C222 39.4(2)
P220 O221 C222 C223 -101.2(3)
P220 O221 C222 C239 82.0(3)
O221 C222 C223 C224 -177.9(3)
C239 C222 C223 C224 -1.3(5)
C222 C223 C224 C225 0.3(5)
C222 C223 C224 O201 178.6(3)
P202 O201 C224 C223 95.9(3)
P202 O201 C224 C225 -85.8(3)
C223 C224 C225 C240 0.7(4)
O201 C224 C225 C240 -177.5(3)
C223 C224 C225 C226 -176.9(3)
O201 C224 C225 C226 4.8(4)
C240 C225 C226 C227 -90.2(3)
C224 C225 C226 C227 87.3(3)
C240 C225 C226 C269 35.7(4)
C224 C225 C226 C269 -146.8(3)
C205 C204 C227 C228 1.0(5)
O203 C204 C227 C228 179.1(3)
C205 C204 C227 C226 -179.0(3)
O203 C204 C227 C226 -0.9(5)
C225 C226 C227 C228 89.9(4)
C269 C226 C227 C228 -36.9(4)
C225 C226 C227 C204 -90.0(4)
C269 C226 C227 C204 143.1(3)
C204 C227 C228 C229 -2.0(5)
C226 C227 C228 C229 178.0(3)
C227 C228 C229 C206 1.8(5)
C227 C228 C229 C230 -179.3(3)
C205 C206 C229 C228 -0.6(5)
O207 C206 C229 C228 -178.1(3)
C205 C206 C229 C230 -179.6(3)
O207 C206 C229 C230 3.0(5)
C228 C229 C230 C231 -89.0(4)
C206 C229 C230 C231 89.9(4)
C228 C229 C230 C280 37.6(4)
C206 C229 C230 C280 -143.5(3)
C211 C210 C231 C232 2.7(4)
O209 C210 C231 C232 177.8(3)
C211 C210 C231 C230 -179.1(3)
O209 C210 C231 C230 -4.1(4)
C229 C230 C231 C210 -88.1(3)
C280 C230 C231 C210 145.6(3)
C229 C230 C231 C232 89.9(3)
C280 C230 C231 C232 -36.4(4)
C210 C231 C232 C233 -2.5(4)
C230 C231 C232 C233 179.4(3)
C211 C212 C233 C232 0.5(4)
O213 C212 C233 C232 -175.7(3)
C211 C212 C233 C234 -177.9(3)
O213 C212 C233 C234 5.9(4)
C231 C232 C233 C212 0.9(4)
C231 C232 C233 C234 179.3(3)
C212 C233 C234 C235 88.4(3)
C232 C233 C234 C235 -89.9(4)
C212 C233 C234 C291 -144.7(3)
C232 C233 C234 C291 37.0(4)
C217 C216 C235 C236 0.8(5)
O215 C216 C235 C236 176.4(3)
C217 C216 C235 C234 179.6(3)
O215 C216 C235 C234 -4.8(4)
C233 C234 C235 C236 90.6(4)
C291 C234 C235 C236 -36.1(4)
C233 C234 C235 C216 -88.2(4)
C291 C234 C235 C216 145.1(3)
C216 C235 C236 C237 -1.2(5)
C234 C235 C236 C237 -180.0(3)
C217 C218 C237 C236 -1.5(5)
O219 C218 C237 C236 -177.8(3)
C217 C218 C237 C238 179.2(3)
O219 C218 C237 C238 2.9(4)
C235 C236 C237 C218 1.5(5)
C235 C236 C237 C238 -179.2(3)
C218 C237 C238 C239 89.7(4)
C236 C237 C238 C239 -89.5(4)
C218 C237 C238 C302 -142.7(3)
C236 C237 C238 C302 38.0(4)
C223 C222 C239 C240 1.2(4)
O221 C222 C239 C240 177.7(3)
C223 C222 C239 C238 179.5(3)
O221 C222 C239 C238 -3.9(4)
C237 C238 C239 C240 90.6(4)
C302 C238 C239 C240 -36.0(4)
C237 C238 C239 C222 -87.6(4)
C302 C238 C239 C222 145.7(3)
C224 C225 C240 C239 -0.8(4)
C226 C225 C240 C239 176.8(3)
C222 C239 C240 C225 -0.1(4)
C238 C239 C240 C225 -178.4(3)
O203 P202 S241 Ag1 78.36(10)
O201 P202 S241 Ag1 -161.78(9)
C245 P202 S241 Ag1 -43.66(14)
O807 Ag1 S241 P202 29.74(9)
S41 Ag1 S241 P202 -162.23(4)
O810 Ag1 S241 P202 -37.41(7)
O209 P208 S242 Ag2 70.44(10)
O207 P208 S242 Ag2 -168.68(9)
C251 P208 S242 Ag2 -51.52(14)
O607 Ag2 S242 P208 44.49(9)
S42 Ag2 S242 P208 -163.02(4)
O609 Ag2 S242 P208 -29.22(8)
O215 P214 S243 Ag3 58.56(12)
O213 P214 S243 Ag3 -179.34(9)
C257 P214 S243 Ag3 -62.72(16)
O707 Ag3 S243 P214 -15.40(9)
S43 Ag3 S243 P214 -176.04(4)
O716 Ag3 S243 P214 61.07(9)
O219 P220 S244 Ag4 -177.01(10)
O221 P220 S244 Ag4 62.05(11)
C263 P220 S244 Ag4 -58.99(14)
O507 Ag4 S244 P220 -15.17(9)
S44 Ag4 S244 P220 -172.18(4)
O516 Ag4 S244 P220 58.84(8)
O203 P202 C245 C250 32.5(3)
O201 P202 C245 C250 -76.0(3)
S241 P202 C245 C250 161.1(2)
O203 P202 C245 C246 -149.5(3)
O201 P202 C245 C246 102.0(3)
S241 P202 C245 C246 -20.9(3)
C250 C245 C246 C247 2.0(5)
P202 C245 C246 C247 -176.0(3)
C245 C246 C247 C248 -1.4(6)
C246 C247 C248 C249 0.0(6)
C247 C248 C249 C250 0.9(6)
C248 C249 C250 C245 -0.3(6)
C246 C245 C250 C249 -1.1(5)
P202 C245 C250 C249 176.8(3)
O209 P208 C251 C252 -133.8(3)
O207 P208 C251 C252 117.5(3)
S242 P208 C251 C252 -4.8(4)
O209 P208 C251 C256 47.4(4)
O207 P208 C251 C256 -61.2(4)
S242 P208 C251 C256 176.4(4)
C256 C251 C252 C253 0.5(6)
P208 C251 C252 C253 -178.3(3)
C251 C252 C253 C254 0.1(6)
C252 C253 C254 C255 -0.6(8)
C253 C254 C255 C256 0.6(12)
C252 C251 C256 C255 -0.6(9)
P208 C251 C256 C255 178.2(6)
C254 C255 C256 C251 0.0(12)
O215 P214 C257 C262 -16.7(3)
O213 P214 C257 C262 -126.1(3)
S243 P214 C257 C262 112.4(3)
O215 P214 C257 C258 161.4(3)
O213 P214 C257 C258 52.1(3)
S243 P214 C257 C258 -69.4(3)
C262 C257 C258 C259 -0.3(6)
P214 C257 C258 C259 -178.4(4)
C257 C258 C259 C260 -0.5(7)
C258 C259 C260 C261 0.4(8)
C259 C260 C261 C262 0.4(8)
C258 C257 C262 C261 1.0(6)
P214 C257 C262 C261 179.2(3)
C260 C261 C262 C257 -1.1(7)
O219 P220 C263 C268 43.7(4)
O221 P220 C263 C268 153.3(3)
S244 P220 C263 C268 -78.5(4)
O219 P220 C263 C264 -137.0(3)
O221 P220 C263 C264 -27.4(3)
S244 P220 C263 C264 100.8(3)
C268 C263 C264 C265 1.1(6)
P220 C263 C264 C265 -178.2(3)
C263 C264 C265 C266 -1.3(6)
C264 C265 C266 C267 0.1(7)
C265 C266 C267 C268 1.2(8)
C266 C267 C268 C263 -1.3(9)
C264 C263 C268 C267 0.2(7)
P220 C263 C268 C267 179.4(4)
C225 C226 C269 C270 174.3(3)
C227 C226 C269 C270 -61.6(4)
C226 C269 C270 C271 171.5(3)
C269 C270 C271 C272 -169.8(4)
C270 C271 C272 C273 -77.1(7)
C271 C272 C273 C274 167.3(7)
C272 C273 C274 C275 45.6(14)
C273 C274 C275 C276 174.2(10)
C274 C275 C276 C277 -177.9(12)
C275 C276 C277 C278 147(3)
C276 C277 C278 C279 -172(2)
C229 C230 C280 C281 56.1(4)
C231 C230 C280 C281 -179.9(3)
C230 C280 C281 C282 59.1(4)
C280 C281 C282 C283 179.5(3)
C281 C282 C283 C284 174.6(4)
C282 C283 C284 C285 -172.7(4)
C283 C284 C285 C286 175.8(5)
C284 C285 C286 C287 -175.5(5)
C285 C286 C287 C288 75.0(12)
C286 C287 C288 C289 -177.0(13)
C287 C288 C289 C290 -173.4(18)
C235 C234 C291 C292 -175.3(3)
C233 C234 C291 C292 60.5(4)
C234 C291 C292 C293 -175.8(3)
C291 C292 C293 C294 -175.1(4)
C292 C293 C294 C295 -51.4(7)
C293 C294 C295 C296 -58.4(7)
C294 C295 C296 C297 -54.5(7)
C295 C296 C297 C298 -170.7(5)
C296 C297 C298 C299 -171.3(5)
C297 C298 C299 C300 -177.5(5)
C298 C299 C300 C301 -179.3(7)
C237 C238 C302 C303 66.7(4)
C239 C238 C302 C303 -168.4(3)
C238 C302 C303 C304 -169.4(3)
C302 C303 C304 C305 68.8(7)
C302 C303 C304 C405 77.8(16)
C303 C304 C305 C306 -174.6(7)
C405 C304 C305 C306 154(6)
C304 C305 C306 C307 173.8(8)
C305 C306 C307 C308 -178.1(8)
C306 C307 C308 C309 165.6(8)
C307 C308 C309 C310 174.2(7)
C308 C309 C310 C311 157.1(7)
C305 C304 C405 C406 -53(4)
C303 C304 C405 C406 154.6(19)
C304 C405 C406 C407 97(3)
C405 C406 C407 C408 177.8(18)
C406 C407 C408 C409 -173.0(18)
C407 C408 C409 C410 73(2)
C309 C310 C311 C312 53.8(9)
O507 C501 C502 C503 -175.3(4)
C506 C501 C502 C503 3.7(6)
O507 C501 C502 N508 3.8(5)
C506 C501 C502 N508 -177.2(3)
C501 C502 C503 C504 -2.9(6)
N508 C502 C503 C504 178.1(4)
C502 C503 C504 C505 1.3(6)
C502 C503 C504 N511 -178.1(3)
C503 C504 C505 C506 -1.0(5)
N511 C504 C505 C506 178.4(3)
C504 C505 C506 C501 2.1(5)
C504 C505 C506 N514 -178.4(3)
O507 C501 C506 C505 175.7(4)
C502 C501 C506 C505 -3.3(5)
O507 C501 C506 N514 -3.8(6)
C502 C501 C506 N514 177.3(3)
C506 C501 O507 Ag4 -4.9(6)
C502 C501 O507 Ag4 174.0(3)
S244 Ag4 O507 C501 122.5(3)
S44 Ag4 O507 C501 -76.7(4)
O516 Ag4 O507 C501 19.0(3)
C503 C502 N508 O510 75.6(5)
C501 C502 N508 O510 -103.6(4)
C503 C502 N508 O509 -105.2(4)
C501 C502 N508 O509 75.6(4)
C505 C504 N511 O513 0.0(5)
C503 C504 N511 O513 179.3(3)
C505 C504 N511 O512 -179.8(3)
C503 C504 N511 O512 -0.5(5)
C505 C506 N514 O515 -20.3(4)
C501 C506 N514 O515 159.1(3)
C505 C506 N514 O516 158.6(3)
C501 C506 N514 O516 -22.0(4)
O515 N514 O516 Ag4 -127.8(3)
C506 N514 O516 Ag4 53.3(4)
O507 Ag4 O516 N514 -44.1(2)
S244 Ag4 O516 N514 -150.6(2)
S44 Ag4 O516 N514 67.3(3)
O607 C601 C602 C603 179.8(4)
C606 C601 C602 C603 -0.7(5)
O607 C601 C602 N608 -1.4(6)
C606 C601 C602 N608 178.1(3)
C601 C602 C603 C604 3.9(6)
N608 C602 C603 C604 -175.0(3)
C602 C603 C604 C605 -3.3(6)
C602 C603 C604 N611 176.7(4)
C603 C604 C605 C606 -0.5(6)
N611 C604 C605 C606 179.5(4)
C604 C605 C606 C601 4.1(6)
C604 C605 C606 N614 -177.5(3)
O607 C601 C606 C605 176.1(3)
C602 C601 C606 C605 -3.4(5)
O607 C601 C606 N614 -2.3(5)
C602 C601 C606 N614 178.1(3)
C602 C601 O607 Ag2 11.2(6)
C606 C601 O607 Ag2 -168.2(2)
S242 Ag2 O607 C601 -93.4(3)
S42 Ag2 O607 C601 110.3(3)
O609 Ag2 O607 C601 -1.1(3)
C603 C602 N608 O609 154.9(4)
C601 C602 N608 O609 -24.0(5)
C603 C602 N608 O610 -24.9(5)
C601 C602 N608 O610 156.2(4)
O610 N608 O609 Ag2 -137.6(4)
C602 N608 O609 Ag2 42.6(5)
O607 Ag2 O609 N608 -27.5(3)
S242 Ag2 O609 N608 94.2(3)
S42 Ag2 O609 N608 -127.3(3)
C603 C604 N611 O613 -176.5(4)
C605 C604 N611 O613 3.5(6)
C603 C604 N611 O612 3.8(6)
C605 C604 N611 O612 -176.2(4)
C605 C606 N614 O616 -66.3(5)
C601 C606 N614 O616 112.3(4)
C605 C606 N614 O615 113.0(4)
C601 C606 N614 O615 -68.4(4)
O707 C701 C702 C703 177.5(3)
C706 C701 C702 C703 -1.4(5)
O707 C701 C702 N708 -6.9(5)
C706 C701 C702 N708 174.3(3)
C701 C702 C703 C704 -0.3(5)
N708 C702 C703 C704 -176.1(3)
C702 C703 C704 C705 0.9(5)
C702 C703 C704 N711 -179.3(3)
C703 C704 C705 C706 0.4(5)
N711 C704 C705 C706 -179.4(3)
C704 C705 C706 C701 -2.4(5)
C704 C705 C706 N714 176.7(3)
O707 C701 C706 C705 -176.1(3)
C702 C701 C706 C705 2.7(5)
O707 C701 C706 N714 4.9(5)
C702 C701 C706 N714 -176.3(3)
C706 C701 O707 Ag3 -26.5(6)
C702 C701 O707 Ag3 154.8(3)
S243 Ag3 O707 C701 118.9(4)
S43 Ag3 O707 C701 -83.8(4)
O716 Ag3 O707 C701 13.3(4)
C703 C702 N708 O709 -163.0(4)
C701 C702 N708 O709 21.0(6)
C703 C702 N708 O710 30.2(7)
C701 C702 N708 O710 -145.8(6)
C703 C702 N708 O71B -25(2)
C701 C702 N708 O71B 159(2)
C705 C704 N711 O712 1.7(5)
C703 C704 N711 O712 -178.1(3)
C705 C704 N711 O713 -177.9(3)
C703 C704 N711 O713 2.3(5)
C705 C706 N714 O715 26.7(5)
C701 C706 N714 O715 -154.2(3)
C705 C706 N714 O716 -151.1(3)
C701 C706 N714 O716 28.0(5)
O715 N714 O716 Ag3 138.3(3)
C706 N714 O716 Ag3 -43.9(5)
O707 Ag3 O716 N714 23.5(3)
S243 Ag3 O716 N714 -86.4(3)
S43 Ag3 O716 N714 147.8(3)
O807 C801 C802 C803 172.4(3)
C806 C801 C802 C803 -6.3(4)
O807 C801 C802 N808 -7.2(5)
C806 C801 C802 N808 174.1(3)
C801 C802 C803 C804 2.7(5)
N808 C802 C803 C804 -177.6(3)
C802 C803 C804 C805 1.1(5)
C802 C803 C804 N811 -179.3(3)
C803 C804 C805 C806 -0.5(5)
N811 C804 C805 C806 179.9(3)
C804 C805 C806 C801 -4.1(5)
C804 C805 C806 N814 178.9(3)
O807 C801 C806 C805 -171.7(3)
C802 C801 C806 C805 7.1(5)
O807 C801 C806 N814 5.4(4)
C802 C801 C806 N814 -175.8(3)
C802 C801 O807 Ag1 -13.6(5)
C806 C801 O807 Ag1 164.9(2)
S41 Ag1 O807 C801 132.6(3)
S241 Ag1 O807 C801 -58.0(3)
O810 Ag1 O807 C801 23.2(3)
C803 C802 N808 O810 179.6(3)
C801 C802 N808 O810 -0.7(5)
C803 C802 N808 O809 1.0(5)
C801 C802 N808 O809 -179.4(3)
O809 N808 O810 Ag1 -152.1(3)
C802 N808 O810 Ag1 29.3(5)
O807 Ag1 O810 N808 -33.5(3)
S41 Ag1 O810 N808 -135.2(3)
S241 Ag1 O810 N808 94.1(3)
C803 C804 N811 O812 5.4(5)
C805 C804 N811 O812 -174.9(3)
C803 C804 N811 O813 -174.8(3)
C805 C804 N811 O813 4.9(5)
C805 C806 N814 O815 69.1(4)
C801 C806 N814 O815 -108.2(3)
C805 C806 N814 O816 -111.5(3)
C801 C806 N814 O816 71.2(4)
